data_7135520
loop_
_publ_author_name
'Shutilov, Ilia D.'
'Volodin, Pavel A.'
'Ovsyannikov, Alexander S.'
'Zinoviev, Ilya M.'
'Guskov, Vladimir Yu'
'Islamov, Daut R.'
'Mukhametzyanov, Timur A.'
'Lin, Meijin'
'Dorovatovskii, Pavel V.'
'Peters, Georgy S.'
'Kulikova, Elizaveta S.'
'Burilov, Vladimir A.'
'Solovieva, Svetlana E.'
'Antipin, Igor S.'

_publ_section_title
;
 Edge-centred chirality-induced enantiopure square-like
 sulfonylcalix[4]arene-{Co<sup>II</sup><sub>16</sub>} cages for selective
 (+)-/(-)-&#x3b1;-pinene adsorption.
;
_journal_issue 6
_journal_name_full 'Chemical communications (Cambridge, England)'
_journal_page_first 1986
_journal_page_last 1990
_journal_paper_doi 10.1039/d5cc05936d
_journal_volume 62
_journal_year 2026
_chemical_formula_moiety 'C224 H200 Co16 O92 S16, 8[C10N1O1H12], 8[CHCl3]'
_chemical_formula_sum 'C312 H304 Cl24 Co16 N8 O100 S16'
_chemical_formula_weight 8072.25
_space_group_crystal_system monoclinic
_space_group_IT_number 4
_space_group_name_Hall 'P 2yb'
_space_group_name_H-M_alt 'P 1 21 1'
_atom_sites_solution_hydrogens geom
_audit_creation_date 2025-11-28
_audit_creation_method
;
Olex2 1.5
(compiled 2025.07.13 svn.rb7424aed for OlexSys, GUI svn.r7314)
;
_audit_update_record
;
2025-11-29 deposited with the CCDC.	2025-12-12 downloaded from the CCDC.
;
_cell_angle_alpha 90
_cell_angle_beta 109.29(3)
_cell_angle_gamma 90
_cell_formula_units_Z 2
_cell_length_a 25.191(5)
_cell_length_b 43.168(9)
_cell_length_c 24.625(5)
_cell_measurement_reflns_used 500
_cell_measurement_temperature 100
_cell_measurement_theta_max 26.8
_cell_measurement_theta_min 1.1
_cell_volume 25275(10)
_computing_molecular_graphics 'Olex2 1.5 (Dolomanov et al., 2009)'
_computing_publication_material 'Olex2 1.5 (Dolomanov et al., 2009)'
_computing_structure_refinement 'SHELXL 2018/3 (Sheldrick, 2015)'
_computing_structure_solution 'ShelXT (Sheldrick, 2015)'
_diffrn_ambient_temperature 100.0
_diffrn_measured_fraction_theta_full 0.980
_diffrn_measured_fraction_theta_max 0.980
_diffrn_measurement_device_type 'Rayonix SX165 CCD'
_diffrn_measurement_method '\w scans'
_diffrn_radiation_type synchrotron
_diffrn_radiation_wavelength 0.7527
_diffrn_reflns_av_R_equivalents 0.0624
_diffrn_reflns_av_unetI/netI 0.0761
_diffrn_reflns_Laue_measured_fraction_full 0.980
_diffrn_reflns_Laue_measured_fraction_max 0.980
_diffrn_reflns_limit_h_max 22
_diffrn_reflns_limit_h_min -22
_diffrn_reflns_limit_k_max 38
_diffrn_reflns_limit_k_min -39
_diffrn_reflns_limit_l_max 22
_diffrn_reflns_limit_l_min -22
_diffrn_reflns_number 90952
_diffrn_reflns_point_group_measured_fraction_full 0.946
_diffrn_reflns_point_group_measured_fraction_max 0.946
_diffrn_reflns_theta_full 20.007
_diffrn_reflns_theta_max 20.007
_diffrn_reflns_theta_min 1.035
_diffrn_source synchrotron
_exptl_absorpt_coefficient_mu 0.887
_exptl_absorpt_correction_T_max 1
_exptl_absorpt_correction_T_min 0.923
_exptl_absorpt_correction_type multi-scan
_exptl_crystal_colour red
_exptl_crystal_colour_primary red
_exptl_crystal_density_diffrn 1.061
_exptl_crystal_description prism
_exptl_crystal_F_000 8256
_exptl_crystal_size_max 0.3
_exptl_crystal_size_mid 0.2
_exptl_crystal_size_min 0.2
_refine_diff_density_max 1.093
_refine_diff_density_min -0.548
_refine_diff_density_rms 0.081
_refine_ls_abs_structure_details
;
 Flack x determined using 7379 quotients [(I+)-(I-)]/[(I+)+(I-)]
 (Parsons, Flack and Wagner, Acta Cryst. B69 (2013) 249-259).
;
_refine_ls_abs_structure_Flack 0.484(9)
_refine_ls_extinction_method none
_refine_ls_goodness_of_fit_ref 0.994
_refine_ls_hydrogen_treatment constr
_refine_ls_matrix_type full
_refine_ls_number_parameters 2605
_refine_ls_number_reflns 37610
_refine_ls_number_restraints 6628
_refine_ls_restrained_S_all 1.000
_refine_ls_R_factor_all 0.1399
_refine_ls_R_factor_gt 0.0861
_refine_ls_shift/su_max 0.016
_refine_ls_shift/su_mean 0.000
_refine_ls_structure_factor_coef Fsqd
_refine_ls_weighting_details 'w=1/[\s^2^(Fo^2^)+(0.1948P)^2^] where P=(Fo^2^+2Fc^2^)/3'
_refine_ls_weighting_scheme calc
_refine_ls_wR_factor_gt 0.2252
_refine_ls_wR_factor_ref 0.2913
_reflns_Friedel_coverage 0.894
_reflns_Friedel_fraction_full 0.910
_reflns_Friedel_fraction_max 0.910
_reflns_number_gt 21076
_reflns_number_total 37610
_reflns_threshold_expression 'I > 2\s(I)'
_cod_data_source_file d5cc05936d3.cif
_cod_data_source_block fin
_cod_original_cell_volume 25274(10)
_cod_database_code 7135520
_shelx_shelxl_version_number 2018/3
_shelx_space_group_comment
;
The symmetry employed for this shelxl refinement is uniquely defined
by the following loop, which should always be used as a source of
symmetry information in preference to the above space-group names.
They are only intended as comments.
;
_shelx_estimated_absorpt_t_max 0.843
_shelx_estimated_absorpt_t_min 0.777
_olex2_refinement_description
;
1. Fixed Uiso
 At 1.2 times of:
  All C(H) groups
 At 1.5 times of:
  All C(H,H,H) groups
2. Restrained distances
 C283-O103
 1.3 with sigma of 0.001
 C166-C167 = C167-C168 = C168-C169 = C169-C170 = C170-C165 = C165-C166
 1.39 with sigma of 0.01
 C176-C175 = C175-C174 = C174-C173 = C173-C172 = C172-C171 = C171-C176
 1.39 with sigma of 0.01
 C185-C186 = C186-C187 = C187-C188 = C188-C183 = C183-C184 = C184-C185
 1.39 with sigma of 0.01
 C248-C247 = C247-C246 = C246-C245 = C245-C244 = C244-C243 = C243-C248
 1.39 with sigma of 0.01
 C253-C254 = C254-C249 = C249-C250 = C250-C251 = C251-C252 = C252-C253
 1.39 with sigma of 0.01
 C177-C182 = C182-C181 = C181-C180 = C180-C179 = C179-C178 = C178-C177
 1.39 with sigma of 0.01
 C258-C259 = C259-C260 = C260-C255 = C255-C256 = C256-C257 = C257-C258
 1.39 with sigma of 0.01
 C240-C241 = C241-C242 = C242-C237 = C237-C238 = C238-C239 = C239-C240
 1.39 with sigma of 0.01
 C189-C194 = C194-C193 = C193-C192 = C192-C191 = C191-C190 = C190-C189
 1.39 with sigma of 0.01
 C196-C197 = C197-C198 = C198-C199 = C199-C200 = C200-C195 = C195-C196
 1.39 with sigma of 0.01
 C207-C212 = C212-C211 = C211-C210 = C210-C209 = C209-C208 = C208-C207
 1.39 with sigma of 0.01
 C156-C157 = C157-C158 = C158-C153 = C153-C154 = C154-C155 = C155-C156
 1.39 with sigma of 0.01
 C152-C151 = C151-C150 = C150-C149 = C149-C148 = C148-C147 = C147-C152
 1.39 with sigma of 0.01
 C145-C146 = C146-C141 = C141-C142 = C142-C143 = C143-C144 = C144-C145
 1.39 with sigma of 0.01
 C161-C162 = C162-C163 = C163-C164 = C164-C159 = C159-C160 = C160-C161
 1.39 with sigma of 0.01
 C206-C205 = C205-C204 = C204-C203 = C203-C202 = C202-C201 = C201-C206
 1.39 with sigma of 0.01
 C270-C271 = C271-C272 = C272-C267 = C267-C268 = C268-C269 = C269-C270
 1.39 with sigma of 0.01
 C276-C277 = C277-C278 = C278-C273 = C273-C274 = C274-C275 = C275-C276
 1.39 with sigma of 0.01
 C281-C282 = C282-C283 = C283-C284 = C284-C279 = C279-C280 = C280-C281
 1.39 with sigma of 0.01
 C264-C265 = C265-C266 = C266-C261 = C261-C262 = C262-C263 = C263-C264
 1.39 with sigma of 0.01
 C235-C236 = C236-C231 = C231-C232 = C232-C233 = C233-C234 = C234-C235
 1.39 with sigma of 0.01
 C217-C218 = C218-C213 = C213-C214 = C214-C215 = C215-C216 = C216-C217
 1.39 with sigma of 0.01
 C228-C229 = C229-C230 = C230-C225 = C225-C226 = C226-C227 = C227-C228
 1.39 with sigma of 0.01
 C222-C223 = C223-C224 = C224-C219 = C219-C220 = C220-C221 = C221-C222
 1.39 with sigma of 0.01
 C253-C133
 1.5 with sigma of 0.01
 C249-C125
 1.5 with sigma of 0.01
 C127-C258
 1.5 with sigma of 0.01
 C264-C138
 1.5 with sigma of 0.01
 C132-C262
 1.5 with sigma of 0.01
 C270-C130
 1.5 with sigma of 0.01
 C272-C139
 1.5 with sigma of 0.01
 C276-C129
 1.5 with sigma of 0.01
 C278-C131
 1.5 with sigma of 0.01
 C279-C137
 1.5 with sigma of 0.01
 C281-C128
 1.5 with sigma of 0.01
 C248-C126
 1.5 with sigma of 0.01
 C244-C136
 1.5 with sigma of 0.01
 C238-C135
 1.5 with sigma of 0.01
 C240-C134
 1.5 with sigma of 0.01
 C140-C256
 1.5 with sigma of 0.01
 C346-C232 \\sim C342-C214
 with sigma of 0.001
 C225-C334 \\sim C153-C322
 with sigma of 0.001
 C153-C322 \\sim C164-C326
 with sigma of 0.001
 C164-C326 \\sim C149-C318
 with sigma of 0.001
 C149-C318 \\sim C142-C330
 with sigma of 0.001
 C142-C330 \\sim C188-C314
 with sigma of 0.001
 C188-C314 \\sim C169-C310
 with sigma of 0.001
 C169-C310 \\sim C173-C306
 with sigma of 0.001
 C173-C306 \\sim C180-C302
 with sigma of 0.001
 C180-C302 \\sim C188-C314
 with sigma of 0.001
 C188-C314 \\sim C298-C210
 with sigma of 0.001
 C298-C210 \\sim C294-C192
 with sigma of 0.001
 C294-C192 \\sim C203-C286
 with sigma of 0.001
 C203-C286 \\sim C199-C290
 with sigma of 0.001
 C214-C342 \\sim C219-C338
 with sigma of 0.001
 C219-C338 \\sim C225-C334
 with sigma of 0.001
 C283-O103 \\sim C242-O102
 with sigma of 0.001
 C242-O102 \\sim C246-O104
 with sigma of 0.001
 C274-O105 \\sim C246-O104
 with sigma of 0.001
 C283-O103 \\sim C260-O101
 with sigma of 0.001
 C260-O101 \\sim C251-O107
 with sigma of 0.001
 C268-O108 \\sim C266-O106
 with sigma of 0.001
 C266-O106 \\sim C283-O103
 with sigma of 0.001
 C166-C168 \\sim C167-C169 \\sim C168-C170 \\sim C169-C165 \\sim C170-C166
\\sim C165-C167
 with sigma of 0.02
 C176-C174 \\sim C175-C173 \\sim C174-C172 \\sim C173-C171 \\sim C172-C176
\\sim C171-C175
 with sigma of 0.02
 C185-C187 \\sim C186-C188 \\sim C187-C183 \\sim C188-C184 \\sim C183-C185
\\sim C184-C186
 with sigma of 0.02
 C248-C246 \\sim C247-C245 \\sim C246-C244 \\sim C245-C243 \\sim C244-C248
\\sim C243-C247
 with sigma of 0.02
 C253-C249 \\sim C254-C250 \\sim C249-C251 \\sim C250-C252 \\sim C251-C253
\\sim C252-C254
 with sigma of 0.02
 C177-C181 \\sim C182-C180 \\sim C181-C179 \\sim C180-C178 \\sim C179-C177
\\sim C178-C182
 with sigma of 0.02
 C258-C260 \\sim C259-C255 \\sim C260-C256 \\sim C255-C257 \\sim C256-C258
\\sim C257-C259
 with sigma of 0.02
 C240-C242 \\sim C241-C237 \\sim C242-C238 \\sim C237-C239 \\sim C238-C240
\\sim C239-C241
 with sigma of 0.02
 C189-C193 \\sim C194-C192 \\sim C193-C191 \\sim C192-C190 \\sim C191-C189
\\sim C190-C194
 with sigma of 0.02
 C196-C198 \\sim C197-C199 \\sim C198-C200 \\sim C199-C195 \\sim C200-C196
\\sim C195-C197
 with sigma of 0.02
 C207-C211 \\sim C212-C210 \\sim C211-C209 \\sim C210-C208 \\sim C209-C207
\\sim C208-C212
 with sigma of 0.02
 C156-C158 \\sim C157-C153 \\sim C158-C154 \\sim C153-C155 \\sim C154-C156
\\sim C155-C157
 with sigma of 0.02
 C152-C150 \\sim C151-C149 \\sim C150-C148 \\sim C149-C147 \\sim C148-C152
\\sim C147-C151
 with sigma of 0.02
 C145-C141 \\sim C146-C142 \\sim C141-C143 \\sim C142-C144 \\sim C143-C145
\\sim C144-C146
 with sigma of 0.02
 C161-C163 \\sim C162-C164 \\sim C163-C159 \\sim C164-C160 \\sim C159-C161
\\sim C160-C162
 with sigma of 0.02
 C206-C204 \\sim C205-C203 \\sim C204-C202 \\sim C203-C201 \\sim C202-C206
\\sim C201-C205
 with sigma of 0.02
 C270-C272 \\sim C271-C267 \\sim C272-C268 \\sim C267-C269 \\sim C268-C270
\\sim C269-C271
 with sigma of 0.02
 C276-C278 \\sim C277-C273 \\sim C278-C274 \\sim C273-C275 \\sim C274-C276
\\sim C275-C277
 with sigma of 0.02
 C281-C283 \\sim C282-C284 \\sim C283-C279 \\sim C284-C280 \\sim C279-C281
\\sim C280-C282
 with sigma of 0.02
 C264-C266 \\sim C265-C261 \\sim C266-C262 \\sim C261-C263 \\sim C262-C264
\\sim C263-C265
 with sigma of 0.02
 C235-C231 \\sim C236-C232 \\sim C231-C233 \\sim C232-C234 \\sim C233-C235
\\sim C234-C236
 with sigma of 0.02
 C217-C213 \\sim C218-C214 \\sim C213-C215 \\sim C214-C216 \\sim C215-C217
\\sim C216-C218
 with sigma of 0.02
 C228-C230 \\sim C229-C225 \\sim C230-C226 \\sim C225-C227 \\sim C226-C228
\\sim C227-C229
 with sigma of 0.02
 C222-C224 \\sim C223-C219 \\sim C224-C220 \\sim C219-C221 \\sim C220-C222
\\sim C221-C223
 with sigma of 0.02
 C186-S117 \\sim C184-S123
 with sigma of 0.001
3. Restrained planarity
 C166, C167, C168, C169, C170, C165
 with sigma of 0.1
 C176, C175, C174, C173, C172, C171
 with sigma of 0.1
 C185, C186, C187, C188, C183, C184
 with sigma of 0.1
 C248, C247, C246, C245, C244, C243
 with sigma of 0.1
 C253, C254, C249, C250, C251, C252
 with sigma of 0.1
 C177, C182, C181, C180, C179, C178
 with sigma of 0.1
 C258, C259, C260, C255, C256, C257
 with sigma of 0.1
 C240, C241, C242, C237, C238, C239
 with sigma of 0.1
 C189, C194, C193, C192, C191, C190
 with sigma of 0.1
 C196, C197, C198, C199, C200, C195
 with sigma of 0.1
 C207, C212, C211, C210, C209, C208
 with sigma of 0.1
 C156, C157, C158, C153, C154, C155
 with sigma of 0.1
 C152, C151, C150, C149, C148, C147
 with sigma of 0.1
 C145, C146, C141, C142, C143, C144
 with sigma of 0.1
 C161, C162, C163, C164, C159, C160
 with sigma of 0.1
 C206, C205, C204, C203, C202, C201
 with sigma of 0.1
 C270, C271, C272, C267, C268, C269
 with sigma of 0.1
 C276, C277, C278, C273, C274, C275
 with sigma of 0.1
 C281, C282, C283, C284, C279, C280
 with sigma of 0.1
 C264, C265, C266, C261, C262, C263
 with sigma of 0.1
 C235, C236, C231, C232, C233, C234
 with sigma of 0.1
 C217, C218, C213, C214, C215, C216
 with sigma of 0.1
 C228, C229, C230, C225, C226, C227
 with sigma of 0.1
 C222, C223, C224, C219, C220, C221
 with sigma of 0.1
4. Uiso/Uaniso restraints and constraints
Uanis(O61) \\sim Ueq, Uanis(O95) \\sim Ueq, Uanis(O58) \\sim Ueq, Uanis(O85)
\\sim Ueq, Uanis(C304) \\sim Ueq: with sigma of 0.003 and sigma for terminal
atoms of 0.006
Uanis(C265) \\sim Ueq, Uanis(O101) \\sim Ueq, Uanis(O76) \\sim Ueq, Uanis(O102)
\\sim Ueq: with sigma of 0.03 and sigma for terminal atoms of 0.006
Uanis(C176) \\sim Ueq, Uanis(O106) \\sim Ueq, Uanis(O108) \\sim Ueq,
Uanis(O107) \\sim Ueq: with sigma of 0.03 and sigma for terminal atoms of 0.006
Uanis(C219) \\sim Ueq: with sigma of 0.004 and sigma for terminal atoms of 0.008
Uanis(C330) \\sim Ueq: with sigma of 0.004 and sigma for terminal atoms of 0.008
Uanis(C310) \\sim Ueq: with sigma of 0.004 and sigma for terminal atoms of 0.008
Uanis(C334) \\sim Ueq: with sigma of 0.004 and sigma for terminal atoms of 0.008
Uanis(C251) \\sim Ueq: with sigma of 0.004 and sigma for terminal atoms of 0.008
Uanis(C250) \\sim Ueq, Uanis(C253) \\sim Ueq: with sigma of 0.004 and sigma for
terminal atoms of 0.008
Uanis(C322) \\sim Ueq: with sigma of 0.004 and sigma for terminal atoms of 0.008
Uanis(C328) \\sim Ueq, Uanis(O23) \\sim Ueq: with sigma of 0.004 and sigma for
terminal atoms of 0.008
Uanis(C158) \\sim Ueq, Uanis(C155) \\sim Ueq, Uanis(C317) \\sim Ueq,
Uanis(C320) \\sim Ueq, Uanis(C147) \\sim Ueq, Uanis(C295) \\sim Ueq,
Uanis(C293) \\sim Ueq, Uanis(C287) \\sim Ueq, Uanis(C180) \\sim Ueq,
Uanis(C179) \\sim Ueq, Uanis(C181) \\sim Ueq, Uanis(C280) \\sim Ueq,
Uanis(C130) \\sim Ueq, Uanis(C160) \\sim Ueq, Uanis(C161) \\sim Ueq,
Uanis(C204) \\sim Ueq, Uanis(C172) \\sim Ueq, Uanis(C174) \\sim Ueq,
Uanis(C289) \\sim Ueq, Uanis(O104) \\sim Ueq, Uanis(C125) \\sim Ueq,
Uanis(C252) \\sim Ueq: with sigma of 0.004 and sigma for terminal atoms of 0.008
Uanis(C222) \\sim Ueq, Uanis(C221) \\sim Ueq, Uanis(C325) \\sim Ueq: with sigma
of 0.003 and sigma for terminal atoms of 0.006
Uanis(O33) \\sim Ueq: with sigma of 0.003 and sigma for terminal atoms of 0.006
Uanis(C266) \\sim Ueq, Uanis(C260) \\sim Ueq, Uanis(C128) \\sim Ueq,
Uanis(C242) \\sim Ueq, Uanis(C245) \\sim Ueq, Uanis(C261) \\sim Ueq, Uanis(O61)
\\sim Ueq, Uanis(O95) \\sim Ueq: with sigma of 0.02 and sigma for terminal
atoms of 0.04
Uanis(C194) \\sim Ueq, Uanis(O58) \\sim Ueq, Uanis(O94) \\sim Ueq, Uanis(O92)
\\sim Ueq, Uanis(O61) \\sim Ueq, Uanis(C236) \\sim Ueq, Uanis(O99) \\sim Ueq,
Uanis(C227) \\sim Ueq, Uanis(C132) \\sim Ueq: with sigma of 0.02 and sigma for
terminal atoms of 0.04
Uanis(O58) \\sim Ueq, Uanis(O92) \\sim Ueq, Uanis(O85) \\sim Ueq, Uanis(O93)
\\sim Ueq, Uanis(O48) \\sim Ueq, Uanis(O57) \\sim Ueq, Uanis(O40) \\sim Ueq,
Uanis(O94) \\sim Ueq: with sigma of 0.01 and sigma for terminal atoms of 0.02
Uanis(C198) \\sim Ueq: with sigma of 0.01 and sigma for terminal atoms of 0.02
Uanis(C145) \\sim Ueq, Uanis(C207) \\sim Ueq, Uanis(C273) \\sim Ueq,
Uanis(C262) \\sim Ueq, Uanis(C132) \\sim Ueq, Uanis(C216) \\sim Ueq,
Uanis(C218) \\sim Ueq, Uanis(C236) \\sim Ueq, Uanis(C134) \\sim Ueq: with sigma
of 0.01 and sigma for terminal atoms of 0.02
Uanis(O83) \\sim Ueq, Uanis(O77) \\sim Ueq, Uanis(O58) \\sim Ueq, Uanis(C139)
\\sim Ueq, Uanis(O92) \\sim Ueq: with sigma of 0.01 and sigma for terminal
atoms of 0.02
Uanis(Co12) \\sim Ueq, Uanis(Co10) \\sim Ueq: with sigma of 0.004 and sigma for
terminal atoms of 0.008
All non-hydrogen atoms restrained to be isotropic: with sigma of 0.01 and sigma
for terminal atoms of 0.02
Uanis(C330) = Uanis(C329) = Uanis(C331) = Uanis(C332)
Uanis(C322) = Uanis(C324) = Uanis(C321) = Uanis(C323)
Uanis(C342) = Uanis(C344) = Uanis(C343) = Uanis(C341)
Uanis(C306) = Uanis(C307) = Uanis(C305) = Uanis(C308)
Uanis(C334) = Uanis(C336) = Uanis(C335) = Uanis(C333)
Uanis(C309) = Uanis(C310) = Uanis(C311) = Uanis(C312)
Uanis(C338) = Uanis(C339) = Uanis(C337) = Uanis(C340)
Uanis(C219) = Uanis(C339)
Uanis(C330) = Uanis(C142)
Uanis(C169) = Uanis(C310)
5. Rigid body (RIGU) restrains
 C303, C304, C302, C301
 with sigma for 1-2 distances of 0.001 and sigma for 1-3 distances of 0.001
 All non-hydrogen atoms
 with sigma for 1-2 distances of 0.004 and sigma for 1-3 distances of 0.004
6.a Free rotating group:
 C141(C142,C143,C144,C145,C146), C147(C148,C149,C150,C151,C152), C153(C154,
 C155,C156,C157,C158), C159(C160,C161,C162,C163,C164), C165(C166,C167,C168,C169,
 C170), C171(C172,C173,C174,C175,C176), C177(C178,C179,C180,C181,C182),
 C183(C184,C185,C186,C187,C188), C189(C190,C191,C192,C193,C194), C195(C196,C197,
 C198,C199,C200), C201(C202,C203,C204,C205,C206), C207(C208,C209,C210,C211,
 C212), C213(C214,C215,C216,C217,C218), C219(C220,C221,C222,C223,C224),
 C225(C226,C227,C228,C229,C230), C231(C232,C233,C234,C235,C236), C237(C238,C239,
 C240,C241,C242), C243(C244,C245,C246,C247,C248), C249(C250,C251,C252,C253,
 C254), C255(C256,C257,C258,C259,C260), C261(C262,C263,C264,C265,C266),
 C267(C268,C269,C270,C271,C272), C273(C274,C275,C276,C277,C278), C279(C280,C281,
 C282,C283,C284), C285(C286,C287,C288), C289(C290,C291,C292), C293(C294,C295,
 C296), C297(C298,C299,C300), C301(C302,C303,C304), C305(C306,C307,C308),
 C309(C310,C311,C312), C313(C314,C315,C316), C317(C318,C319,C320), C321(C322,
 C323,C324), C325(C326,C327,C328), C329(C330,C331,C332), C333(C334,C335,C336),
 C337(C338,C339,C340), C341(C342,C343,C344), C345(C346,C347,C348)
6.b Me refined with riding coordinates:
 C285(H28A,H28B,H28C), C287(H28D,H28E,H28F), C288(H28G,H28H,H28I), C289(H28J,
 H28K,H28L), C291(H29A,H29B,H29C), C292(H29D,H29E,H29F), C293(H29G,H29H,H29I),
 C295(H29J,H29K,H29L), C296(H29M,H29N,H29O), C297(H29P,H29Q,H29R), C299(H29S,
 H29T,H29U), C300(H30A,H30B,H30C), C301(H30D,H30E,H30F), C303(H30G,H30H,H30I),
 C304(H30J,H30K,H30L), C305(H30M,H30N,H30O), C307(H30P,H30Q,H30R), C308(H30S,
 H30T,H30U), C309(H30V,H30W,H30X), C311(H31A,H31B,H31C), C312(H31D,H31E,H31F),
 C313(H31G,H31H,H31I), C315(H31J,H31K,H31L), C316(H31M,H31N,H31O), C317(H31P,
 H31Q,H31R), C319(H31S,H31T,H31U), C320(H32A,H32B,H32C), C321(H32D,H32E,H32F),
 C323(H32G,H32H,H32I), C324(H32J,H32K,H32L), C325(H32M,H32N,H32O), C327(H32P,
 H32Q,H32R), C328(H32S,H32T,H32U), C329(H32V,H32W,H32X), C331(H33A,H33B,H33C),
 C332(H33D,H33E,H33F), C333(H33G,H33H,H33I), C335(H33J,H33K,H33L), C336(H33M,
 H33N,H33O), C337(H33P,H33Q,H33R), C339(H33S,H33T,H33U), C340(H34A,H34B,H34C),
 C341(H34D,H34E,H34F), C343(H34G,H34H,H34I), C344(H34J,H34K,H34L), C345(H34M,
 H34N,H34O), C347(H34P,H34Q,H34R), C348(H34S,H34T,H34U)
6.c Aromatic/amide H refined with riding coordinates:
 C141(H141), C143(H143), C148(H148), C150(H150), C154(H154), C158(H158),
 C159(H159), C163(H163), C168(H168), C170(H170), C172(H172), C174(H174),
 C179(H179), C181(H181), C183(H183), C187(H187), C191(H191), C193(H193),
 C198(H198), C200(H200), C202(H202), C204(H204), C209(H209), C211(H211),
 C213(H213), C215(H215), C220(H220), C224(H224), C226(H226), C230(H230),
 C231(H231), C233(H233), C237(H237), C239(H239), C241(H241), C243(H243),
 C245(H245), C247(H247), C250(H250), C252(H252), C254(H254), C255(H255),
 C257(H257), C259(H259), C261(H261), C263(H263), C265(H265), C267(H267),
 C269(H269), C271(H271), C273(H273), C275(H275), C277(H277), C280(H280),
 C282(H282), C284(H284)
;
_smtbx_masks_void_probe_radius 1.2
_smtbx_masks_void_truncation_radius 1.2
_olex2_submission_special_instructions 'No special instructions were received'

loop_
_space_group_symop_operation_xyz
'x, y, z'
'-x, y+1/2, -z'

loop_
_atom_site_label
_atom_site_type_symbol
_atom_site_fract_x
_atom_site_fract_y
_atom_site_fract_z
_atom_site_U_iso_or_equiv
_atom_site_adp_type
_atom_site_occupancy
_atom_site_site_symmetry_order
_atom_site_calc_flag
_atom_site_refinement_flags_posn
_atom_site_refinement_flags_adp
_atom_site_refinement_flags_occupancy
_atom_site_disorder_assembly
_atom_site_disorder_group
Co1 Co 0.70219(15) 0.68005(10) 0.44679(14) 0.0946(11) Uani 1 1 d . U . . .
Co2 Co 0.28788(17) 0.67756(10) 0.06117(14) 0.1002(12) Uani 1 1 d . U . . .
Co3 Co 0.21065(18) 0.64252(11) 0.11127(15) 0.1127(13) Uani 1 1 d . U . . .
Co4 Co 0.33530(17) 0.70876(10) 0.17520(15) 0.1061(13) Uani 1 1 d . U . . .
Co5 Co 0.25491(19) 0.67501(11) 0.22414(15) 0.1163(14) Uani 1 1 d . U . . .
Co6 Co 0.73408(18) 0.68268(11) 0.28564(15) 0.1108(13) Uani 1 1 d . U . . .
Co7 Co 0.78222(16) 0.64818(10) 0.39603(15) 0.1021(12) Uani 1 1 d . U . . .
Co8 Co 0.65210(16) 0.71132(10) 0.33567(15) 0.1016(12) Uani 1 1 d . U . . .
Co9 Co 0.34640(15) 0.39788(11) 0.16881(18) 0.1083(13) Uani 1 1 d . U . . .
Co10 Co 0.74338(12) 0.43385(10) 0.27878(18) 0.1028(12) Uani 1 1 d . U . . .
Co11 Co 0.21627(14) 0.46149(12) 0.1040(2) 0.1193(15) Uani 1 1 d . U . . .
Co12 Co 0.26582(13) 0.42824(11) 0.2171(2) 0.1196(15) Uani 1 1 d . U . . .
Co13 Co 0.66585(13) 0.40200(10) 0.32824(17) 0.0999(12) Uani 1 1 d . U . . .
Co14 Co 0.79188(13) 0.46688(10) 0.39215(18) 0.1013(12) Uani 1 1 d . U . . .
Co15 Co 0.71438(13) 0.43288(11) 0.44018(19) 0.1099(13) Uani 1 1 d . U . . .
Co16 Co 0.29515(15) 0.43109(11) 0.0540(2) 0.1139(14) Uani 1 1 d . U . . .
S109 S 0.2252(4) 0.7148(2) -0.0419(4) 0.124(3) Uani 1 1 d . U . . .
S110 S 0.7543(4) 0.7202(2) 0.5521(4) 0.125(3) Uani 1 1 d . U . . .
S111 S 0.3388(4) 0.3230(2) 0.1556(4) 0.128(3) Uani 1 1 d . U . . .
S112 S 0.6750(4) 0.3263(2) 0.3368(5) 0.132(3) Uani 1 1 d . U . . .
S113 S 0.1694(4) 0.7108(2) 0.2579(4) 0.132(3) Uani 1 1 d . U . . .
S114 S 0.0849(4) 0.6513(2) 0.0475(3) 0.116(3) Uani 1 1 d . U . . .
S115 S 0.9164(3) 0.4502(2) 0.4501(4) 0.115(3) Uani 1 1 d . U . . .
S116 S 0.9069(4) 0.6598(2) 0.4614(3) 0.122(3) Uani 1 1 d . U . . .
S117 S 0.8124(4) 0.7260(2) 0.2535(3) 0.133(3) Uani 1 1 d D U . . .
S118 S 0.8246(3) 0.3837(2) 0.2483(4) 0.120(3) Uani 1 1 d . U . . .
S119 S 0.3236(3) 0.7744(2) 0.1699(3) 0.094(2) Uani 1 1 d . U . . .
S120 S 0.7700(3) 0.3857(2) 0.5412(3) 0.100(2) Uani 1 1 d . U . . .
S121 S 0.1870(3) 0.3787(2) 0.2487(3) 0.111(3) Uani 1 1 d . U . . .
S122 S 0.0913(3) 0.4411(3) 0.0423(5) 0.137(3) Uani 1 1 d . U . . .
S123 S 0.6563(4) 0.7784(2) 0.3392(3) 0.108(2) Uani 1 1 d D U . . .
O17 O 0.7641(7) 0.6075(4) 0.4369(7) 0.096(4) Uani 1 1 d . U . . .
O18 O 0.3214(6) 0.6697(3) 0.2957(6) 0.079(4) Uani 1 1 d . U . . .
O19 O 0.2342(6) 0.6040(3) 0.0690(6) 0.081(4) Uani 1 1 d . U . . .
S124 S 0.2405(4) 0.3854(2) -0.0509(3) 0.114(2) Uani 1 1 d . U . . .
O20 O 0.7798(7) 0.4069(4) 0.2218(7) 0.102(5) Uani 1 1 d . U . . .
O21 O 0.7103(7) 0.4460(4) 0.3516(8) 0.105(4) Uani 1 1 d . U . . .
O22 O 0.6654(7) 0.6764(4) 0.2037(8) 0.104(5) Uani 1 1 d . U . . .
C125 C 0.3747(9) 0.6784(6) 0.2923(9) 0.095(6) Uani 1 1 d D U . . .
O23 O 0.3857(6) 0.3518(3) 0.1741(7) 0.089(4) Uani 1 1 d . U . . .
O24 O 0.6343(8) 0.3471(5) 0.3022(9) 0.128(6) Uani 1 1 d . U . . .
O25 O 0.2985(6) 0.6314(3) 0.0310(6) 0.072(4) Uani 1 1 d . U . . .
O26 O 0.7004(7) 0.6322(4) 0.4754(6) 0.077(4) Uani 1 1 d . U . . .
O27 O 0.1484(6) 0.7219(4) 0.3025(7) 0.094(5) Uani 1 1 d . U . . .
O28 O 0.3672(7) 0.6728(4) 0.0677(7) 0.094(4) Uani 1 1 d . U . . .
O29 O 0.7255(8) 0.4081(4) 0.5166(8) 0.107(5) Uani 1 1 d . U . . .
O30 O 0.7987(7) 0.4280(4) 0.4484(8) 0.100(4) Uani 1 1 d . U . . .
O31 O 0.6987(8) 0.7186(4) 0.4206(8) 0.105(4) Uani 1 1 d . U . . .
O32 O 0.2234(7) 0.4081(4) 0.2726(7) 0.095(4) Uani 1 1 d . U . . .
O33 O 0.2276(9) 0.7281(5) -0.1075(9) 0.129(6) Uani 1 1 d . U . . .
O34 O 0.3837(8) 0.6922(4) 0.2567(8) 0.110(5) Uani 1 1 d . U . . .
O35 O 0.6207(6) 0.6738(4) 0.4397(7) 0.084(4) Uani 1 1 d . U . . .
O36 O 0.5950(8) 0.4023(5) 0.3443(8) 0.120(6) Uani 1 1 d . U . . .
O37 O 0.0332(8) 0.6420(4) 0.0252(7) 0.096(5) Uani 1 1 d . U . . .
O38 O 0.7311(6) 0.3838(4) 0.3078(7) 0.085(4) Uani 1 1 d . U . . .
O39 O 0.7654(7) 0.7251(4) 0.6101(6) 0.098(5) Uani 1 1 d . U . . .
O40 O 0.2803(6) 0.3830(3) 0.1859(7) 0.083(4) Uani 1 1 d . U . . .
O41 O 0.2115(7) 0.4221(4) 0.0491(8) 0.106(4) Uani 1 1 d . U . . .
O42 O 0.4171(6) 0.4050(4) 0.1511(8) 0.096(5) Uani 1 1 d . U . . .
O43 O 0.2609(8) 0.4625(5) 0.2487(7) 0.103(5) Uani 1 1 d . U . . .
O44 O 0.2991(7) 0.4407(5) 0.1391(9) 0.116(5) Uani 1 1 d . U . . .
O45 O 0.2131(6) 0.6007(3) 0.1631(6) 0.080(4) Uani 1 1 d . U . . .
O46 O 0.6564(8) 0.2966(5) 0.3226(7) 0.111(5) Uani 1 1 d . U . . .
O47 O 0.1182(8) 0.6284(4) 0.0610(8) 0.103(5) Uani 1 1 d . U . . .
C126 C 0.7272(11) 0.6124(5) 0.4749(11) 0.098(7) Uani 1 1 d D U . . .
C127 C 0.6052(10) 0.6784(6) 0.2182(8) 0.109(7) Uani 1 1 d D U . . .
O48 O 0.2203(7) 0.4893(4) 0.1569(8) 0.105(5) Uani 1 1 d . U . . .
C128 C 0.2630(9) 0.6074(4) 0.0299(10) 0.084(6) Uani 1 1 d D U . . .
O49 O 0.7175(8) 0.3849(4) 0.4033(8) 0.109(5) Uani 1 1 d . U . . .
O50 O 0.3912(6) 0.4045(4) 0.2501(7) 0.090(4) Uani 1 1 d . U . . .
O51 O 0.1769(7) 0.6651(4) 0.1589(7) 0.107(5) Uani 1 1 d . U . . .
O52 O 0.2832(7) 0.4083(4) -0.0319(7) 0.099(4) Uani 1 1 d . U . . .
O53 O 0.6133(7) 0.4060(4) 0.2434(7) 0.097(5) Uani 1 1 d . U . . .
O54 O 0.5872(7) 0.6963(4) 0.3607(8) 0.096(5) Uani 1 1 d . U . . .
O55 O 0.2874(7) 0.7152(4) 0.0886(8) 0.101(4) Uani 1 1 d . U . . .
O56 O 0.4045(7) 0.6949(4) 0.1528(8) 0.092(5) Uani 1 1 d . U . . .
O57 O 0.1941(6) 0.4222(3) 0.1551(7) 0.085(4) Uani 1 1 d . U . . .
O58 O 0.8138(5) 0.4277(3) 0.3419(6) 0.065(3) Uani 1 1 d . U . . .
O59 O 0.2455(7) 0.6253(4) 0.2535(7) 0.086(4) Uani 1 1 d . U . . .
C129 C 0.2292(8) 0.6030(4) 0.2248(10) 0.070(5) Uani 1 1 d D U . . .
O60 O 0.2679(7) 0.6911(4) -0.0245(7) 0.095(4) Uani 1 1 d . U . . .
O61 O 0.8444(6) 0.7254(4) 0.2139(7) 0.094(5) Uani 1 1 d . U . . .
O62 O 0.9754(7) 0.4594(4) 0.4843(9) 0.119(6) Uani 1 1 d . U . . .
O63 O 0.7801(10) 0.4944(5) 0.3297(10) 0.133(6) Uani 1 1 d . U . . .
O64 O 0.3769(8) 0.4253(4) 0.0641(9) 0.121(5) Uani 1 1 d . U . . .
O65 O 0.7893(6) 0.6738(3) 0.4646(6) 0.075(4) Uani 1 1 d . U . . .
O66 O 0.8671(7) 0.4757(4) 0.4211(7) 0.101(5) Uani 1 1 d . U . . .
O67 O 0.2019(6) 0.6690(4) 0.0464(7) 0.089(4) Uani 1 1 d . U . . .
O68 O 0.6251(7) 0.7545(4) 0.3192(6) 0.080(4) Uani 1 1 d . U . . .
O69 O 0.8130(7) 0.6779(4) 0.3560(7) 0.097(4) Uani 1 1 d . U . . .
O70 O 0.7832(7) 0.6062(4) 0.3383(8) 0.103(5) Uani 1 1 d . U . . .
O71 O 0.7583(8) 0.4712(4) 0.2564(9) 0.117(5) Uani 1 1 d . U . . .
O72 O 0.8656(7) 0.6394(4) 0.4460(7) 0.092(4) Uani 1 1 d . U . . .
O73 O 0.6316(7) 0.8029(5) 0.3333(9) 0.116(6) Uani 1 1 d . U . . .
O74 O 0.5986(7) 0.6989(4) 0.2583(8) 0.106(5) Uani 1 1 d . U . . .
O75 O 0.7223(6) 0.6849(4) 0.5321(7) 0.096(4) Uani 1 1 d . U . . .
C130 C 0.5924(8) 0.4149(6) 0.3948(13) 0.094(6) Uani 1 1 d D U . . .
O76 O 0.0333(10) 0.4479(5) 0.0015(10) 0.145(7) Uani 1 1 d . U . . .
O77 O 0.7182(6) 0.4687(4) 0.4757(7) 0.090(4) Uani 1 1 d . U . . .
O78 O 0.1251(7) 0.4688(4) 0.0638(7) 0.097(4) Uani 1 1 d . U . . .
O79 O 0.2131(7) 0.6848(4) 0.2795(8) 0.100(5) Uani 1 1 d . U . . .
C131 C 0.2447(16) 0.4825(5) 0.2420(18) 0.139(10) Uani 1 1 d D U . . .
O80 O 0.6971(7) 0.6648(4) 0.3463(7) 0.091(4) Uani 1 1 d . U . . .
O81 O 0.7215(8) 0.7249(4) 0.2990(8) 0.106(5) Uani 1 1 d . U . . .
O82 O 0.3002(7) 0.3794(4) 0.0842(7) 0.095(4) Uani 1 1 d . U . . .
O83 O 0.7663(7) 0.4956(4) 0.4522(8) 0.110(5) Uani 1 1 d . U . . .
O84 O 0.2722(7) 0.7135(4) 0.2121(8) 0.105(5) Uani 1 1 d . U . . .
O85 O 0.3487(8) 0.7977(5) 0.1830(9) 0.112(5) Uani 1 1 d . U . . .
O86 O 0.3612(7) 0.7490(4) 0.1847(6) 0.088(4) Uani 1 1 d . U . . .
C132 C 0.4216(8) 0.4125(6) 0.1066(14) 0.099(6) Uani 1 1 d D U . . .
O87 O 0.2885(7) 0.4670(4) 0.0117(8) 0.108(5) Uani 1 1 d . U . . .
O88 O 0.6232(8) 0.4267(4) 0.4325(9) 0.098(5) Uani 1 1 d . U . . .
O89 O 0.7489(7) 0.6336(4) 0.2603(8) 0.094(5) Uani 1 1 d . U . . .
C133 C 0.5815(7) 0.6793(6) 0.3990(12) 0.085(6) Uani 1 1 d D U . . .
O90 O 0.6685(6) 0.4243(4) 0.2061(7) 0.087(4) Uani 1 1 d . U . . .
O91 O 0.7821(7) 0.3731(5) 0.5878(10) 0.115(5) Uani 1 1 d . U . . .
O92 O 0.9592(6) 0.6465(5) 0.4813(6) 0.110(5) Uani 1 1 d . U . . .
O93 O 0.3392(6) 0.4211(4) 0.2859(7) 0.086(4) Uani 1 1 d . U . . .
O94 O 0.8503(8) 0.3680(4) 0.2118(8) 0.113(6) Uani 1 1 d . U . . .
O95 O 0.7735(8) 0.7028(4) 0.2361(8) 0.109(5) Uani 1 1 d . U . . .
C134 C 0.7608(9) 0.6128(5) 0.2843(11) 0.076(5) Uani 1 1 d D U . . .
O96 O 0.2407(8) 0.4909(4) 0.0635(8) 0.105(5) Uani 1 1 d . U . . .
O97 O 0.2328(8) 0.3689(5) -0.1041(8) 0.123(6) Uani 1 1 d . U . . .
C135 C 0.7661(16) 0.4991(7) 0.2917(16) 0.131(8) Uani 1 1 d D U . . .
O98 O 0.2893(7) 0.6651(4) 0.1507(7) 0.102(4) Uani 1 1 d . U . . .
O99 O 0.1632(6) 0.3602(4) 0.2838(8) 0.104(5) Uani 1 1 d . U . . .
C136 C 0.7344(14) 0.4955(5) 0.4713(15) 0.118(8) Uani 1 1 d D U . . .
C137 C 0.2683(14) 0.4926(6) 0.0378(14) 0.127(8) Uani 1 1 d D U . . .
C138 C 0.6252(10) 0.4169(7) 0.2074(9) 0.108(7) Uani 1 1 d D U . . .
C139 C 0.3839(8) 0.4138(6) 0.2934(9) 0.087(6) Uani 1 1 d D U . . .
C140 C 0.4070(8) 0.6871(6) 0.1135(14) 0.088(6) Uani 1 1 d D U . . .
C141 C 0.2458(9) 0.7693(5) -0.0227(6) 0.145(8) Uani 1 1 d DG U . . .
H141 H 0.231512 0.768281 -0.063537 0.174 Uiso 1 1 calc R U . . .
C142 C 0.2558(10) 0.7979(4) 0.0049(10) 0.179(6) Uani 1 1 d DG U . . .
C143 C 0.2767(9) 0.7993(4) 0.0648(10) 0.158(9) Uani 1 1 d DG U . . .
H143 H 0.283634 0.818869 0.083613 0.189 Uiso 1 1 calc R U . . .
C144 C 0.2876(8) 0.7721(5) 0.0971(7) 0.114(7) Uani 1 1 d DG U . . .
C145 C 0.2776(7) 0.7435(4) 0.0694(8) 0.095(6) Uani 1 1 d DG U . . .
C146 C 0.2566(8) 0.7421(3) 0.0095(8) 0.125(7) Uani 1 1 d DG U . . .
C147 C 0.2043(7) 0.7422(2) 0.2333(7) 0.099(6) Uani 1 1 d DG U . . .
C148 C 0.1781(6) 0.7693(3) 0.2420(8) 0.105(7) Uani 1 1 d DG U . . .
H148 H 0.146558 0.768178 0.254958 0.125 Uiso 1 1 calc R U . . .
C149 C 0.1982(7) 0.7980(3) 0.2317(8) 0.110(6) Uani 1 1 d DG U . . .
C150 C 0.2444(7) 0.7997(3) 0.2127(7) 0.087(6) Uani 1 1 d DG U . . .
H150 H 0.258068 0.819237 0.205657 0.104 Uiso 1 1 calc R U . . .
C151 C 0.2706(6) 0.7726(4) 0.2040(8) 0.107(6) Uani 1 1 d DG U . . .
C152 C 0.2506(7) 0.7438(3) 0.2143(8) 0.088(6) Uani 1 1 d DG U . . .
C153 C 0.0212(6) 0.7047(5) 0.1446(9) 0.139(8) Uani 1 1 d DG U . . .
C154 C 0.0666(8) 0.7128(4) 0.1928(8) 0.127(8) Uani 1 1 d DG U . . .
H154 H 0.061057 0.725891 0.221465 0.153 Uiso 1 1 calc R U . . .
C155 C 0.1203(6) 0.7017(4) 0.1989(7) 0.101(6) Uani 1 1 d DG U . . .
C156 C 0.1284(6) 0.6825(4) 0.1569(9) 0.109(7) Uani 1 1 d DG U . . .
C157 C 0.0830(8) 0.6744(4) 0.1086(8) 0.121(7) Uani 1 1 d DG U . . .
C158 C 0.0293(7) 0.6856(5) 0.1025(8) 0.133(8) Uani 1 1 d DG U . . .
H158 H -0.001629 0.680126 0.069581 0.160 Uiso 1 1 calc R U . . .
C159 C 0.0555(5) 0.6882(4) -0.0390(8) 0.111(7) Uani 1 1 d DG U . . .
H159 H 0.018855 0.683060 -0.038836 0.133 Uiso 1 1 calc R U . . .
C160 C 0.1027(7) 0.6763(4) 0.0034(6) 0.097(6) Uani 1 1 d DG U . . .
C161 C 0.1564(6) 0.6839(4) 0.0032(6) 0.096(6) Uani 1 1 d DG U . . .
C162 C 0.1630(5) 0.7034(4) -0.0393(7) 0.095(6) Uani 1 1 d DG U . . .
C163 C 0.1158(8) 0.7153(3) -0.0816(7) 0.108(7) Uani 1 1 d DG U . . .
H163 H 0.120226 0.728506 -0.110644 0.130 Uiso 1 1 calc R U . . .
C164 C 0.0620(6) 0.7077(4) -0.0814(7) 0.108(6) Uani 1 1 d DG U . . .
C165 C 0.6955(8) 0.7750(4) 0.4236(6) 0.131(7) Uani 1 1 d DG U . . .
C166 C 0.7071(7) 0.7470(3) 0.4534(7) 0.092(6) Uani 1 1 d DG U . . .
C167 C 0.7241(7) 0.7469(4) 0.5134(7) 0.102(6) Uani 1 1 d DG U . . .
C168 C 0.7297(8) 0.7747(5) 0.5434(6) 0.136(8) Uani 1 1 d DG U . . .
H168 H 0.741361 0.774611 0.584261 0.163 Uiso 1 1 calc R U . . .
C169 C 0.7181(10) 0.8028(4) 0.5135(10) 0.169(6) Uani 1 1 d DG U . . .
C170 C 0.7010(9) 0.8029(3) 0.4535(10) 0.141(8) Uani 1 1 d DG U . . .
H170 H 0.693192 0.821903 0.433120 0.169 Uiso 1 1 calc R U . . .
C171 C 0.8227(5) 0.7111(4) 0.5452(8) 0.107(6) Uani 1 1 d DG U . . .
C172 C 0.8681(8) 0.7248(4) 0.5871(7) 0.130(8) Uani 1 1 d DG U . . .
H172 H 0.861595 0.738709 0.614156 0.156 Uiso 1 1 calc R U . . .
C173 C 0.9229(6) 0.7181(5) 0.5894(8) 0.138(8) Uani 1 1 d DG U . . .
C174 C 0.9324(5) 0.6977(5) 0.5497(9) 0.135(8) Uani 1 1 d DG U . . .
H174 H 0.969744 0.693137 0.551221 0.161 Uiso 1 1 calc R U . . .
C175 C 0.8870(8) 0.6839(4) 0.5078(8) 0.115(7) Uani 1 1 d DG U . . .
C176 C 0.8322(6) 0.6906(4) 0.5055(6) 0.096(6) Uani 1 1 d DG U . . .
C177 C 0.8587(6) 0.6945(4) 0.3538(8) 0.107(7) Uani 1 1 d DG U . . .
C178 C 0.9052(8) 0.6893(4) 0.4028(7) 0.112(7) Uani 1 1 d DG U . . .
C179 C 0.9569(6) 0.7028(5) 0.4075(8) 0.134(8) Uani 1 1 d DG U . . .
H179 H 0.988609 0.699249 0.440889 0.161 Uiso 1 1 calc R U . . .
C180 C 0.9620(6) 0.7215(5) 0.3633(10) 0.132(7) Uani 1 1 d DG U . . .
C181 C 0.9154(8) 0.7266(4) 0.3143(8) 0.135(8) Uani 1 1 d DG U . . .
H181 H 0.918918 0.739347 0.284207 0.162 Uiso 1 1 calc R U . . .
C182 C 0.8638(6) 0.7132(5) 0.3096(7) 0.117(7) Uani 1 1 d DG U . . .
C183 C 0.7256(6) 0.8057(3) 0.3025(7) 0.116(8) Uani 1 1 d DG U . . .
H183 H 0.707076 0.823230 0.311128 0.140 Uiso 1 1 calc R U . . .
C184 C 0.7082(5) 0.7760(3) 0.3110(7) 0.111(7) Uani 1 1 d DG U . . .
C185 C 0.7354(6) 0.7502(2) 0.2983(8) 0.081(6) Uani 1 1 d DG U . . .
C186 C 0.7798(6) 0.7542(3) 0.2770(8) 0.107(6) Uani 1 1 d DG U . . .
C187 C 0.7971(7) 0.7839(4) 0.2685(9) 0.119(8) Uani 1 1 d DG U . . .
H187 H 0.827297 0.786578 0.253920 0.142 Uiso 1 1 calc R U . . .
C188 C 0.7700(7) 0.8097(3) 0.2812(8) 0.142(8) Uani 1 1 d DG U . . .
C189 C 0.8445(6) 0.4190(4) 0.4989(8) 0.126(8) Uani 1 1 d DG U . . .
C190 C 0.8356(6) 0.3967(5) 0.5361(9) 0.123(7) Uani 1 1 d DG U . . .
C191 C 0.8814(8) 0.3815(4) 0.5750(8) 0.137(8) Uani 1 1 d DG U . . .
H191 H 0.875402 0.366376 0.600288 0.165 Uiso 1 1 calc R U . . .
C192 C 0.9360(7) 0.3887(4) 0.5767(7) 0.131(8) Uani 1 1 d DG U . . .
C193 C 0.9447(5) 0.4109(4) 0.5396(8) 0.103(7) Uani 1 1 d DG U . . .
H193 H 0.981889 0.415767 0.540746 0.123 Uiso 1 1 calc R U . . .
C194 C 0.8990(8) 0.4261(4) 0.5007(8) 0.111(7) Uani 1 1 d DG U . . .
C195 C 0.7009(7) 0.3242(4) 0.4078(6) 0.114(7) Uani 1 1 d DG U . . .
C196 C 0.7216(7) 0.3516(3) 0.4368(7) 0.110(7) Uani 1 1 d DG U . . .
C197 C 0.7492(7) 0.3514(3) 0.4961(7) 0.095(6) Uani 1 1 d DG U . . .
C198 C 0.7561(7) 0.3236(4) 0.5264(6) 0.097(6) Uani 1 1 d DG U . . .
H198 H 0.774886 0.323324 0.566779 0.116 Uiso 1 1 calc R U . . .
C199 C 0.7355(8) 0.2961(3) 0.4974(8) 0.129(7) Uani 1 1 d DG U . . .
C200 C 0.7079(7) 0.2963(3) 0.4381(8) 0.118(7) Uani 1 1 d DG U . . .
H200 H 0.693914 0.277599 0.418393 0.141 Uiso 1 1 calc R U . . .
C201 C 0.7239(8) 0.3136(4) 0.3002(9) 0.120(7) Uani 1 1 d DG U . . .
C202 C 0.7498(9) 0.2873(3) 0.2879(10) 0.149(9) Uani 1 1 d DG U . . .
H202 H 0.737444 0.267290 0.294410 0.179 Uiso 1 1 calc R U . . .
C203 C 0.7940(9) 0.2903(3) 0.2659(10) 0.139(8) Uani 1 1 d DG U . . .
C204 C 0.8122(8) 0.3197(4) 0.2562(9) 0.131(8) Uani 1 1 d DG U . . .
H204 H 0.842255 0.321698 0.241242 0.158 Uiso 1 1 calc R U . . .
C205 C 0.7862(8) 0.3461(3) 0.2686(9) 0.113(7) Uani 1 1 d DG U . . .
C206 C 0.7421(8) 0.3430(3) 0.2906(9) 0.132(8) Uani 1 1 d DG U . . .
C207 C 0.8726(5) 0.4212(4) 0.3473(8) 0.098(6) Uani 1 1 d DG U . . .
C208 C 0.9185(7) 0.4296(4) 0.3949(7) 0.094(6) Uani 1 1 d DG U . . .
C209 C 0.9721(5) 0.4186(4) 0.4003(7) 0.106(7) Uani 1 1 d DG U . . .
H209 H 1.003373 0.424269 0.432726 0.127 Uiso 1 1 calc R U . . .
C210 C 0.9797(5) 0.3992(4) 0.3582(9) 0.120(7) Uani 1 1 d DG U . . .
C211 C 0.9338(7) 0.3908(4) 0.3107(8) 0.127(8) Uani 1 1 d DG U . . .
H211 H 0.939014 0.377606 0.282025 0.152 Uiso 1 1 calc R U . . .
C212 C 0.8802(6) 0.4018(4) 0.3052(7) 0.116(7) Uani 1 1 d DG U . . .
C213 C 0.2598(7) 0.3230(4) -0.0336(5) 0.104(7) Uani 1 1 d DG U . . .
H213 H 0.241558 0.323911 -0.074018 0.125 Uiso 1 1 calc R U . . .
C214 C 0.2765(8) 0.2944(3) -0.0068(8) 0.139(8) Uani 1 1 d DG U . . .
C215 C 0.3032(7) 0.2930(3) 0.0526(8) 0.106(6) Uani 1 1 d DG U . . .
H215 H 0.314634 0.273573 0.070853 0.127 Uiso 1 1 calc R U . . .
C216 C 0.3132(6) 0.3201(4) 0.0853(5) 0.093(5) Uani 1 1 d DG U . . .
C217 C 0.2964(6) 0.3487(3) 0.0584(6) 0.089(5) Uani 1 1 d DG U . . .
C218 C 0.2697(6) 0.3501(3) -0.0009(7) 0.081(5) Uani 1 1 d DG U . . .
C219 C 0.0777(8) 0.3830(5) -0.0837(8) 0.152(5) Uani 1 1 d DG U . . .
C220 C 0.1337(10) 0.3757(4) -0.0753(9) 0.147(8) Uani 1 1 d DG U . . .
H220 H 0.142692 0.360000 -0.097906 0.177 Uiso 1 1 calc R U . . .
C221 C 0.1766(7) 0.3913(5) -0.0335(9) 0.120(6) Uani 1 1 d DG U . . .
C222 C 0.1634(7) 0.4142(5) -0.0002(7) 0.117(7) Uani 1 1 d DG U . . .
C223 C 0.1074(9) 0.4215(4) -0.0086(8) 0.116(7) Uani 1 1 d DG U . . .
C224 C 0.0644(6) 0.4059(5) -0.0503(9) 0.139(8) Uani 1 1 d DG U . . .
H224 H 0.026241 0.410850 -0.056042 0.167 Uiso 1 1 calc R U . . .
C225 C 0.0333(5) 0.3857(4) 0.1218(9) 0.138(8) Uani 1 1 d DG U . . .
C226 C 0.0755(7) 0.3777(4) 0.1729(8) 0.120(8) Uani 1 1 d DG U . . .
H226 H 0.067883 0.363138 0.198377 0.145 Uiso 1 1 calc R U . . .
C227 C 0.1287(6) 0.3910(4) 0.1865(7) 0.105(6) Uani 1 1 d DG U . . .
C228 C 0.1399(5) 0.4122(4) 0.1491(8) 0.105(7) Uani 1 1 d DG U . . .
C229 C 0.0977(7) 0.4202(4) 0.0980(7) 0.104(6) Uani 1 1 d DG U . . .
C230 C 0.0445(6) 0.4069(5) 0.0844(7) 0.132(8) Uani 1 1 d DG U . . .
H230 H 0.015740 0.412399 0.049655 0.158 Uiso 1 1 calc R U . . .
C231 C 0.2112(8) 0.3121(4) 0.2475(9) 0.131(8) Uani 1 1 d DG U . . .
H231 H 0.183155 0.308818 0.264855 0.157 Uiso 1 1 calc R U . . .
C232 C 0.2350(9) 0.2869(3) 0.2287(10) 0.128(7) Uani 1 1 d DG U . . .
C233 C 0.2762(9) 0.2917(3) 0.2032(10) 0.140(9) Uani 1 1 d DG U . . .
H233 H 0.292459 0.274485 0.190356 0.168 Uiso 1 1 calc R U . . .
C234 C 0.2936(8) 0.3217(4) 0.1966(9) 0.123(7) Uani 1 1 d DG U . . .
C235 C 0.2698(9) 0.3469(3) 0.2154(10) 0.127(8) Uani 1 1 d DG U . . .
C236 C 0.2286(8) 0.3421(3) 0.2409(9) 0.106(7) Uani 1 1 d DG U . . .
C237 C 0.7618(9) 0.5265(4) 0.1988(8) 0.134(8) Uani 1 1 d DG U . . .
H237 H 0.762917 0.507281 0.180356 0.161 Uiso 1 1 calc R U . . .
C238 C 0.7676(8) 0.5272(4) 0.2570(8) 0.119(7) Uani 1 1 d DG U . . .
C239 C 0.7660(8) 0.5554(5) 0.2840(5) 0.123(8) Uani 1 1 d DG U . . .
H239 H 0.770004 0.555849 0.323766 0.148 Uiso 1 1 calc R U . . .
C240 C 0.7585(8) 0.5829(4) 0.2528(8) 0.106(6) Uani 1 1 d DG U . . .
C241 C 0.7527(8) 0.5822(4) 0.1945(8) 0.124(8) Uani 1 1 d DG U . . .
H241 H 0.747563 0.600945 0.173201 0.149 Uiso 1 1 calc R U . . .
C242 C 0.7544(9) 0.5540(5) 0.1675(5) 0.140(8) Uani 1 1 d DG U . . .
C243 C 0.7382(7) 0.5552(4) 0.4727(6) 0.110(7) Uani 1 1 d DG U . . .
H243 H 0.753324 0.556441 0.442145 0.133 Uiso 1 1 calc R U . . .
C244 C 0.7183(8) 0.5269(3) 0.4857(8) 0.106(7) Uani 1 1 d DG U . . .
C245 C 0.6960(9) 0.5251(4) 0.5304(9) 0.122(8) Uani 1 1 d DG U . . .
H245 H 0.682482 0.505860 0.539270 0.147 Uiso 1 1 calc R U . . .
C246 C 0.6937(9) 0.5515(5) 0.5622(7) 0.129(8) Uani 1 1 d DG U . . .
C247 C 0.7136(9) 0.5798(4) 0.5491(8) 0.121(8) Uani 1 1 d DG U . . .
H247 H 0.711961 0.597763 0.570711 0.145 Uiso 1 1 calc R U . . .
C248 C 0.7358(8) 0.5816(3) 0.5043(8) 0.104(6) Uani 1 1 d DG U . . .
C249 C 0.4212(5) 0.6692(4) 0.3448(6) 0.088(5) Uani 1 1 d DG U . . .
C250 C 0.4137(5) 0.6588(4) 0.3955(7) 0.111(6) Uani 1 1 d DG U . . .
H250 H 0.377360 0.653021 0.395486 0.134 Uiso 1 1 calc R U . . .
C251 C 0.4596(7) 0.6569(4) 0.4460(6) 0.107(6) Uani 1 1 d DG U . . .
C252 C 0.5130(6) 0.6654(4) 0.4461(6) 0.104(6) Uani 1 1 d DG U . . .
H252 H 0.544325 0.664099 0.480531 0.125 Uiso 1 1 calc R U . . .
C253 C 0.5205(5) 0.6757(4) 0.3954(7) 0.097(6) Uani 1 1 d DG U . . .
C254 C 0.4746(7) 0.6776(4) 0.3448(6) 0.103(6) Uani 1 1 d DG U . . .
H254 H 0.479761 0.684634 0.310300 0.124 Uiso 1 1 calc R U . . .
C255 C 0.4728(6) 0.6679(4) 0.0603(6) 0.109(7) Uani 1 1 d DG U . . .
H255 H 0.441319 0.663280 0.027338 0.131 Uiso 1 1 calc R U . . .
C256 C 0.4645(5) 0.6794(4) 0.1098(7) 0.094(6) Uani 1 1 d DG U . . .
C257 C 0.5106(7) 0.6863(4) 0.1582(6) 0.108(7) Uani 1 1 d DG U . . .
H257 H 0.504951 0.694233 0.191877 0.129 Uiso 1 1 calc R U . . .
C258 C 0.5650(6) 0.6816(4) 0.1572(6) 0.117(7) Uani 1 1 d DG U . . .
C259 C 0.5733(5) 0.6701(4) 0.1077(8) 0.116(7) Uani 1 1 d DG U . . .
H259 H 0.610388 0.666940 0.106972 0.140 Uiso 1 1 calc R U . . .
C260 C 0.5272(7) 0.6632(4) 0.0593(6) 0.111(7) Uani 1 1 d DG U . . .
C261 C 0.4855(7) 0.4259(5) 0.0516(6) 0.141(9) Uani 1 1 d DG U . . .
H261 H 0.453543 0.426766 0.017717 0.169 Uiso 1 1 calc R U . . .
C262 C 0.4786(6) 0.4219(5) 0.1050(8) 0.121(7) Uani 1 1 d DG U . . .
C263 C 0.5256(8) 0.4206(5) 0.1548(6) 0.120(7) Uani 1 1 d DG U . . .
H263 H 0.520863 0.417848 0.191257 0.144 Uiso 1 1 calc R U . . .
C264 C 0.5794(6) 0.4233(5) 0.1510(7) 0.113(7) Uani 1 1 d DG U . . .
C265 C 0.5863(6) 0.4273(5) 0.0976(8) 0.129(8) Uani 1 1 d DG U . . .
H265 H 0.623033 0.429068 0.095118 0.155 Uiso 1 1 calc R U . . .
C266 C 0.5394(8) 0.4286(5) 0.0478(6) 0.126(8) Uani 1 1 d DG U . . .
C267 C 0.4230(6) 0.4227(4) 0.3946(7) 0.133(8) Uani 1 1 d DG U . . .
H267 H 0.385411 0.423387 0.394987 0.160 Uiso 1 1 calc R U . . .
C268 C 0.4675(8) 0.4195(5) 0.4460(6) 0.126(8) Uani 1 1 d DG U . . .
C269 C 0.5227(7) 0.4185(5) 0.4455(6) 0.137(8) Uani 1 1 d DG U . . .
H269 H 0.553012 0.416296 0.480542 0.164 Uiso 1 1 calc R U . . .
C270 C 0.5333(5) 0.4207(4) 0.3936(8) 0.111(7) Uani 1 1 d DG U . . .
C271 C 0.4887(7) 0.4239(4) 0.3421(6) 0.119(7) Uani 1 1 d DG U . . .
H271 H 0.495966 0.425469 0.306687 0.142 Uiso 1 1 calc R U . . .
C272 C 0.4335(6) 0.4249(4) 0.3426(6) 0.103(6) Uani 1 1 d DG U . . .
C273 C 0.2402(7) 0.5135(3) 0.3038(7) 0.099(6) Uani 1 1 d DG U . . .
H273 H 0.244046 0.493724 0.321642 0.119 Uiso 1 1 calc R U . . .
C274 C 0.2474(7) 0.5404(4) 0.3369(5) 0.105(7) Uani 1 1 d DG U . . .
C275 C 0.2417(7) 0.5694(3) 0.3107(7) 0.094(6) Uani 1 1 d DG U . . .
H275 H 0.246648 0.587646 0.333347 0.113 Uiso 1 1 calc R U . . .
C276 C 0.2288(7) 0.5716(3) 0.2513(7) 0.111(7) Uani 1 1 d DG U . . .
C277 C 0.2217(7) 0.5447(4) 0.2181(5) 0.103(6) Uani 1 1 d DG U . . .
H277 H 0.212919 0.546218 0.177576 0.124 Uiso 1 1 calc R U . . .
C278 C 0.2273(7) 0.5157(3) 0.2443(6) 0.110(7) Uani 1 1 d DG U . . .
C279 C 0.2833(8) 0.5209(3) 0.0105(8) 0.131(8) Uani 1 1 d DG U . . .
C280 C 0.2663(8) 0.5478(4) 0.0315(7) 0.131(8) Uani 1 1 d DG U . . .
H280 H 0.252579 0.546752 0.063018 0.158 Uiso 1 1 calc R U . . .
C281 C 0.2695(8) 0.5764(4) 0.0061(8) 0.109(6) Uani 1 1 d DG U . . .
C282 C 0.2895(9) 0.5779(4) -0.0403(8) 0.127(8) Uani 1 1 d DG U . . .
H282 H 0.291646 0.597315 -0.057611 0.152 Uiso 1 1 calc R U . . .
C283 C 0.3065(9) 0.5510(5) -0.0612(8) 0.147(9) Uani 1 1 d DG U . . .
C284 C 0.3033(9) 0.5225(4) -0.0358(9) 0.146(9) Uani 1 1 d DG U . . .
H284 H 0.314872 0.504144 -0.050096 0.175 Uiso 1 1 calc R U . . .
O100 O 0.3667(7) 0.2923(4) 0.1756(6) 0.091(5) Uani 1 1 d . U . . .
C285 C 0.7571(11) 0.2292(5) 0.2175(12) 0.234(17) Uani 1 1 d G U . . .
H28A H 0.727167 0.226390 0.234312 0.351 Uiso 1 1 calc R U . . .
H28B H 0.740448 0.235133 0.176962 0.351 Uiso 1 1 calc R U . . .
H28C H 0.777790 0.209693 0.220156 0.351 Uiso 1 1 calc R U . . .
C286 C 0.7976(8) 0.2547(3) 0.2503(9) 0.142(8) Uani 1 1 d DG U . . .
C287 C 0.8445(11) 0.2591(6) 0.2240(11) 0.149(10) Uani 1 1 d G U . . .
H28D H 0.870259 0.275351 0.244948 0.223 Uiso 1 1 calc R U . . .
H28E H 0.865232 0.239614 0.226659 0.223 Uiso 1 1 calc R U . . .
H28F H 0.827890 0.265054 0.183466 0.223 Uiso 1 1 calc R U . . .
C288 C 0.8235(11) 0.2454(6) 0.3139(8) 0.132(9) Uani 1 1 d G U . . .
H28G H 0.793602 0.242570 0.330721 0.198 Uiso 1 1 calc R U . . .
H28H H 0.844323 0.225899 0.316705 0.198 Uiso 1 1 calc R U . . .
H28I H 0.849288 0.261648 0.334911 0.198 Uiso 1 1 calc R U . . .
C289 C 0.7042(9) 0.2389(5) 0.5268(13) 0.177(11) Uani 1 1 d G U . . .
H28J H 0.676543 0.234417 0.489035 0.265 Uiso 1 1 calc R U . . .
H28K H 0.722334 0.219623 0.544464 0.265 Uiso 1 1 calc R U . . .
H28L H 0.685283 0.248487 0.551519 0.265 Uiso 1 1 calc R U . . .
C290 C 0.7490(8) 0.2613(3) 0.5196(9) 0.147(8) Uani 1 1 d DG U . . .
C291 C 0.7787(12) 0.2463(6) 0.4808(10) 0.158(11) Uani 1 1 d G U . . .
H29A H 0.751079 0.241774 0.442995 0.238 Uiso 1 1 calc R U . . .
H29B H 0.807268 0.260512 0.476170 0.238 Uiso 1 1 calc R U . . .
H29C H 0.796840 0.226973 0.498439 0.238 Uiso 1 1 calc R U . . .
C292 C 0.7924(9) 0.2684(6) 0.5788(10) 0.130(8) Uani 1 1 d G U . . .
H29D H 0.773499 0.277943 0.603551 0.195 Uiso 1 1 calc R U . . .
H29E H 0.810532 0.249066 0.596512 0.195 Uiso 1 1 calc R U . . .
H29F H 0.820960 0.282606 0.574243 0.195 Uiso 1 1 calc R U . . .
C293 C 0.9866(10) 0.3483(4) 0.6372(10) 0.130(8) Uani 1 1 d G U . . .
H29G H 0.951681 0.343172 0.644596 0.195 Uiso 1 1 calc R U . . .
H29H H 0.986618 0.338323 0.601512 0.195 Uiso 1 1 calc R U . . .
H29I H 1.018832 0.340905 0.669282 0.195 Uiso 1 1 calc R U . . .
C294 C 0.9907(6) 0.3836(4) 0.6315(6) 0.131(7) Uani 1 1 d DG U . . .
C295 C 1.0456(10) 0.3917(5) 0.6200(12) 0.141(9) Uani 1 1 d G U . . .
H29J H 1.048131 0.414239 0.616362 0.211 Uiso 1 1 calc R U . . .
H29K H 1.077830 0.384352 0.652015 0.211 Uiso 1 1 calc R U . . .
H29L H 1.045617 0.381769 0.584244 0.211 Uiso 1 1 calc R U . . .
C296 C 0.9907(12) 0.3993(5) 0.6877(10) 0.155(11) Uani 1 1 d G U . . .
H29M H 0.993382 0.421792 0.684031 0.233 Uiso 1 1 calc R U . . .
H29N H 0.955826 0.394162 0.695057 0.233 Uiso 1 1 calc R U . . .
H29O H 1.022977 0.391893 0.719721 0.233 Uiso 1 1 calc R U . . .
C297 C 1.0377(7) 0.3561(4) 0.3502(10) 0.110(8) Uani 1 1 d G U . . .
H29P H 1.004922 0.351753 0.316195 0.166 Uiso 1 1 calc R U . . .
H29Q H 1.071801 0.348596 0.343610 0.166 Uiso 1 1 calc R U . . .
H29R H 1.033350 0.345461 0.383669 0.166 Uiso 1 1 calc R U . . .
C298 C 1.0424(5) 0.3912(4) 0.3614(8) 0.147(8) Uani 1 1 d DG U . . .
C299 C 1.0493(10) 0.4078(5) 0.3088(9) 0.136(9) Uani 1 1 d G U . . .
H29S H 1.052348 0.430195 0.315937 0.204 Uiso 1 1 calc R U . . .
H29T H 1.083470 0.400357 0.302280 0.204 Uiso 1 1 calc R U . . .
H29U H 1.016600 0.403522 0.274772 0.204 Uiso 1 1 calc R U . . .
C300 C 1.0939(9) 0.3979(5) 0.4147(8) 0.124(8) Uani 1 1 d G U . . .
H30A H 1.096864 0.420322 0.421838 0.185 Uiso 1 1 calc R U . . .
H30B H 1.089534 0.387353 0.448225 0.185 Uiso 1 1 calc R U . . .
H30C H 1.127985 0.390487 0.408165 0.185 Uiso 1 1 calc R U . . .
C301 C 1.0291(9) 0.7590(4) 0.3373(10) 0.134(8) Uani 1 1 d G U . . .
H30D H 1.010367 0.775960 0.350315 0.201 Uiso 1 1 calc R U . . .
H30E H 1.068627 0.764441 0.344484 0.201 Uiso 1 1 calc R U . . .
H30F H 1.010457 0.755615 0.296019 0.201 Uiso 1 1 calc R U . . .
C302 C 1.0258(5) 0.7293(4) 0.3704(8) 0.141(7) Uani 1 1 d DG U . . .
C303 C 1.0552(11) 0.7346(6) 0.4353(8) 0.146(8) Uani 1 1 d G U . . .
H30G H 1.053065 0.715665 0.456373 0.219 Uiso 1 1 calc R U . . .
H30H H 1.094681 0.740030 0.442430 0.219 Uiso 1 1 calc R U . . .
H30I H 1.036448 0.751563 0.448309 0.219 Uiso 1 1 calc R U . . .
C304 C 1.0552(11) 0.7027(4) 0.3500(11) 0.136(8) Uani 1 1 d G U . . .
H30J H 1.053135 0.683742 0.371088 0.204 Uiso 1 1 calc R U . . .
H30K H 1.036578 0.699293 0.308704 0.204 Uiso 1 1 calc R U . . .
H30L H 1.094748 0.708119 0.357170 0.204 Uiso 1 1 calc R U . . .
C305 C 1.0232(9) 0.7406(6) 0.6108(9) 0.143(5) Uani 1 1 d G U . . .
H30M H 1.031076 0.725038 0.585572 0.214 Uiso 1 1 calc R U . . .
H30N H 1.007372 0.759190 0.588303 0.214 Uiso 1 1 calc R U . . .
H30O H 1.058091 0.746063 0.641444 0.214 Uiso 1 1 calc R U . . .
C306 C 0.9806(5) 0.7275(4) 0.6375(7) 0.143(5) Uani 1 1 d DG U . . .
C307 C 0.9682(11) 0.7519(5) 0.6771(11) 0.143(5) Uani 1 1 d G U . . .
H30P H 0.952404 0.770496 0.654587 0.214 Uiso 1 1 calc R U . . .
H30Q H 0.941123 0.743562 0.694082 0.214 Uiso 1 1 calc R U . . .
H30R H 1.003127 0.757371 0.707727 0.214 Uiso 1 1 calc R U . . .
C308 C 1.0054(12) 0.6983(4) 0.6728(12) 0.143(5) Uani 1 1 d G U . . .
H30S H 1.013327 0.682749 0.647536 0.214 Uiso 1 1 calc R U . . .
H30T H 1.040353 0.703757 0.703429 0.214 Uiso 1 1 calc R U . . .
H30U H 0.978349 0.689947 0.689784 0.214 Uiso 1 1 calc R U . . .
C309 C 0.7288(13) 0.8297(5) 0.6113(9) 0.169(6) Uani 1 1 d G U . . .
H30V H 0.694207 0.820441 0.613984 0.253 Uiso 1 1 calc R U . . .
H30W H 0.760573 0.815813 0.629229 0.253 Uiso 1 1 calc R U . . .
H30X H 0.735452 0.849673 0.631310 0.253 Uiso 1 1 calc R U . . .
C310 C 0.7228(9) 0.8346(3) 0.5476(9) 0.169(6) Uani 1 1 d DG U . . .
C311 C 0.7770(10) 0.8491(7) 0.5435(13) 0.169(6) Uani 1 1 d G U . . .
H31A H 0.808812 0.835237 0.561454 0.253 Uiso 1 1 calc R U . . .
H31B H 0.773212 0.852167 0.502934 0.253 Uiso 1 1 calc R U . . .
H31C H 0.783636 0.869097 0.563390 0.253 Uiso 1 1 calc R U . . .
C312 C 0.6728(10) 0.8563(6) 0.5195(11) 0.169(6) Uani 1 1 d G U . . .
H31D H 0.638256 0.847027 0.522142 0.253 Uiso 1 1 calc R U . . .
H31E H 0.679397 0.876307 0.539360 0.253 Uiso 1 1 calc R U . . .
H31F H 0.668974 0.859377 0.478904 0.253 Uiso 1 1 calc R U . . .
C313 C 0.8362(9) 0.8329(5) 0.2216(11) 0.160(12) Uani 1 1 d G U . . .
H31G H 0.819180 0.819341 0.188471 0.241 Uiso 1 1 calc R U . . .
H31H H 0.845204 0.852955 0.208211 0.241 Uiso 1 1 calc R U . . .
H31I H 0.870687 0.823317 0.247132 0.241 Uiso 1 1 calc R U . . .
C314 C 0.7945(8) 0.8377(3) 0.2546(8) 0.149(8) Uani 1 1 d DG U . . .
C315 C 0.7404(7) 0.8527(6) 0.2145(10) 0.121(8) Uani 1 1 d G U . . .
H31J H 0.723365 0.839186 0.181360 0.181 Uiso 1 1 calc R U . . .
H31K H 0.713842 0.855829 0.235479 0.181 Uiso 1 1 calc R U . . .
H31L H 0.749456 0.872790 0.201073 0.181 Uiso 1 1 calc R U . . .
C316 C 0.8212(11) 0.8590(6) 0.3066(8) 0.157(11) Uani 1 1 d G U . . .
H31M H 0.794728 0.862015 0.327621 0.235 Uiso 1 1 calc R U . . .
H31N H 0.855751 0.849373 0.332098 0.235 Uiso 1 1 calc R U . . .
H31O H 0.830267 0.879012 0.293177 0.235 Uiso 1 1 calc R U . . .
C317 C 0.1623(9) 0.8478(4) 0.1978(7) 0.123(8) Uani 1 1 d G U . . .
H31P H 0.189741 0.846775 0.177426 0.184 Uiso 1 1 calc R U . . .
H31Q H 0.126954 0.838222 0.174193 0.184 Uiso 1 1 calc R U . . .
H31R H 0.155453 0.869568 0.204964 0.184 Uiso 1 1 calc R U . . .
C318 C 0.1854(7) 0.8306(2) 0.2554(7) 0.115(6) Uani 1 1 d DG U . . .
C319 C 0.1423(8) 0.8322(5) 0.2873(9) 0.112(8) Uani 1 1 d G U . . .
H31S H 0.156958 0.821211 0.324048 0.167 Uiso 1 1 calc R U . . .
H31T H 0.135420 0.853958 0.294508 0.167 Uiso 1 1 calc R U . . .
H31U H 0.106921 0.822612 0.263737 0.167 Uiso 1 1 calc R U . . .
C320 C 0.2408(6) 0.8457(5) 0.2925(8) 0.112(7) Uani 1 1 d G U . . .
H32A H 0.255472 0.834651 0.329209 0.168 Uiso 1 1 calc R U . . .
H32B H 0.268282 0.844652 0.272195 0.168 Uiso 1 1 calc R U . . .
H32C H 0.233889 0.867399 0.299694 0.168 Uiso 1 1 calc R U . . .
C321 C -0.0344(10) 0.7491(5) 0.1716(13) 0.173(7) Uani 1 1 d G U . . .
H32D H -0.009742 0.748392 0.211817 0.260 Uiso 1 1 calc R U . . .
H32E H -0.018861 0.763571 0.150101 0.260 Uiso 1 1 calc R U . . .
H32F H -0.071927 0.756127 0.169952 0.260 Uiso 1 1 calc R U . . .
C322 C -0.0387(6) 0.7166(5) 0.1449(11) 0.173(7) Uani 1 1 d DG U . . .
C323 C -0.0774(13) 0.7178(7) 0.0818(10) 0.173(7) Uani 1 1 d G U . . .
H32G H -0.080134 0.697056 0.064792 0.260 Uiso 1 1 calc R U . . .
H32H H -0.114917 0.724768 0.080157 0.260 Uiso 1 1 calc R U . . .
H32I H -0.061851 0.732211 0.060306 0.260 Uiso 1 1 calc R U . . .
C324 C -0.0632(13) 0.6939(6) 0.1788(13) 0.173(7) Uani 1 1 d G U . . .
H32J H -0.038480 0.693180 0.218956 0.260 Uiso 1 1 calc R U . . .
H32K H -0.100652 0.700963 0.177112 0.260 Uiso 1 1 calc R U . . .
H32L H -0.065942 0.673207 0.161772 0.260 Uiso 1 1 calc R U . . .
C325 C 0.0304(10) 0.7465(5) -0.1659(11) 0.158(10) Uani 1 1 d G U . . .
H32M H 0.047802 0.765336 -0.145569 0.238 Uiso 1 1 calc R U . . .
H32N H 0.058042 0.735130 -0.178465 0.238 Uiso 1 1 calc R U . . .
H32O H -0.001836 0.752056 -0.199556 0.238 Uiso 1 1 calc R U . . .
C326 C 0.0106(6) 0.7259(4) -0.1253(7) 0.132(7) Uani 1 1 d DG U . . .
C327 C -0.0167(12) 0.6963(4) -0.1572(14) 0.167(11) Uani 1 1 d G U . . .
H32P H 0.010908 0.684942 -0.169776 0.251 Uiso 1 1 calc R U . . .
H32Q H -0.029349 0.683212 -0.131389 0.251 Uiso 1 1 calc R U . . .
H32R H -0.048966 0.701871 -0.190885 0.251 Uiso 1 1 calc R U . . .
C328 C -0.0328(10) 0.7437(6) -0.1057(11) 0.144(9) Uani 1 1 d G U . . .
H32S H -0.015519 0.762565 -0.085372 0.216 Uiso 1 1 calc R U . . .
H32T H -0.065100 0.749247 -0.139370 0.216 Uiso 1 1 calc R U . . .
H32U H -0.045483 0.730588 -0.079874 0.216 Uiso 1 1 calc R U . . .
C329 C 0.3200(9) 0.8412(6) -0.0080(12) 0.179(6) Uani 1 1 d G U . . .
H32V H 0.343434 0.827285 -0.021836 0.268 Uiso 1 1 calc R U . . .
H32W H 0.320941 0.862049 -0.023290 0.268 Uiso 1 1 calc R U . . .
H32X H 0.334323 0.841861 0.034187 0.268 Uiso 1 1 calc R U . . .
C330 C 0.2591(10) 0.8292(4) -0.0282(9) 0.179(6) Uani 1 1 d DG U . . .
C331 C 0.2366(12) 0.8281(7) -0.0944(9) 0.179(6) Uani 1 1 d G U . . .
H33A H 0.197763 0.820494 -0.107378 0.268 Uiso 1 1 calc R U . . .
H33B H 0.237590 0.848973 -0.109797 0.268 Uiso 1 1 calc R U . . .
H33C H 0.260086 0.814204 -0.108242 0.268 Uiso 1 1 calc R U . . .
C332 C 0.2221(12) 0.8510(7) -0.0065(13) 0.179(6) Uani 1 1 d G U . . .
H33D H 0.183338 0.843341 -0.019423 0.268 Uiso 1 1 calc R U . . .
H33E H 0.236461 0.851680 0.035667 0.268 Uiso 1 1 calc R U . . .
H33F H 0.223079 0.871868 -0.021810 0.268 Uiso 1 1 calc R U . . .
C333 C -0.0698(8) 0.3953(4) 0.1001(10) 0.125(5) Uani 1 1 d G U . . .
H33G H -0.069693 0.404614 0.063848 0.187 Uiso 1 1 calc R U . . .
H33H H -0.106902 0.386379 0.094985 0.187 Uiso 1 1 calc R U . . .
H33I H -0.061474 0.411317 0.130049 0.187 Uiso 1 1 calc R U . . .
C334 C -0.0248(5) 0.3697(4) 0.1182(7) 0.125(5) Uani 1 1 d DG U . . .
C335 C -0.0379(10) 0.3447(5) 0.0712(9) 0.125(5) Uani 1 1 d G U . . .
H33J H -0.037788 0.354017 0.034928 0.187 Uiso 1 1 calc R U . . .
H33K H -0.009259 0.328407 0.082641 0.187 Uiso 1 1 calc R U . . .
H33L H -0.074987 0.335730 0.066010 0.187 Uiso 1 1 calc R U . . .
C336 C -0.0250(10) 0.3552(5) 0.1751(7) 0.125(5) Uani 1 1 d G U . . .
H33M H -0.016640 0.371148 0.205050 0.187 Uiso 1 1 calc R U . . .
H33N H -0.062060 0.346206 0.169987 0.187 Uiso 1 1 calc R U . . .
H33O H 0.003669 0.338884 0.186617 0.187 Uiso 1 1 calc R U . . .
C337 C -0.0168(9) 0.3826(5) -0.1682(11) 0.152(5) Uani 1 1 d G U . . .
H33P H -0.001427 0.399104 -0.185983 0.228 Uiso 1 1 calc R U . . .
H33Q H -0.042361 0.369689 -0.198300 0.228 Uiso 1 1 calc R U . . .
H33R H -0.037366 0.391813 -0.144689 0.228 Uiso 1 1 calc R U . . .
C338 C 0.0317(7) 0.3625(4) -0.1299(7) 0.152(5) Uani 1 1 d DG U . . .
C339 C 0.0640(10) 0.3481(6) -0.1668(12) 0.152(5) Uani 1 1 d G U . . .
H33S H 0.079293 0.364619 -0.184606 0.228 Uiso 1 1 calc R U . . .
H33T H 0.094833 0.335325 -0.142459 0.228 Uiso 1 1 calc R U . . .
H33U H 0.038383 0.335193 -0.196933 0.228 Uiso 1 1 calc R U . . .
C340 C 0.0076(11) 0.3366(6) -0.1019(11) 0.152(5) Uani 1 1 d G U . . .
H34A H -0.012966 0.345827 -0.078399 0.228 Uiso 1 1 calc R U . . .
H34B H -0.017997 0.323710 -0.132029 0.228 Uiso 1 1 calc R U . . .
H34C H 0.038453 0.323842 -0.077554 0.228 Uiso 1 1 calc R U . . .
C341 C 0.2169(9) 0.2588(5) -0.0920(11) 0.162(6) Uani 1 1 d G U . . .
H34D H 0.183219 0.257108 -0.080569 0.243 Uiso 1 1 calc R U . . .
H34E H 0.213926 0.277200 -0.116056 0.243 Uiso 1 1 calc R U . . .
H34F H 0.220165 0.240288 -0.113705 0.243 Uiso 1 1 calc R U . . .
C342 C 0.2692(9) 0.2615(3) -0.0379(9) 0.162(6) Uani 1 1 d DG U . . .
C343 C 0.3221(9) 0.2642(6) -0.0558(13) 0.162(6) Uani 1 1 d G U . . .
H34G H 0.355427 0.265940 -0.021346 0.243 Uiso 1 1 calc R U . . .
H34H H 0.325342 0.245682 -0.077544 0.243 Uiso 1 1 calc R U . . .
H34I H 0.319103 0.282595 -0.079895 0.243 Uiso 1 1 calc R U . . .
C344 C 0.2740(12) 0.2326(6) -0.0001(10) 0.162(6) Uani 1 1 d G U . . .
H34J H 0.307315 0.234346 0.034378 0.243 Uiso 1 1 calc R U . . .
H34K H 0.240307 0.230853 0.011328 0.243 Uiso 1 1 calc R U . . .
H34L H 0.277283 0.214105 -0.021856 0.243 Uiso 1 1 calc R U . . .
C345 C 0.1683(8) 0.2453(5) 0.2623(9) 0.126(9) Uani 1 1 d G U . . .
H34M H 0.132497 0.255030 0.240038 0.190 Uiso 1 1 calc R U . . .
H34N H 0.163278 0.222846 0.262980 0.190 Uiso 1 1 calc R U . . .
H34O H 0.180573 0.253381 0.301680 0.190 Uiso 1 1 calc R U . . .
C346 C 0.2129(7) 0.2528(3) 0.2341(7) 0.121(7) Uani 1 1 d DG U . . .
C347 C 0.1936(9) 0.2402(5) 0.1722(7) 0.107(7) Uani 1 1 d G U . . .
H34P H 0.157829 0.249942 0.149982 0.160 Uiso 1 1 calc R U . . .
H34Q H 0.222046 0.245044 0.154217 0.160 Uiso 1 1 calc R U . . .
H34R H 0.188634 0.217751 0.172817 0.160 Uiso 1 1 calc R U . . .
C348 C 0.2691(7) 0.2376(6) 0.2689(9) 0.141(9) Uani 1 1 d G U . . .
H34S H 0.281357 0.245632 0.308356 0.212 Uiso 1 1 calc R U . . .
H34T H 0.264107 0.215120 0.269585 0.212 Uiso 1 1 calc R U . . .
H34U H 0.297519 0.242413 0.250986 0.212 Uiso 1 1 calc R U . . .
O101 O 0.5368(9) 0.6446(4) 0.0219(7) 0.137(6) Uani 1 1 d D U . . .
O102 O 0.7499(9) 0.5465(5) 0.1149(6) 0.148(7) Uani 1 1 d D U . . .
O103 O 0.3294(8) 0.5454(5) -0.1005(7) 0.157(8) Uani 1 1 d D U . . .
O104 O 0.6698(8) 0.5482(5) 0.6014(7) 0.142(7) Uani 1 1 d D U . . .
O105 O 0.2502(9) 0.5371(5) 0.3904(5) 0.143(7) Uani 1 1 d D U . . .
O106 O 0.5529(8) 0.4321(5) 0.0015(6) 0.131(6) Uani 1 1 d D U . . .
O107 O 0.4566(8) 0.6377(4) 0.4856(7) 0.132(6) Uani 1 1 d D U . . .
O108 O 0.4594(8) 0.4287(4) 0.4930(6) 0.123(6) Uani 1 1 d D U . . .

loop_
_atom_site_aniso_label
_atom_site_aniso_U_11
_atom_site_aniso_U_22
_atom_site_aniso_U_33
_atom_site_aniso_U_23
_atom_site_aniso_U_13
_atom_site_aniso_U_12
Co1 0.084(2) 0.147(3) 0.052(2) -0.004(2) 0.0202(19) -0.012(2)
Co2 0.115(3) 0.132(3) 0.054(2) 0.005(2) 0.029(2) 0.025(2)
Co3 0.126(3) 0.166(4) 0.055(2) 0.013(2) 0.042(2) 0.027(3)
Co4 0.104(3) 0.155(3) 0.061(2) -0.006(2) 0.029(2) 0.021(2)
Co5 0.135(3) 0.172(4) 0.053(2) 0.005(2) 0.046(2) 0.031(3)
Co6 0.119(3) 0.166(4) 0.054(2) 0.006(2) 0.037(2) -0.003(3)
Co7 0.091(3) 0.156(3) 0.064(2) 0.010(2) 0.032(2) 0.002(2)
Co8 0.088(2) 0.153(3) 0.065(2) 0.007(2) 0.028(2) -0.003(2)
Co9 0.062(2) 0.168(4) 0.097(3) -0.015(3) 0.030(2) -0.039(2)
Co10 0.0220(15) 0.158(3) 0.130(3) -0.013(2) 0.0266(18) 0.0114(17)
Co11 0.0406(19) 0.180(4) 0.139(4) -0.017(3) 0.032(2) -0.025(2)
Co12 0.0268(17) 0.188(3) 0.148(3) 0.002(3) 0.034(2) -0.023(2)
Co13 0.0458(19) 0.147(3) 0.106(3) 0.010(2) 0.024(2) 0.018(2)
Co14 0.0364(17) 0.138(3) 0.127(3) -0.018(3) 0.024(2) 0.0057(19)
Co15 0.0409(19) 0.169(4) 0.117(3) 0.018(3) 0.022(2) 0.008(2)
Co16 0.063(2) 0.157(4) 0.117(3) -0.006(3) 0.023(2) -0.016(2)
S109 0.114(6) 0.163(7) 0.082(5) 0.012(5) 0.015(5) 0.018(5)
S110 0.122(6) 0.145(6) 0.100(6) -0.018(5) 0.025(5) -0.043(5)
S111 0.098(5) 0.156(7) 0.129(7) -0.006(6) 0.036(5) -0.033(5)
S112 0.107(6) 0.124(6) 0.158(8) 0.001(6) 0.037(6) 0.000(5)
S113 0.122(6) 0.176(7) 0.102(6) -0.003(5) 0.044(5) 0.012(6)
S114 0.123(6) 0.157(7) 0.073(5) 0.000(5) 0.041(5) 0.022(6)
S115 0.036(4) 0.155(6) 0.129(6) -0.017(5) -0.006(4) -0.002(4)
S116 0.123(6) 0.191(7) 0.067(5) 0.015(5) 0.051(5) 0.009(6)
S117 0.154(7) 0.193(8) 0.054(4) 0.007(5) 0.038(5) -0.034(6)
S118 0.045(4) 0.207(7) 0.123(6) -0.035(6) 0.047(4) -0.003(4)
S119 0.112(5) 0.121(5) 0.049(4) 0.002(4) 0.027(4) 0.011(5)
S120 0.084(5) 0.149(6) 0.066(5) 0.013(5) 0.023(4) 0.015(4)
S121 0.056(4) 0.190(7) 0.096(5) 0.030(5) 0.039(4) -0.007(4)
S122 0.073(5) 0.190(8) 0.142(7) 0.015(6) 0.028(5) -0.011(5)
S123 0.134(7) 0.138(6) 0.055(4) 0.018(5) 0.038(5) -0.005(6)
O17 0.086(9) 0.127(9) 0.078(9) -0.012(7) 0.030(7) 0.008(7)
O18 0.089(7) 0.092(8) 0.060(8) 0.028(7) 0.029(7) 0.026(6)
O19 0.075(8) 0.107(8) 0.062(8) -0.003(7) 0.022(7) -0.010(7)
S124 0.109(6) 0.167(7) 0.063(5) -0.007(5) 0.026(4) -0.013(5)
O20 0.087(9) 0.147(10) 0.088(9) -0.008(8) 0.052(8) 0.000(8)
O21 0.086(8) 0.134(9) 0.099(9) 0.004(7) 0.036(7) 0.024(7)
O22 0.101(8) 0.117(10) 0.096(9) -0.009(8) 0.035(7) 0.001(8)
C125 0.093(7) 0.095(8) 0.096(7) -0.001(5) 0.030(5) 0.000(5)
O23 0.080(6) 0.097(6) 0.092(6) 0.004(5) 0.032(5) -0.003(5)
O24 0.086(11) 0.145(13) 0.126(14) 0.018(12) -0.001(11) -0.004(10)
O25 0.069(8) 0.091(7) 0.065(8) 0.002(6) 0.036(7) 0.032(6)
O26 0.088(9) 0.094(8) 0.062(8) -0.007(6) 0.043(7) -0.011(6)
O27 0.060(9) 0.156(13) 0.070(9) -0.027(9) 0.025(8) -0.005(8)
O28 0.089(8) 0.119(10) 0.085(8) 0.012(7) 0.043(7) -0.001(7)
O29 0.108(9) 0.128(9) 0.091(9) 0.001(8) 0.041(8) -0.018(8)
O30 0.086(8) 0.123(9) 0.098(9) -0.005(7) 0.039(7) 0.023(7)
O31 0.116(10) 0.114(8) 0.085(8) 0.007(7) 0.033(8) -0.003(8)
O32 0.085(8) 0.135(9) 0.078(8) -0.010(8) 0.046(7) 0.002(8)
O33 0.139(9) 0.132(9) 0.119(9) 0.002(7) 0.046(7) 0.004(7)
O34 0.100(9) 0.129(10) 0.092(9) 0.016(8) 0.018(7) 0.003(8)
O35 0.067(7) 0.099(9) 0.082(8) 0.009(7) 0.020(6) -0.016(7)
O36 0.122(10) 0.144(11) 0.108(9) -0.007(8) 0.056(9) 0.007(9)
O37 0.094(11) 0.136(12) 0.060(9) 0.035(8) 0.028(9) 0.019(9)
O38 0.055(7) 0.114(8) 0.093(9) 0.010(7) 0.033(7) -0.002(6)
O39 0.128(13) 0.145(13) 0.030(8) -0.025(8) 0.038(8) -0.037(10)
O40 0.061(7) 0.122(8) 0.093(9) -0.009(7) 0.062(7) -0.025(6)
O41 0.099(8) 0.128(10) 0.108(9) -0.018(8) 0.059(7) -0.013(7)
O42 0.066(8) 0.130(10) 0.103(9) -0.007(8) 0.044(7) 0.002(7)
O43 0.103(10) 0.132(9) 0.069(9) 0.014(8) 0.020(8) -0.006(8)
O44 0.070(8) 0.153(10) 0.123(10) 0.010(8) 0.028(8) 0.008(8)
O45 0.085(9) 0.093(8) 0.071(7) -0.001(6) 0.039(7) 0.004(7)
O46 0.123(13) 0.145(13) 0.077(10) 0.024(10) 0.051(10) 0.005(11)
O47 0.095(9) 0.111(10) 0.103(10) 0.012(8) 0.032(8) 0.003(8)
C126 0.082(12) 0.113(10) 0.103(13) -0.014(9) 0.037(10) -0.002(9)
C127 0.105(10) 0.114(13) 0.109(10) -0.011(10) 0.038(9) 0.002(10)
O48 0.075(10) 0.123(11) 0.095(11) 0.026(10) -0.001(8) 0.029(9)
C128 0.060(10) 0.105(9) 0.093(12) 0.023(9) 0.033(9) 0.031(8)
O49 0.103(9) 0.117(8) 0.087(9) 0.000(7) 0.006(8) 0.025(8)
O50 0.060(8) 0.124(10) 0.082(8) -0.009(7) 0.018(7) 0.007(7)
O51 0.094(8) 0.143(10) 0.092(9) -0.005(8) 0.043(7) 0.011(7)
O52 0.096(9) 0.127(9) 0.089(9) 0.003(8) 0.050(8) 0.012(8)
O53 0.103(9) 0.116(10) 0.071(8) 0.004(7) 0.028(7) -0.007(8)
O54 0.087(9) 0.100(9) 0.103(9) 0.003(7) 0.035(8) -0.004(7)
O55 0.085(9) 0.122(8) 0.084(8) -0.004(7) 0.013(7) -0.008(7)
O56 0.071(8) 0.113(10) 0.098(9) -0.003(8) 0.032(7) 0.002(7)
O57 0.061(7) 0.102(9) 0.091(8) 0.011(7) 0.024(7) -0.001(6)
O58 0.056(4) 0.069(5) 0.068(5) 0.007(4) 0.019(4) 0.004(4)
O59 0.100(9) 0.110(8) 0.062(8) -0.013(6) 0.045(7) 0.007(7)
C129 0.033(9) 0.105(9) 0.077(8) -0.013(7) 0.025(8) 0.012(8)
O60 0.084(8) 0.125(9) 0.075(8) 0.013(7) 0.026(7) 0.014(8)
O61 0.083(7) 0.115(8) 0.091(8) 0.004(6) 0.038(6) -0.013(6)
O62 0.073(10) 0.128(13) 0.134(14) -0.020(11) 0.004(9) -0.002(9)
O63 0.131(12) 0.141(10) 0.128(10) 0.015(8) 0.043(9) 0.018(9)
O64 0.098(9) 0.139(11) 0.115(10) 0.012(9) 0.021(7) -0.018(8)
O65 0.064(7) 0.115(8) 0.049(7) 0.007(6) 0.023(6) 0.007(6)
O66 0.104(9) 0.107(9) 0.091(9) -0.013(7) 0.031(7) -0.014(7)
O67 0.077(7) 0.114(9) 0.074(8) -0.003(7) 0.023(6) -0.005(6)
O68 0.081(8) 0.125(9) 0.044(7) 0.007(7) 0.033(7) -0.013(7)
O69 0.090(8) 0.137(10) 0.068(8) 0.014(7) 0.033(7) 0.003(7)
O70 0.083(9) 0.146(10) 0.095(8) 0.004(7) 0.048(7) 0.001(8)
O71 0.111(10) 0.110(9) 0.118(10) 0.029(7) 0.020(8) 0.024(8)
O72 0.075(8) 0.122(9) 0.085(9) 0.007(7) 0.033(7) 0.001(7)
O73 0.066(10) 0.143(12) 0.123(14) 0.011(11) 0.008(10) -0.009(10)
O74 0.088(9) 0.137(10) 0.094(9) -0.012(8) 0.033(8) 0.007(8)
O75 0.067(8) 0.127(9) 0.096(9) -0.010(7) 0.028(7) -0.006(7)
C130 0.092(7) 0.097(8) 0.093(7) 0.000(5) 0.030(5) 0.005(5)
O76 0.132(9) 0.151(10) 0.146(10) -0.005(7) 0.038(7) 0.010(7)
O77 0.057(8) 0.129(8) 0.078(9) -0.017(8) 0.014(7) 0.001(7)
O78 0.097(9) 0.120(9) 0.064(8) 0.010(7) 0.012(7) 0.038(8)
O79 0.080(8) 0.131(9) 0.103(9) -0.002(8) 0.047(8) -0.008(8)
C131 0.148(16) 0.128(11) 0.132(15) -0.001(10) 0.036(12) 0.001(10)
O80 0.086(8) 0.122(9) 0.073(8) 0.003(7) 0.036(7) 0.005(7)
O81 0.101(9) 0.115(8) 0.108(10) 0.002(8) 0.044(8) -0.002(7)
O82 0.099(9) 0.121(8) 0.070(8) 0.017(6) 0.034(7) -0.037(7)
O83 0.082(9) 0.130(10) 0.116(10) 0.013(8) 0.028(8) 0.030(8)
O84 0.096(9) 0.131(9) 0.100(10) -0.006(8) 0.047(8) 0.029(7)
O85 0.099(8) 0.132(8) 0.116(9) -0.004(7) 0.051(7) 0.019(7)
O86 0.100(9) 0.123(9) 0.053(7) -0.012(7) 0.045(7) -0.002(8)
C132 0.093(9) 0.108(13) 0.100(11) -0.002(10) 0.036(8) -0.004(9)
O87 0.087(9) 0.135(9) 0.106(10) -0.004(8) 0.038(8) 0.011(8)
O88 0.092(8) 0.098(9) 0.106(9) -0.013(8) 0.036(7) -0.011(7)
O89 0.091(9) 0.119(9) 0.099(9) 0.013(7) 0.065(8) 0.028(8)
C133 0.083(8) 0.090(12) 0.077(10) -0.002(9) 0.020(7) 0.006(9)
O90 0.051(7) 0.124(10) 0.089(9) 0.011(7) 0.030(7) 0.011(7)
O91 0.056(10) 0.150(14) 0.130(13) -0.021(11) 0.020(9) 0.018(9)
O92 0.056(9) 0.231(16) 0.029(8) -0.013(9) -0.003(7) 0.012(10)
O93 0.060(7) 0.122(10) 0.093(9) -0.007(7) 0.047(7) -0.011(7)
O94 0.111(12) 0.157(14) 0.090(11) -0.019(10) 0.056(10) 0.020(10)
O95 0.110(6) 0.117(6) 0.106(6) 0.003(4) 0.045(4) -0.005(4)
C134 0.047(10) 0.099(9) 0.091(9) 0.011(7) 0.036(9) -0.026(9)
O96 0.096(10) 0.126(10) 0.093(10) 0.011(8) 0.031(8) -0.009(8)
O97 0.124(13) 0.167(14) 0.075(11) 0.053(10) 0.029(10) -0.010(11)
C135 0.130(15) 0.135(11) 0.122(11) 0.005(8) 0.033(10) -0.011(11)
O98 0.088(8) 0.143(10) 0.085(8) -0.001(7) 0.043(7) -0.006(8)
O99 0.063(9) 0.130(12) 0.112(12) -0.008(10) 0.019(9) -0.007(9)
C136 0.108(13) 0.133(10) 0.123(14) -0.007(10) 0.052(11) 0.000(10)
C137 0.122(14) 0.146(11) 0.127(14) -0.012(10) 0.059(11) 0.005(10)
C138 0.083(9) 0.129(14) 0.121(11) 0.024(10) 0.045(8) -0.003(10)
C139 0.065(8) 0.109(12) 0.099(10) -0.007(9) 0.044(8) -0.006(8)
C140 0.084(9) 0.089(12) 0.091(10) 0.009(9) 0.031(8) 0.019(9)
C141 0.148(15) 0.159(11) 0.135(13) 0.020(9) 0.055(11) 0.004(11)
C142 0.180(8) 0.179(7) 0.175(7) 0.006(5) 0.056(5) -0.003(5)
C143 0.155(16) 0.150(12) 0.167(11) 0.015(10) 0.051(11) 0.000(12)
C144 0.104(13) 0.120(10) 0.117(10) -0.012(8) 0.035(9) 0.007(10)
C145 0.069(11) 0.121(9) 0.101(10) 0.000(8) 0.037(9) -0.012(10)
C146 0.121(13) 0.137(10) 0.105(9) 0.003(9) 0.023(10) -0.005(10)
C147 0.097(7) 0.103(7) 0.100(8) 0.002(5) 0.036(6) 0.003(5)
C148 0.106(12) 0.114(10) 0.092(13) 0.006(10) 0.030(10) 0.015(9)
C149 0.106(12) 0.121(9) 0.106(13) 0.003(9) 0.040(10) 0.010(9)
C150 0.068(10) 0.089(10) 0.085(12) -0.022(9) 0.002(9) -0.021(8)
C151 0.086(11) 0.115(10) 0.122(13) 0.004(10) 0.038(11) 0.007(8)
C152 0.087(11) 0.104(9) 0.073(12) -0.006(9) 0.025(9) 0.008(8)
C153 0.142(10) 0.133(14) 0.134(13) -0.010(10) 0.034(9) -0.001(10)
C154 0.119(10) 0.150(14) 0.123(13) -0.012(11) 0.054(9) 0.004(10)
C155 0.105(7) 0.099(8) 0.098(7) -0.002(5) 0.034(5) 0.002(5)
C156 0.106(10) 0.129(13) 0.102(11) 0.000(9) 0.048(9) 0.011(9)
C157 0.118(10) 0.137(13) 0.110(11) 0.000(10) 0.040(8) -0.011(10)
C158 0.133(9) 0.134(10) 0.132(9) -0.002(5) 0.043(6) 0.000(5)
C159 0.093(10) 0.124(13) 0.111(12) -0.001(9) 0.029(9) 0.012(10)
C160 0.094(7) 0.100(8) 0.096(7) -0.003(5) 0.030(5) 0.004(5)
C161 0.095(7) 0.097(8) 0.093(7) -0.003(5) 0.030(5) 0.004(5)
C162 0.109(10) 0.072(11) 0.102(11) -0.006(8) 0.031(8) 0.010(9)
C163 0.107(10) 0.115(13) 0.097(12) -0.009(10) 0.028(9) 0.010(10)
C164 0.112(9) 0.103(12) 0.112(11) -0.014(9) 0.040(9) 0.014(9)
C165 0.138(14) 0.129(10) 0.116(10) 0.018(8) 0.028(10) -0.012(11)
C166 0.087(12) 0.116(9) 0.089(9) 0.008(8) 0.050(9) -0.019(10)
C167 0.098(12) 0.130(10) 0.088(9) 0.000(8) 0.045(9) -0.023(10)
C168 0.129(15) 0.151(11) 0.134(12) -0.021(8) 0.051(11) -0.005(11)
C169 0.171(7) 0.168(7) 0.165(7) -0.004(5) 0.054(5) 0.002(5)
C170 0.144(15) 0.139(12) 0.153(11) 0.007(9) 0.067(11) -0.018(12)
C171 0.108(10) 0.122(12) 0.103(11) -0.013(9) 0.053(9) -0.020(9)
C172 0.130(8) 0.129(9) 0.128(9) -0.001(5) 0.037(5) -0.004(5)
C173 0.129(10) 0.135(13) 0.141(12) -0.001(10) 0.034(9) -0.006(10)
C174 0.130(9) 0.135(9) 0.136(9) 0.000(5) 0.039(6) -0.002(5)
C175 0.107(9) 0.135(13) 0.110(11) -0.005(10) 0.047(9) -0.012(9)
C176 0.105(9) 0.112(12) 0.074(10) 0.008(8) 0.033(8) -0.010(9)
C177 0.110(10) 0.111(13) 0.103(11) 0.010(10) 0.041(9) -0.006(9)
C178 0.120(10) 0.119(12) 0.099(11) -0.001(10) 0.041(8) 0.004(9)
C179 0.131(9) 0.134(9) 0.134(9) 0.001(5) 0.042(6) -0.001(5)
C180 0.130(8) 0.132(9) 0.134(8) 0.000(5) 0.043(5) 0.001(5)
C181 0.134(8) 0.137(9) 0.135(9) 0.003(6) 0.045(5) -0.007(5)
C182 0.116(10) 0.130(13) 0.114(11) 0.025(10) 0.047(9) -0.007(9)
C183 0.115(13) 0.116(11) 0.109(14) 0.001(11) 0.024(11) -0.006(10)
C184 0.111(12) 0.109(10) 0.109(13) 0.001(10) 0.031(11) -0.007(8)
C185 0.063(10) 0.105(9) 0.073(12) 0.018(9) 0.020(9) -0.006(8)
C186 0.087(11) 0.136(10) 0.100(13) 0.006(10) 0.033(10) -0.013(9)
C187 0.106(13) 0.137(11) 0.115(14) 0.015(11) 0.038(11) -0.010(9)
C188 0.146(14) 0.143(11) 0.137(15) 0.010(10) 0.050(11) 0.003(9)
C189 0.102(10) 0.147(14) 0.126(13) 0.012(10) 0.034(9) 0.011(10)
C190 0.125(10) 0.113(13) 0.122(13) -0.002(9) 0.031(9) 0.007(9)
C191 0.128(11) 0.145(14) 0.139(14) 0.010(11) 0.042(10) 0.012(10)
C192 0.124(10) 0.124(13) 0.131(12) 0.003(10) 0.026(9) -0.001(10)
C193 0.096(11) 0.105(12) 0.106(12) -0.017(9) 0.032(9) 0.015(9)
C194 0.092(9) 0.130(13) 0.109(12) 0.000(10) 0.031(9) 0.015(9)
C195 0.092(12) 0.132(10) 0.117(11) 0.001(8) 0.035(9) -0.001(10)
C196 0.101(13) 0.124(10) 0.108(10) 0.006(8) 0.039(9) 0.024(10)
C197 0.074(11) 0.117(10) 0.102(9) 0.009(8) 0.039(9) 0.010(9)
C198 0.076(11) 0.117(10) 0.103(11) 0.004(8) 0.037(9) 0.019(9)
C199 0.121(14) 0.139(10) 0.126(11) -0.014(9) 0.039(10) 0.000(10)
C200 0.109(13) 0.123(11) 0.126(11) -0.003(9) 0.047(10) 0.010(10)
C201 0.098(12) 0.143(11) 0.114(14) 0.011(11) 0.028(11) -0.014(9)
C202 0.148(14) 0.152(13) 0.143(16) 0.006(11) 0.044(12) -0.003(10)
C203 0.141(14) 0.141(10) 0.134(15) 0.014(10) 0.043(11) 0.004(10)
C204 0.131(9) 0.133(9) 0.130(10) -0.001(5) 0.043(6) 0.003(5)
C205 0.094(12) 0.137(10) 0.104(13) 0.005(10) 0.030(10) -0.002(9)
C206 0.133(13) 0.150(10) 0.129(15) -0.003(11) 0.065(11) 0.003(10)
C207 0.075(8) 0.125(13) 0.095(11) -0.009(9) 0.031(8) 0.012(9)
C208 0.076(9) 0.097(12) 0.102(11) -0.004(9) 0.019(8) -0.009(8)
C209 0.089(10) 0.115(13) 0.104(12) 0.000(10) 0.020(9) 0.004(9)
C210 0.115(10) 0.119(13) 0.124(12) -0.007(10) 0.037(9) 0.006(10)
C211 0.110(10) 0.155(15) 0.124(13) -0.031(11) 0.049(9) 0.010(10)
C212 0.113(10) 0.129(13) 0.109(12) -0.018(10) 0.042(9) 0.016(9)
C213 0.096(13) 0.126(10) 0.092(11) 0.006(8) 0.031(10) -0.027(10)
C214 0.142(14) 0.147(10) 0.128(11) 0.012(9) 0.044(10) 0.005(11)
C215 0.092(12) 0.130(11) 0.115(10) 0.015(9) 0.060(9) -0.007(10)
C216 0.068(10) 0.126(10) 0.107(10) 0.021(7) 0.059(8) -0.014(9)
C217 0.079(11) 0.118(9) 0.083(9) 0.013(8) 0.046(9) -0.014(9)
C218 0.063(10) 0.127(10) 0.075(8) 0.013(7) 0.053(8) -0.016(8)
C219 0.150(6) 0.154(7) 0.149(7) 0.002(4) 0.046(5) -0.002(4)
C220 0.149(10) 0.147(14) 0.141(14) 0.001(11) 0.042(10) -0.014(10)
C221 0.119(7) 0.121(8) 0.121(7) 0.000(4) 0.042(4) 0.000(4)
C222 0.116(7) 0.119(8) 0.116(8) 0.002(4) 0.039(4) -0.002(4)
C223 0.106(10) 0.122(12) 0.118(12) 0.006(10) 0.034(9) -0.009(9)
C224 0.124(12) 0.146(14) 0.132(13) 0.000(10) 0.022(10) -0.011(10)
C225 0.116(10) 0.150(14) 0.138(13) 0.006(10) 0.029(9) -0.004(10)
C226 0.104(10) 0.129(14) 0.128(12) 0.000(11) 0.038(9) -0.013(10)
C227 0.081(9) 0.129(13) 0.111(11) 0.011(9) 0.039(8) -0.002(9)
C228 0.089(9) 0.117(13) 0.107(12) 0.011(10) 0.028(8) -0.019(9)
C229 0.094(10) 0.106(12) 0.106(10) -0.009(9) 0.025(8) 0.009(9)
C230 0.116(11) 0.146(14) 0.127(13) -0.003(10) 0.032(10) -0.018(10)
C231 0.131(14) 0.138(11) 0.128(15) 0.005(11) 0.049(12) -0.011(10)
C232 0.132(14) 0.134(10) 0.122(14) 0.003(10) 0.046(11) -0.009(9)
C233 0.138(14) 0.154(12) 0.133(15) -0.004(11) 0.053(12) -0.015(10)
C234 0.122(13) 0.142(11) 0.110(13) 0.008(10) 0.046(11) 0.005(9)
C235 0.129(13) 0.140(11) 0.127(14) 0.014(10) 0.064(11) 0.002(10)
C236 0.099(12) 0.129(10) 0.094(13) 0.003(10) 0.036(10) -0.004(9)
C237 0.131(15) 0.140(12) 0.126(11) -0.011(9) 0.035(11) -0.009(11)
C238 0.117(14) 0.124(10) 0.133(11) 0.000(8) 0.063(11) -0.007(11)
C239 0.131(15) 0.127(10) 0.111(12) -0.004(8) 0.039(11) -0.015(11)
C240 0.092(13) 0.116(9) 0.111(10) 0.000(8) 0.038(10) 0.015(10)
C241 0.123(14) 0.134(12) 0.113(10) 0.003(9) 0.037(11) -0.007(11)
C242 0.146(15) 0.145(12) 0.135(11) -0.001(8) 0.053(12) 0.001(12)
C243 0.121(14) 0.120(9) 0.100(12) -0.004(9) 0.049(11) 0.003(10)
C244 0.104(13) 0.117(9) 0.096(12) -0.006(9) 0.031(10) -0.001(9)
C245 0.130(14) 0.128(12) 0.114(13) -0.011(9) 0.049(11) -0.017(11)
C246 0.133(15) 0.135(12) 0.133(13) -0.007(9) 0.062(11) 0.015(10)
C247 0.123(14) 0.129(12) 0.120(13) -0.004(10) 0.053(11) 0.020(10)
C248 0.089(12) 0.114(9) 0.107(12) -0.009(8) 0.032(10) 0.001(9)
C249 0.085(8) 0.084(11) 0.101(9) 0.004(9) 0.037(7) 0.016(9)
C250 0.112(8) 0.114(8) 0.110(7) 0.001(5) 0.040(5) -0.002(5)
C251 0.108(7) 0.111(8) 0.106(7) -0.001(5) 0.037(5) 0.001(5)
C252 0.106(7) 0.106(8) 0.102(8) 0.000(5) 0.037(6) -0.001(5)
C253 0.095(7) 0.098(8) 0.095(7) 0.001(5) 0.030(5) -0.002(5)
C254 0.087(8) 0.114(13) 0.105(10) 0.008(10) 0.027(8) -0.014(10)
C255 0.102(10) 0.128(14) 0.104(11) -0.006(10) 0.042(9) 0.006(10)
C256 0.084(8) 0.108(13) 0.097(10) -0.008(10) 0.038(8) -0.003(9)
C257 0.095(9) 0.125(13) 0.104(11) 0.001(10) 0.033(8) -0.007(10)
C258 0.105(9) 0.132(14) 0.114(10) -0.010(10) 0.035(8) 0.001(11)
C259 0.111(11) 0.130(14) 0.115(10) 0.001(10) 0.046(9) -0.012(11)
C260 0.105(10) 0.122(13) 0.114(11) -0.006(10) 0.045(9) 0.002(10)
C261 0.142(12) 0.162(16) 0.132(12) 0.017(12) 0.063(10) 0.003(12)
C262 0.105(9) 0.144(15) 0.122(11) 0.009(11) 0.048(8) -0.007(10)
C263 0.096(9) 0.148(15) 0.127(12) -0.002(11) 0.051(8) -0.003(11)
C264 0.095(9) 0.128(14) 0.112(9) 0.015(11) 0.031(8) -0.015(10)
C265 0.133(12) 0.144(15) 0.122(10) 0.003(11) 0.059(9) -0.014(11)
C266 0.134(11) 0.137(15) 0.119(10) 0.020(11) 0.055(9) -0.005(11)
C267 0.133(12) 0.150(15) 0.122(10) 0.010(11) 0.049(9) -0.018(11)
C268 0.125(11) 0.150(15) 0.115(10) 0.004(11) 0.054(9) 0.002(11)
C269 0.128(11) 0.157(16) 0.136(12) -0.008(12) 0.058(10) 0.008(11)
C270 0.092(9) 0.130(14) 0.113(11) -0.016(11) 0.038(8) 0.010(10)
C271 0.087(9) 0.142(14) 0.128(12) -0.006(11) 0.037(8) -0.004(10)
C272 0.084(8) 0.120(13) 0.101(9) -0.016(10) 0.027(8) 0.016(10)
C273 0.079(12) 0.119(11) 0.107(10) 0.006(8) 0.042(10) -0.034(10)
C274 0.108(13) 0.113(10) 0.105(10) 0.007(8) 0.048(10) 0.002(10)
C275 0.084(12) 0.105(10) 0.098(9) -0.002(8) 0.035(10) 0.002(10)
C276 0.113(13) 0.122(9) 0.103(10) 0.010(8) 0.041(10) 0.010(10)
C277 0.099(13) 0.127(9) 0.102(11) 0.001(8) 0.056(10) -0.002(10)
C278 0.097(13) 0.138(10) 0.109(10) 0.010(9) 0.052(10) 0.019(10)
C279 0.126(14) 0.140(10) 0.128(13) 0.007(10) 0.042(11) 0.012(10)
C280 0.133(10) 0.131(8) 0.129(9) 0.001(5) 0.043(6) -0.001(5)
C281 0.096(13) 0.121(9) 0.111(12) -0.019(9) 0.038(10) -0.023(10)
C282 0.132(15) 0.145(12) 0.108(13) -0.015(10) 0.045(11) -0.012(11)
C283 0.146(16) 0.161(13) 0.150(14) -0.005(10) 0.069(12) 0.011(11)
C284 0.141(16) 0.163(13) 0.144(14) 0.000(10) 0.059(12) 0.007(11)
O100 0.092(10) 0.125(11) 0.063(9) -0.010(8) 0.035(8) -0.055(9)
C285 0.22(3) 0.24(2) 0.21(3) -0.06(2) 0.03(2) -0.05(2)
C286 0.145(14) 0.137(11) 0.144(13) 0.009(10) 0.049(10) -0.010(10)
C287 0.145(13) 0.159(15) 0.143(14) 0.000(10) 0.049(11) 0.013(10)
C288 0.14(2) 0.113(16) 0.131(14) -0.009(13) 0.034(14) 0.007(15)
C289 0.174(14) 0.179(15) 0.180(16) -0.007(10) 0.063(11) -0.013(10)
C290 0.157(14) 0.155(12) 0.136(13) 0.006(10) 0.056(10) 0.005(10)
C291 0.17(2) 0.17(2) 0.136(19) 0.005(17) 0.047(17) 0.039(17)
C292 0.122(16) 0.150(19) 0.133(14) -0.015(14) 0.060(12) 0.041(13)
C293 0.130(13) 0.126(10) 0.127(13) 0.001(9) 0.034(10) -0.006(9)
C294 0.133(11) 0.130(11) 0.126(11) 0.010(10) 0.038(9) 0.013(11)
C295 0.135(11) 0.138(14) 0.143(14) 0.009(10) 0.038(10) 0.001(9)
C296 0.18(2) 0.16(2) 0.119(16) -0.006(15) 0.040(16) -0.018(19)
C297 0.061(13) 0.140(13) 0.131(19) 0.014(13) 0.031(13) 0.022(11)
C298 0.130(11) 0.152(13) 0.158(14) -0.006(11) 0.047(10) 0.017(11)
C299 0.13(2) 0.117(16) 0.161(17) -0.041(14) 0.055(15) -0.026(15)
C300 0.118(14) 0.087(15) 0.172(17) 0.007(14) 0.056(12) 0.004(13)
C301 0.15(2) 0.135(11) 0.117(15) -0.025(12) 0.044(14) -0.018(12)
C302 0.137(10) 0.150(11) 0.136(10) -0.006(8) 0.043(8) -0.013(8)
C303 0.152(18) 0.147(18) 0.135(10) -0.005(10) 0.042(10) -0.027(16)
C304 0.133(11) 0.143(10) 0.133(10) 0.007(7) 0.047(8) -0.011(7)
C305 0.137(8) 0.160(10) 0.129(9) -0.004(7) 0.041(7) -0.008(8)
C306 0.137(8) 0.160(10) 0.129(9) -0.004(7) 0.041(7) -0.008(8)
C307 0.137(8) 0.160(10) 0.129(9) -0.004(7) 0.041(7) -0.008(8)
C308 0.137(8) 0.160(10) 0.129(9) -0.004(7) 0.041(7) -0.008(8)
C309 0.171(7) 0.168(7) 0.165(7) -0.004(5) 0.054(5) 0.002(5)
C310 0.171(7) 0.168(7) 0.165(7) -0.004(5) 0.054(5) 0.002(5)
C311 0.171(7) 0.168(7) 0.165(7) -0.004(5) 0.054(5) 0.002(5)
C312 0.171(7) 0.168(7) 0.165(7) -0.004(5) 0.054(5) 0.002(5)
C313 0.127(19) 0.19(2) 0.17(2) 0.020(18) 0.052(17) -0.005(17)
C314 0.153(14) 0.148(13) 0.147(14) 0.005(10) 0.051(10) 0.004(10)
C315 0.112(14) 0.136(18) 0.116(17) 0.023(14) 0.041(12) -0.035(13)
C316 0.14(2) 0.155(19) 0.148(18) 0.012(15) 0.017(15) -0.001(16)
C317 0.129(12) 0.111(11) 0.123(11) 0.002(9) 0.036(9) -0.011(9)
C318 0.121(12) 0.117(11) 0.107(11) -0.005(9) 0.038(9) -0.004(9)
C319 0.119(16) 0.102(16) 0.118(17) -0.017(14) 0.045(14) -0.014(13)
C320 0.111(10) 0.118(11) 0.112(11) -0.015(9) 0.044(8) 0.009(9)
C321 0.168(8) 0.178(8) 0.175(8) -0.004(5) 0.059(5) 0.008(5)
C322 0.168(8) 0.178(8) 0.175(8) -0.004(5) 0.059(5) 0.008(5)
C323 0.168(8) 0.178(8) 0.175(8) -0.004(5) 0.059(5) 0.008(5)
C324 0.168(8) 0.178(8) 0.175(8) -0.004(5) 0.059(5) 0.008(5)
C325 0.158(13) 0.164(13) 0.154(12) 0.005(8) 0.052(9) -0.002(8)
C326 0.125(12) 0.140(13) 0.127(13) 0.003(9) 0.035(9) 0.013(9)
C327 0.15(2) 0.192(19) 0.15(2) -0.026(16) 0.039(16) -0.023(16)
C328 0.138(13) 0.153(14) 0.140(14) 0.003(10) 0.044(10) 0.011(9)
C329 0.180(8) 0.179(7) 0.175(7) 0.006(5) 0.056(5) -0.003(5)
C330 0.180(8) 0.179(7) 0.175(7) 0.006(5) 0.056(5) -0.003(5)
C331 0.180(8) 0.179(7) 0.175(7) 0.006(5) 0.056(5) -0.003(5)
C332 0.180(8) 0.179(7) 0.175(7) 0.006(5) 0.056(5) -0.003(5)
C333 0.119(6) 0.131(7) 0.127(7) -0.001(5) 0.045(5) -0.005(5)
C334 0.119(6) 0.131(7) 0.127(7) -0.001(5) 0.045(5) -0.005(5)
C335 0.119(6) 0.131(7) 0.127(7) -0.001(5) 0.045(5) -0.005(5)
C336 0.119(6) 0.131(7) 0.127(7) -0.001(5) 0.045(5) -0.005(5)
C337 0.150(6) 0.154(7) 0.149(7) 0.002(4) 0.046(5) -0.002(4)
C338 0.150(6) 0.154(7) 0.149(7) 0.002(4) 0.046(5) -0.002(4)
C339 0.150(6) 0.154(7) 0.149(7) 0.002(4) 0.046(5) -0.002(4)
C340 0.150(6) 0.154(7) 0.149(7) 0.002(4) 0.046(5) -0.002(4)
C341 0.162(10) 0.168(9) 0.162(10) -0.012(8) 0.062(8) -0.003(8)
C342 0.162(10) 0.168(9) 0.162(10) -0.012(8) 0.062(8) -0.003(8)
C343 0.162(10) 0.168(9) 0.162(10) -0.012(8) 0.062(8) -0.003(8)
C344 0.162(10) 0.168(9) 0.162(10) -0.012(8) 0.062(8) -0.003(8)
C345 0.117(16) 0.16(2) 0.098(17) -0.009(16) 0.030(14) -0.020(15)
C346 0.116(12) 0.119(11) 0.129(12) 0.007(10) 0.042(10) 0.012(9)
C347 0.101(15) 0.106(15) 0.125(13) 0.029(12) 0.053(12) -0.031(13)
C348 0.128(15) 0.19(2) 0.117(17) 0.015(16) 0.056(13) 0.035(16)
O101 0.135(9) 0.143(9) 0.136(9) -0.017(7) 0.050(7) 0.008(7)
O102 0.151(10) 0.152(10) 0.143(9) -0.009(7) 0.050(8) -0.008(7)
O103 0.157(17) 0.170(16) 0.164(16) -0.018(13) 0.082(14) 0.005(13)
O104 0.147(11) 0.151(11) 0.140(11) -0.003(8) 0.062(9) 0.007(8)
O105 0.179(17) 0.151(14) 0.106(11) 0.005(10) 0.054(13) -0.035(13)
O106 0.128(9) 0.149(10) 0.126(8) 0.009(7) 0.055(7) -0.007(7)
O107 0.131(9) 0.140(9) 0.129(9) 0.014(7) 0.049(7) -0.014(7)
O108 0.115(9) 0.138(9) 0.121(8) 0.000(7) 0.047(7) -0.002(7)

loop_
_atom_type_symbol
_atom_type_description
_atom_type_scat_dispersion_real
_atom_type_scat_dispersion_imag
_atom_type_scat_source
C C 0.0041 0.0018 'International Tables Vol C Tables 4.2.6.8 and 6.1.1.4'
H H 0.0000 0.0000 'International Tables Vol C Tables 4.2.6.8 and 6.1.1.4'
Cl Cl 0.1621 0.1794 'International Tables Vol C Tables 4.2.6.8 and 6.1.1.4'
Co Co 0.3573 1.0721 'International Tables Vol C Tables 4.2.6.8 and 6.1.1.4'
N N 0.0076 0.0037 'International Tables Vol C Tables 4.2.6.8 and 6.1.1.4'
O O 0.0132 0.0070 'International Tables Vol C Tables 4.2.6.8 and 6.1.1.4'
S S 0.1360 0.1394 'International Tables Vol C Tables 4.2.6.8 and 6.1.1.4'

loop_
_geom_angle_atom_site_label_1
_geom_angle_atom_site_label_2
_geom_angle_atom_site_label_3
_geom_angle
_geom_angle_site_symmetry_1
_geom_angle_site_symmetry_3
_geom_angle_publ_flag
O26 Co1 Co8 133.3(4) . . ?
O31 Co1 Co8 43.6(6) . . ?
O31 Co1 O26 176.0(8) . . ?
O31 Co1 O35 99.6(7) . . ?
O31 Co1 O65 96.8(7) . . ?
O31 Co1 O75 104.4(8) . . ?
O35 Co1 Co8 82.5(5) . . ?
O35 Co1 O26 76.8(6) . . ?
O35 Co1 O65 163.6(6) . . ?
O65 Co1 Co8 110.4(4) . . ?
O65 Co1 O26 86.8(6) . . ?
O75 Co1 Co8 144.2(5) . . ?
O75 Co1 O26 77.6(6) . . ?
O75 Co1 O35 90.1(6) . . ?
O75 Co1 O65 84.9(6) . . ?
O25 Co2 Co4 132.8(4) . . ?
O25 Co2 O98 98.6(6) . . ?
O28 Co2 Co4 83.7(5) . . ?
O28 Co2 O25 72.3(6) . . ?
O28 Co2 O60 90.7(7) . . ?
O28 Co2 O67 163.1(7) . . ?
O28 Co2 O98 102.0(6) . . ?
O55 Co2 Co4 43.5(6) . . ?
O55 Co2 O25 173.7(7) . . ?
O55 Co2 O28 101.6(8) . . ?
O55 Co2 O60 95.7(8) . . ?
O55 Co2 O67 95.2(7) . . ?
O55 Co2 O98 81.1(7) . . ?
O60 Co2 Co4 135.5(5) . . ?
O60 Co2 O25 85.8(6) . . ?
O60 Co2 O67 89.0(6) . . ?
O60 Co2 O98 167.3(6) . . ?
O67 Co2 Co4 108.1(4) . . ?
O67 Co2 O25 90.9(6) . . ?
O67 Co2 O98 79.1(6) . . ?
O98 Co2 Co4 46.9(5) . . ?
O19 Co3 Co5 137.6(4) . . ?
O19 Co3 O45 71.7(5) . . ?
O19 Co3 O47 85.8(6) . . ?
O45 Co3 Co5 85.1(4) . . ?
O45 Co3 O47 85.7(6) . . ?
O47 Co3 Co5 128.3(5) . . ?
O51 Co3 Co5 45.4(5) . . ?
O51 Co3 O19 159.3(7) . . ?
O51 Co3 O45 89.7(6) . . ?
O51 Co3 O47 83.8(7) . . ?
O51 Co3 O67 104.7(7) . . ?
O51 Co3 O98 91.2(7) . . ?
O67 Co3 Co5 113.7(5) . . ?
O67 Co3 O19 91.8(6) . . ?
O67 Co3 O45 161.1(6) . . ?
O67 Co3 O47 83.9(7) . . ?
O67 Co3 O98 86.7(7) . . ?
O98 Co3 Co5 49.8(4) . . ?
O98 Co3 O19 102.2(6) . . ?
O98 Co3 O45 105.4(6) . . ?
O98 Co3 O47 167.9(7) . . ?
O34 Co4 Co2 132.2(6) . . ?
O34 Co4 O98 93.3(7) . . ?
O55 Co4 Co2 35.4(5) . . ?
O55 Co4 O34 167.6(8) . . ?
O55 Co4 O56 91.1(7) . . ?
O55 Co4 O98 76.1(7) . . ?
O56 Co4 Co2 74.4(5) . . ?
O56 Co4 O34 83.3(7) . . ?
O56 Co4 O98 95.3(6) . . ?
O84 Co4 Co2 109.2(6) . . ?
O84 Co4 O34 84.3(7) . . ?
O84 Co4 O55 99.5(7) . . ?
O84 Co4 O56 165.6(7) . . ?
O84 Co4 O98 78.1(7) . . ?
O86 Co4 Co2 124.0(5) . . ?
O86 Co4 O34 97.5(8) . . ?
O86 Co4 O55 93.7(7) . . ?
O86 Co4 O56 90.7(7) . . ?
O86 Co4 O84 98.1(7) . . ?
O86 Co4 O98 168.2(8) . . ?
O98 Co4 Co2 48.9(4) . . ?
O18 Co5 Co3 135.5(4) . . ?
O18 Co5 O51 159.3(7) . . ?
O18 Co5 O59 76.2(6) . . ?
O18 Co5 O79 84.3(7) . . ?
O18 Co5 O98 104.4(6) . . ?
O51 Co5 Co3 40.1(4) . . ?
O51 Co5 O59 83.4(7) . . ?
O51 Co5 O98 82.1(6) . . ?
O59 Co5 Co3 79.0(4) . . ?
O79 Co5 Co3 127.5(5) . . ?
O79 Co5 O51 89.6(7) . . ?
O79 Co5 O59 81.5(6) . . ?
O79 Co5 O98 171.3(7) . . ?
O84 Co5 Co3 108.8(6) . . ?
O84 Co5 O18 94.2(8) . . ?
O84 Co5 O51 106.2(8) . . ?
O84 Co5 O59 170.4(8) . . ?
O84 Co5 O79 97.4(7) . . ?
O84 Co5 O98 82.3(7) . . ?
O98 Co5 Co3 45.4(4) . . ?
O98 Co5 O59 100.3(6) . . ?
Co7 Co6 Co8 87.67(13) . . ?
O22 Co6 Co7 137.2(5) . . ?
O22 Co6 Co8 89.3(4) . . ?
O22 Co6 O89 77.5(7) . . ?
O69 Co6 Co7 40.2(4) . . ?
O69 Co6 Co8 106.5(4) . . ?
O69 Co6 O22 162.9(6) . . ?
O69 Co6 O89 86.6(7) . . ?
O80 Co6 Co7 47.6(4) . . ?
O80 Co6 Co8 49.2(4) . . ?
O80 Co6 O22 101.7(6) . . ?
O80 Co6 O69 84.5(6) . . ?
O80 Co6 O89 90.3(6) . . ?
O81 Co6 Co7 111.3(6) . . ?
O81 Co6 Co8 49.9(5) . . ?
O81 Co6 O22 98.8(8) . . ?
O81 Co6 O69 96.5(8) . . ?
O81 Co6 O80 95.1(7) . . ?
O81 Co6 O89 174.0(7) . . ?
O81 Co6 O95 80.4(7) . . ?
O89 Co6 Co7 74.4(5) . . ?
O89 Co6 Co8 134.0(4) . . ?
O95 Co6 Co7 129.5(6) . . ?
O95 Co6 Co8 128.1(5) . . ?
O95 Co6 O22 83.9(7) . . ?
O95 Co6 O69 91.1(7) . . ?
O95 Co6 O80 173.4(8) . . ?
O95 Co6 O89 94.4(7) . . ?
O17 Co7 Co6 138.6(5) . . ?
O17 Co7 O70 72.2(6) . . ?
O17 Co7 O80 102.0(6) . . ?
O65 Co7 Co6 113.1(4) . . ?
O65 Co7 O17 91.8(6) . . ?
O65 Co7 O70 161.7(7) . . ?
O65 Co7 O72 79.0(6) . . ?
O65 Co7 O80 95.1(6) . . ?
O69 Co7 Co6 46.6(5) . . ?
O69 Co7 O17 165.3(7) . . ?
O69 Co7 O65 97.2(7) . . ?
O69 Co7 O70 96.9(6) . . ?
O69 Co7 O72 85.8(7) . . ?
O69 Co7 O80 88.8(6) . . ?
O70 Co7 Co6 85.1(5) . . ?
O72 Co7 Co6 130.9(5) . . ?
O72 Co7 O17 84.5(7) . . ?
O72 Co7 O70 90.4(7) . . ?
O72 Co7 O80 171.4(7) . . ?
O80 Co7 Co6 45.9(4) . . ?
O80 Co7 O70 96.8(6) . . ?
Co1 Co8 Co6 92.93(15) . . ?
O31 Co8 Co1 36.6(5) . . ?
O31 Co8 Co6 104.0(5) . . ?
O31 Co8 O80 85.6(7) . . ?
O31 Co8 O81 96.2(7) . . ?
O54 Co8 Co1 73.3(5) . . ?
O54 Co8 Co6 136.4(5) . . ?
O54 Co8 O31 89.2(7) . . ?
O54 Co8 O80 96.0(6) . . ?
O54 Co8 O81 173.8(7) . . ?
O68 Co8 Co1 129.5(5) . . ?
O68 Co8 Co6 122.7(4) . . ?
O68 Co8 O31 96.1(7) . . ?
O68 Co8 O54 96.1(6) . . ?
O68 Co8 O74 88.9(7) . . ?
O68 Co8 O80 167.8(5) . . ?
O68 Co8 O81 86.2(6) . . ?
O74 Co8 Co1 135.1(6) . . ?
O74 Co8 Co6 80.6(5) . . ?
O74 Co8 O31 169.7(7) . . ?
O74 Co8 O54 81.2(7) . . ?
O74 Co8 O80 91.5(7) . . ?
O74 Co8 O81 93.1(7) . . ?
O80 Co8 Co1 56.2(4) . . ?
O80 Co8 Co6 45.5(4) . . ?
O80 Co8 O81 81.6(6) . . ?
O81 Co8 Co1 109.6(5) . . ?
O81 Co8 Co6 39.2(5) . . ?
O23 Co9 Co12 136.5(4) . . ?
O40 Co9 Co12 46.9(4) . . ?
O40 Co9 O23 95.1(6) . . ?
O40 Co9 O42 169.8(7) . . ?
O40 Co9 O44 86.6(7) . . ?
O40 Co9 O50 94.1(7) . . ?
O40 Co9 O82 82.1(6) . . ?
O42 Co9 Co12 142.8(5) . . ?
O42 Co9 O23 74.7(6) . . ?
O42 Co9 O44 102.9(7) . . ?
O42 Co9 O82 94.7(7) . . ?
O44 Co9 Co12 52.7(5) . . ?
O44 Co9 O23 164.7(7) . . ?
O50 Co9 Co12 76.5(4) . . ?
O50 Co9 O23 88.6(7) . . ?
O50 Co9 O42 86.9(7) . . ?
O50 Co9 O44 106.4(7) . . ?
O50 Co9 O82 166.9(7) . . ?
O82 Co9 Co12 108.9(5) . . ?
O82 Co9 O23 79.3(7) . . ?
O82 Co9 O44 85.9(7) . . ?
O20 Co10 Co13 118.7(5) . . ?
O20 Co10 O21 161.2(7) . . ?
O20 Co10 O38 80.5(6) . . ?
O21 Co10 Co13 47.1(5) . . ?
O21 Co10 O38 81.5(6) . . ?
O38 Co10 Co13 43.1(3) . . ?
O58 Co10 Co13 99.1(4) . . ?
O58 Co10 O20 88.6(6) . . ?
O58 Co10 O21 82.9(6) . . ?
O58 Co10 O38 78.9(5) . . ?
O58 Co10 O90 161.0(6) . . ?
O71 Co10 Co13 141.5(6) . . ?
O71 Co10 O20 95.9(8) . . ?
O71 Co10 O21 101.8(8) . . ?
O71 Co10 O38 175.3(7) . . ?
O71 Co10 O58 98.0(7) . . ?
O71 Co10 O90 97.6(8) . . ?
O90 Co10 Co13 74.8(4) . . ?
O90 Co10 O20 79.0(6) . . ?
O90 Co10 O21 104.4(6) . . ?
O90 Co10 O38 84.8(6) . . ?
O41 Co11 Co16 45.2(4) . . ?
O41 Co11 O44 76.7(7) . . ?
O41 Co11 O57 77.7(6) . . ?
O41 Co11 O78 89.8(7) . . ?
O44 Co11 Co16 45.2(5) . . ?
O44 Co11 O57 81.5(6) . . ?
O44 Co11 O78 163.7(7) . . ?
O48 Co11 Co16 136.9(6) . . ?
O48 Co11 O41 171.0(8) . . ?
O48 Co11 O44 100.1(8) . . ?
O48 Co11 O57 93.6(7) . . ?
O48 Co11 O78 91.8(7) . . ?
O48 Co11 O96 89.1(8) . . ?
O57 Co11 Co16 102.7(4) . . ?
O78 Co11 Co16 128.2(5) . . ?
O78 Co11 O57 86.8(6) . . ?
O96 Co11 Co16 72.0(6) . . ?
O96 Co11 O41 99.4(8) . . ?
O96 Co11 O44 93.0(8) . . ?
O96 Co11 O57 174.2(7) . . ?
O96 Co11 O78 98.3(8) . . ?
O32 Co12 Co9 128.0(5) . . ?
O32 Co12 O44 165.4(7) . . ?
O40 Co12 Co9 41.0(3) . . ?
O40 Co12 O32 92.2(5) . . ?
O40 Co12 O44 76.9(6) . . ?
O43 Co12 Co9 137.0(6) . . ?
O43 Co12 O32 86.3(7) . . ?
O43 Co12 O40 173.2(8) . . ?
O43 Co12 O44 105.7(8) . . ?
O43 Co12 O57 106.6(8) . . ?
O43 Co12 O93 86.3(8) . . ?
O44 Co12 Co9 46.6(4) . . ?
O57 Co12 Co9 101.9(5) . . ?
O57 Co12 O32 85.3(6) . . ?
O57 Co12 O40 79.9(6) . . ?
O57 Co12 O44 83.2(6) . . ?
O57 Co12 O93 163.6(6) . . ?
O93 Co12 Co9 73.7(4) . . ?
O93 Co12 O32 85.3(6) . . ?
O93 Co12 O40 87.0(6) . . ?
O93 Co12 O44 103.5(6) . . ?
Co15 Co13 Co10 92.79(15) . . ?
O21 Co13 Co10 49.8(4) . . ?
O21 Co13 Co15 48.7(5) . . ?
O36 Co13 Co10 148.5(6) . . ?
O36 Co13 Co15 86.1(6) . . ?
O36 Co13 O21 111.4(7) . . ?
O36 Co13 O38 157.2(8) . . ?
O36 Co13 O49 99.9(8) . . ?
O36 Co13 O53 83.2(8) . . ?
O38 Co13 Co10 51.7(4) . . ?
O38 Co13 Co15 106.7(5) . . ?
O38 Co13 O21 90.9(6) . . ?
O38 Co13 O53 94.7(7) . . ?
O49 Co13 Co10 103.5(6) . . ?
O49 Co13 Co15 50.5(5) . . ?
O49 Co13 O21 87.6(7) . . ?
O49 Co13 O38 75.8(7) . . ?
O49 Co13 O53 162.9(7) . . ?
O53 Co13 Co10 80.5(5) . . ?
O53 Co13 Co15 146.6(5) . . ?
O53 Co13 O21 107.1(7) . . ?
O21 Co14 Co15 48.0(5) . . ?
O21 Co14 O58 78.7(5) . . ?
O21 Co14 O83 95.8(7) . . ?
O30 Co14 Co15 44.1(4) . . ?
O30 Co14 O21 80.4(7) . . ?
O30 Co14 O58 77.7(5) . . ?
O30 Co14 O83 89.2(7) . . ?
O58 Co14 Co15 99.1(3) . . ?
O63 Co14 Co15 133.3(7) . . ?
O63 Co14 O21 91.0(9) . . ?
O63 Co14 O30 167.3(9) . . ?
O63 Co14 O58 91.5(8) . . ?
O63 Co14 O83 101.0(8) . . ?
O66 Co14 Co15 132.6(6) . . ?
O66 Co14 O21 166.0(7) . . ?
O66 Co14 O30 93.4(7) . . ?
O66 Co14 O58 87.7(6) . . ?
O66 Co14 O63 92.9(9) . . ?
O66 Co14 O83 96.7(7) . . ?
O83 Co14 Co15 68.5(5) . . ?
O83 Co14 O58 166.4(6) . . ?
Co13 Co15 Co14 88.58(15) . . ?
O21 Co15 Co13 47.6(5) . . ?
O21 Co15 Co14 46.3(5) . . ?
O21 Co15 O49 80.6(7) . . ?
O21 Co15 O88 103.4(7) . . ?
O29 Co15 Co13 120.0(5) . . ?
O29 Co15 Co14 134.0(5) . . ?
O29 Co15 O21 163.4(7) . . ?
O29 Co15 O49 83.3(7) . . ?
O29 Co15 O88 81.1(7) . . ?
O30 Co15 Co13 98.1(5) . . ?
O30 Co15 Co14 46.0(5) . . ?
O30 Co15 O21 80.6(7) . . ?
O30 Co15 O29 91.8(7) . . ?
O30 Co15 O49 77.2(7) . . ?
O30 Co15 O88 167.4(7) . . ?
O49 Co15 Co13 43.2(5) . . ?
O49 Co15 Co14 100.2(5) . . ?
O77 Co15 Co13 143.1(6) . . ?
O77 Co15 Co14 80.2(5) . . ?
O77 Co15 O21 103.8(7) . . ?
O77 Co15 O29 91.9(8) . . ?
O77 Co15 O30 98.9(7) . . ?
O77 Co15 O49 173.6(7) . . ?
O77 Co15 O88 91.9(6) . . ?
O88 Co15 Co13 76.8(5) . . ?
O88 Co15 Co14 143.8(5) . . ?
O88 Co15 O49 91.5(6) . . ?
O41 Co16 Co11 46.4(5) . . ?
O41 Co16 O52 92.5(7) . . ?
O41 Co16 O82 78.0(7) . . ?
O44 Co16 Co11 47.0(5) . . ?
O44 Co16 O41 79.1(7) . . ?
O44 Co16 O52 164.6(7) . . ?
O44 Co16 O82 83.8(7) . . ?
O52 Co16 Co11 132.8(5) . . ?
O52 Co16 O82 81.9(6) . . ?
O64 Co16 Co11 143.6(6) . . ?
O64 Co16 O41 161.9(8) . . ?
O64 Co16 O44 101.1(8) . . ?
O64 Co16 O52 82.8(7) . . ?
O64 Co16 O82 84.1(7) . . ?
O82 Co16 Co11 105.3(4) . . ?
O87 Co16 Co11 85.1(5) . . ?
O87 Co16 O41 102.7(7) . . ?
O87 Co16 O44 111.2(8) . . ?
O87 Co16 O52 83.1(7) . . ?
O87 Co16 O64 94.1(7) . . ?
O87 Co16 O82 164.9(7) . . ?
O60 S109 O33 104.9(10) . . ?
O60 S109 C146 98.7(11) . . ?
O60 S109 C162 113.4(11) . . ?
C146 S109 O33 108.1(10) . . ?
C162 S109 O33 117.3(11) . . ?
C162 S109 C146 112.6(10) . . ?
O39 S110 O75 110.3(10) . . ?
O39 S110 C167 115.0(12) . . ?
O39 S110 C171 104.7(11) . . ?
O75 S110 C171 98.5(9) . . ?
C167 S110 O75 113.6(10) . . ?
C167 S110 C171 113.2(9) . . ?
O23 S111 C234 113.7(10) . . ?
C216 S111 O23 109.8(9) . . ?
C216 S111 C234 120.0(10) . . ?
O100 S111 O23 110.8(10) . . ?
O100 S111 C216 105.0(10) . . ?
O100 S111 C234 96.1(10) . . ?
O24 S112 C195 128.7(12) . . ?
O24 S112 C201 111.3(13) . . ?
O46 S112 O24 108.7(14) . . ?
O46 S112 C195 101.5(11) . . ?
O46 S112 C201 79.9(10) . . ?
C195 S112 C201 114.1(11) . . ?
O27 S113 O79 112.2(11) . . ?
O27 S113 C147 110.1(10) . . ?
O27 S113 C155 113.5(10) . . ?
O79 S113 C147 106.8(9) . . ?
O79 S113 C155 112.4(11) . . ?
C155 S113 C147 101.1(10) . . ?
O37 S114 C157 102.8(11) . . ?
O37 S114 C160 111.5(11) . . ?
O47 S114 O37 110.8(14) . . ?
O47 S114 C157 114.0(12) . . ?
O47 S114 C160 111.9(11) . . ?
C160 S114 C157 105.4(10) . . ?
O62 S115 O66 122.2(11) . . ?
O62 S115 C194 100.9(11) . . ?
O62 S115 C208 108.2(10) . . ?
O66 S115 C194 111.7(9) . . ?
O66 S115 C208 103.4(9) . . ?
C208 S115 C194 110.2(10) . . ?
O72 S116 O92 113.3(14) . . ?
O72 S116 C175 102.5(10) . . ?
O72 S116 C178 114.2(11) . . ?
O92 S116 C175 117.8(11) . . ?
O92 S116 C178 109.1(10) . . ?
C175 S116 C178 99.2(10) . . ?
O61 S117 C182 95.8(11) . . ?
O61 S117 C186 133.6(11) . . ?
O95 S117 O61 106.0(11) . . ?
O95 S117 C182 107.4(12) . . ?
O95 S117 C186 104.8(11) . . ?
C182 S117 C186 107.0(11) . . ?
O20 S118 C205 107.0(9) . . ?
O20 S118 C212 109.4(10) . . ?
O94 S118 O20 118.4(11) . . ?
O94 S118 C205 97.1(10) . . ?
O94 S118 C212 107.2(10) . . ?
C212 S118 C205 117.8(10) . . ?
O85 S119 O86 109.8(13) . . ?
O85 S119 C144 112.6(13) . . ?
O85 S119 C151 109.1(11) . . ?
O86 S119 C144 107.5(10) . . ?
O86 S119 C151 112.4(9) . . ?
C144 S119 C151 105.5(9) . . ?
O29 S120 C190 113.7(11) . . ?
O29 S120 C197 105.1(10) . . ?
O91 S120 O29 127.7(12) . . ?
O91 S120 C190 103.9(12) . . ?
O91 S120 C197 98.2(12) . . ?
C190 S120 C197 105.3(9) . . ?
O32 S121 C227 106.9(10) . . ?
O32 S121 C236 115.4(9) . . ?
O99 S121 O32 122.1(10) . . ?
O99 S121 C227 106.7(9) . . ?
O99 S121 C236 87.4(9) . . ?
C227 S121 C236 117.8(10) . . ?
O76 S122 C223 91.1(12) . . ?
O76 S122 C229 118.8(12) . . ?
O78 S122 O76 113.9(13) . . ?
O78 S122 C223 115.4(10) . . ?
O78 S122 C229 105.5(11) . . ?
C229 S122 C223 112.1(11) . . ?
O68 S123 C165 111.6(9) . . ?
O68 S123 C184 104.5(9) . . ?
O73 S123 O68 115.3(14) . . ?
O73 S123 C165 104.5(13) . . ?
O73 S123 C184 116.5(12) . . ?
C184 S123 C165 104.0(9) . . ?
C126 O17 Co7 116.1(11) . . ?
C125 O18 Co5 116.8(10) . . ?
C128 O19 Co3 123.0(11) . . ?
O52 S124 O97 120.1(11) . . ?
O52 S124 C218 104.4(10) . . ?
O52 S124 C221 117.4(11) . . ?
O97 S124 C218 95.4(10) . . ?
O97 S124 C221 114.7(12) . . ?
C221 S124 C218 98.1(8) . . ?
S118 O20 Co10 118.8(10) . . ?
Co13 O21 Co10 83.1(6) . . ?
Co13 O21 Co15 83.7(6) . . ?
Co14 O21 Co10 85.4(6) . . ?
Co14 O21 Co13 144.1(8) . . ?
Co14 O21 Co15 85.7(7) . . ?
Co15 O21 Co10 143.5(8) . . ?
C127 O22 Co6 107.0(10) . . ?
O18 C125 C249 111.6(18) . . ?
O34 C125 O18 127.7(17) . . ?
O34 C125 C249 121(2) . . ?
S111 O23 Co9 113.1(9) . . ?
C128 O25 Co2 123.4(10) . . ?
C126 O26 Co1 131.2(15) . . ?
C140 O28 Co2 117.7(12) . . ?
S120 O29 Co15 124.7(10) . . ?
Co15 O30 Co14 89.8(7) . . ?
C189 O30 Co14 129.7(13) . . ?
C189 O30 Co15 127.8(12) . . ?
Co1 O31 Co8 99.7(9) . . ?
C166 O31 Co1 127.7(13) . . ?
C166 O31 Co8 128.9(13) . . ?
S121 O32 Co12 116.0(8) . . ?
C125 O34 Co4 135.4(16) . . ?
C133 O35 Co1 126.1(14) . . ?
C130 O36 Co13 120.3(16) . . ?
Co13 O38 Co10 85.2(6) . . ?
C206 O38 Co10 140.0(9) . . ?
C206 O38 Co13 128.2(9) . . ?
Co9 O40 Co12 92.1(6) . . ?
C235 O40 Co9 128.9(10) . . ?
C235 O40 Co12 125.3(9) . . ?
Co16 O41 Co11 88.4(7) . . ?
C222 O41 Co11 124.9(14) . . ?
C222 O41 Co16 129.7(13) . . ?
C132 O42 Co9 127.7(16) . . ?
C131 O43 Co12 144(3) . . ?
Co9 O44 Co12 80.8(6) . . ?
Co11 O44 Co9 145.8(9) . . ?
Co11 O44 Co12 82.4(5) . . ?
Co16 O44 Co9 90.5(7) . . ?
Co16 O44 Co11 87.8(8) . . ?
Co16 O44 Co12 147.1(10) . . ?
C129 O45 Co3 120.0(11) . . ?
S114 O47 Co3 113.2(12) . . ?
O26 C126 O17 127.8(18) . . ?
O26 C126 C248 133(2) . . ?
C248 C126 O17 98.8(16) . . ?
O74 C127 O22 121.4(19) . . ?
O74 C127 C258 117.0(19) . . ?
C258 C127 O22 98.6(15) . . ?
O19 C128 C281 109.1(16) . . ?
O25 C128 O19 123.7(16) . . ?
O25 C128 C281 122.3(17) . . ?
Co13 O49 Co15 86.4(6) . . ?
C196 O49 Co13 134.0(13) . . ?
C196 O49 Co15 126.9(11) . . ?
C139 O50 Co9 137.9(14) . . ?
Co3 O51 Co5 94.5(7) . . ?
C156 O51 Co3 142.5(15) . . ?
C156 O51 Co5 119.3(13) . . ?
S124 O52 Co16 117.6(9) . . ?
C138 O53 Co13 125.4(16) . . ?
C133 O54 Co8 136.6(15) . . ?
Co2 O55 Co4 101.1(9) . . ?
C145 O55 Co2 138.6(15) . . ?
C145 O55 Co4 118.1(14) . . ?
C140 O56 Co4 130.5(17) . . ?
Co12 O57 Co11 90.0(6) . . ?
C228 O57 Co11 125.5(12) . . ?
C228 O57 Co12 138.0(13) . . ?
Co10 O58 Co14 90.7(5) . . ?
C207 O58 Co10 136.2(11) . . ?
C207 O58 Co14 120.9(10) . . ?
C129 O59 Co5 128.4(13) . . ?
O45 C129 C276 110.8(17) . . ?
O59 C129 O45 127.4(15) . . ?
O59 C129 C276 122(2) . . ?
S109 O60 Co2 113.9(9) . . ?
C135 O63 Co14 152(3) . . ?
C132 O64 Co16 133.8(15) . . ?
Co7 O65 Co1 95.7(6) . . ?
C176 O65 Co1 125.6(11) . . ?
C176 O65 Co7 136.9(11) . . ?
S115 O66 Co14 124.7(10) . . ?
Co3 O67 Co2 97.6(7) . . ?
C161 O67 Co2 125.0(11) . . ?
C161 O67 Co3 136.9(12) . . ?
S123 O68 Co8 123.4(11) . . ?
Co7 O69 Co6 93.1(7) . . ?
C177 O69 Co6 118.6(12) . . ?
C177 O69 Co7 148.3(14) . . ?
C134 O70 Co7 111.9(13) . . ?
C135 O71 Co10 124.2(15) . . ?
S116 O72 Co7 126.2(12) . . ?
C127 O74 Co8 130.6(14) . . ?
S110 O75 Co1 108.9(9) . . ?
O36 C130 C270 113(2) . . ?
O88 C130 O36 134.6(19) . . ?
O88 C130 C270 111(2) . . ?
C136 O77 Co15 137.6(17) . . ?
S122 O78 Co11 116.3(10) . . ?
S113 O79 Co5 113.1(10) . . ?
O43 C131 C278 168(5) . . ?
Co6 O80 Co7 86.5(5) . . ?
Co6 O80 Co8 85.3(6) . . ?
Co7 O80 Co8 134.9(8) . . ?
Co6 O81 Co8 90.9(7) . . ?
C185 O81 Co6 147.4(14) . . ?
C185 O81 Co8 121.5(13) . . ?
Co9 O82 Co16 84.9(6) . . ?
C217 O82 Co9 133.4(12) . . ?
C217 O82 Co16 137.7(11) . . ?
C136 O83 Co14 137(2) . . ?
Co5 O84 Co4 104.3(8) . . ?
C152 O84 Co4 117.5(12) . . ?
C152 O84 Co5 137.6(12) . . ?
S119 O86 Co4 121.3(11) . . ?
O42 C132 O64 120.6(19) . . ?
O42 C132 C262 119(2) . . ?
O64 C132 C262 115(2) . . ?
C137 O87 Co16 111.7(13) . . ?
C130 O88 Co15 122.1(15) . . ?
C134 O89 Co6 132.7(16) . . ?
O35 C133 O54 119.4(18) . . ?
O35 C133 C253 125(2) . . ?
O54 C133 C253 113(2) . . ?
C138 O90 Co10 127.4(15) . . ?
C139 O93 Co12 138.5(15) . . ?
S117 O95 Co6 125.1(12) . . ?
O70 C134 C240 106(2) . . ?
O89 C134 O70 135(2) . . ?
O89 C134 C240 119(2) . . ?
C137 O96 Co11 139(2) . . ?
O63 C135 O71 111(3) . . ?
O63 C135 C238 134(4) . . ?
O71 C135 C238 111(3) . . ?
Co2 O98 Co5 146.9(9) . . ?
Co3 O98 Co2 87.2(7) . . ?
Co3 O98 Co4 147.7(9) . . ?
Co3 O98 Co5 84.8(5) . . ?
Co4 O98 Co2 84.2(6) . . ?
Co4 O98 Co5 85.7(6) . . ?
O77 C136 C244 135(3) . . ?
O83 C136 O77 111(2) . . ?
O83 C136 C244 114(3) . . ?
O87 C137 C279 104.2(19) . . ?
O96 C137 O87 126(2) . . ?
O96 C137 C279 128(3) . . ?
O53 C138 O90 130(2) . . ?
O53 C138 C264 119(2) . . ?
O90 C138 C264 112(2) . . ?
O50 C139 C272 119.3(18) . . ?
O93 C139 O50 112.6(19) . . ?
O93 C139 C272 124(2) . . ?
O28 C140 C256 107.6(19) . . ?
O56 C140 O28 131(2) . . ?
O56 C140 C256 118(3) . . ?
C142 C141 H141 120.0 . . ?
C146 C141 H141 120.0 . . ?
C146 C141 C142 120.0 . . ?
C141 C142 C330 122.3(17) . . ?
C143 C142 C141 120.0 . . ?
C143 C142 C330 116.0(17) . . ?
C142 C143 H143 120.0 . . ?
C142 C143 C144 120.0 . . ?
C144 C143 H143 120.0 . . ?
C143 C144 S119 118.8(13) . . ?
C145 C144 S119 120.5(13) . . ?
C145 C144 C143 120.0 . . ?
O55 C145 C144 132.2(16) . . ?
O55 C145 C146 107.6(16) . . ?
C144 C145 C146 120.0 . . ?
C141 C146 S109 101.6(12) . . ?
C141 C146 C145 120.0 . . ?
C145 C146 S109 137.0(12) . . ?
C148 C147 S113 105.5(9) . . ?
C152 C147 S113 134.2(9) . . ?
C152 C147 C148 120.0 . . ?
C147 C148 H148 120.0 . . ?
C149 C148 C147 120.0 . . ?
C149 C148 H148 120.0 . . ?
C148 C149 C318 126.0(11) . . ?
C150 C149 C148 120.0 . . ?
C150 C149 C318 111.8(11) . . ?
C149 C150 H150 120.0 . . ?
C149 C150 C151 120.0 . . ?
C151 C150 H150 120.0 . . ?
C150 C151 S119 119.8(10) . . ?
C150 C151 C152 120.0 . . ?
C152 C151 S119 119.6(10) . . ?
C147 C152 O84 109.8(12) . . ?
C147 C152 C151 120.0 . . ?
C151 C152 O84 130.1(12) . . ?
C154 C153 C158 120.0 . . ?
C154 C153 C322 115.3(16) . . ?
C158 C153 C322 124.5(16) . . ?
C153 C154 H154 120.0 . . ?
C153 C154 C155 120.0 . . ?
C155 C154 H154 120.0 . . ?
C154 C155 S113 116.2(13) . . ?
C156 C155 S113 123.8(13) . . ?
C156 C155 C154 119.9 . . ?
C155 C156 O51 128.6(15) . . ?
C155 C156 C157 120.1 . . ?
C157 C156 O51 110.7(15) . . ?
C156 C157 S114 127.1(12) . . ?
C156 C157 C158 119.9 . . ?
C158 C157 S114 112.9(12) . . ?
C153 C158 C157 120.0 . . ?
C153 C158 H158 120.0 . . ?
C157 C158 H158 120.0 . . ?
C160 C159 H159 120.0 . . ?
C164 C159 H159 120.0 . . ?
C164 C159 C160 120.1 . . ?
C159 C160 S114 112.0(11) . . ?
C161 C160 S114 128.0(11) . . ?
C161 C160 C159 119.9 . . ?
C160 C161 O67 115.5(13) . . ?
C160 C161 C162 120.1 . . ?
C162 C161 O67 124.3(13) . . ?
C161 C162 S109 123.7(11) . . ?
C163 C162 S109 116.3(11) . . ?
C163 C162 C161 120.0 . . ?
C162 C163 H163 120.0 . . ?
C162 C163 C164 120.0 . . ?
C164 C163 H163 120.0 . . ?
C159 C164 C163 120.0 . . ?
C159 C164 C326 122.4(13) . . ?
C163 C164 C326 117.0(13) . . ?
C166 C165 S123 124.1(11) . . ?
C166 C165 C170 120.1 . . ?
C170 C165 S123 114.6(11) . . ?
C165 C166 O31 118.2(14) . . ?
C165 C166 C167 120.0 . . ?
C167 C166 O31 121.7(14) . . ?
C166 C167 S110 125.5(12) . . ?
C168 C167 S110 112.1(13) . . ?
C168 C167 C166 120.0 . . ?
C167 C168 H168 120.0 . . ?
C167 C168 C169 120.0 . . ?
C169 C168 H168 120.0 . . ?
C168 C169 C310 120.2(16) . . ?
C170 C169 C168 119.9 . . ?
C170 C169 C310 120.0(16) . . ?
C165 C170 C169 120.0 . . ?
C165 C170 H170 120.0 . . ?
C169 C170 H170 120.0 . . ?
C172 C171 S110 113.9(11) . . ?
C172 C171 C176 120.0 . . ?
C176 C171 S110 125.9(11) . . ?
C171 C172 H172 120.0 . . ?
C171 C172 C173 120.1 . . ?
C173 C172 H172 120.0 . . ?
C172 C173 C306 128.7(15) . . ?
C174 C173 C172 120.0 . . ?
C174 C173 C306 110.9(15) . . ?
C173 C174 H174 120.0 . . ?
C173 C174 C175 120.1 . . ?
C175 C174 H174 120.0 . . ?
C174 C175 S116 113.5(13) . . ?
C176 C175 S116 126.5(13) . . ?
C176 C175 C174 120.0 . . ?
O65 C176 C171 123.9(14) . . ?
O65 C176 C175 116.0(14) . . ?
C175 C176 C171 120.0 . . ?
O69 C177 C178 111.0(15) . . ?
O69 C177 C182 128.9(15) . . ?
C178 C177 C182 120.1 . . ?
C177 C178 S116 124.2(12) . . ?
C177 C178 C179 119.9 . . ?
C179 C178 S116 115.3(12) . . ?
C178 C179 H179 120.0 . . ?
C180 C179 C178 120.0 . . ?
C180 C179 H179 120.0 . . ?
C179 C180 C302 112.7(15) . . ?
C181 C180 C179 120.0 . . ?
C181 C180 C302 126.2(16) . . ?
C180 C181 H181 120.0 . . ?
C182 C181 C180 120.1 . . ?
C182 C181 H181 120.0 . . ?
C177 C182 S117 126.9(12) . . ?
C181 C182 S117 112.5(12) . . ?
C181 C182 C177 120.0 . . ?
C184 C183 H183 120.0 . . ?
C184 C183 C188 120.1 . . ?
C188 C183 H183 120.0 . . ?
C183 C184 S123 109.3(10) . . ?
C183 C184 C185 119.9 . . ?
C185 C184 S123 130.7(10) . . ?
O81 C185 C184 125.6(14) . . ?
O81 C185 C186 114.1(14) . . ?
C186 C185 C184 120.0 . . ?
C185 C186 S117 126.0(10) . . ?
C187 C186 S117 113.7(10) . . ?
C187 C186 C185 120.0 . . ?
C186 C187 H187 120.0 . . ?
C186 C187 C188 120.1 . . ?
C188 C187 H187 120.0 . . ?
C183 C188 C314 135.7(12) . . ?
C187 C188 C183 119.9 . . ?
C187 C188 C314 103.2(12) . . ?
C190 C189 O30 119.8(15) . . ?
C190 C189 C194 120.0 . . ?
C194 C189 O30 117.8(15) . . ?
C189 C190 S120 126.1(12) . . ?
C189 C190 C191 120.0 . . ?
C191 C190 S120 113.9(12) . . ?
C190 C191 H191 120.0 . . ?
C190 C191 C192 120.0 . . ?
C192 C191 H191 120.0 . . ?
C191 C192 C294 124.4(15) . . ?
C193 C192 C191 120.0 . . ?
C193 C192 C294 111.7(15) . . ?
C192 C193 H193 120.0 . . ?
C194 C193 C192 120.1 . . ?
C194 C193 H193 120.0 . . ?
C189 C194 S115 125.0(12) . . ?
C193 C194 S115 114.6(12) . . ?
C193 C194 C189 120.0 . . ?
C196 C195 S112 116.4(11) . . ?
C196 C195 C200 119.9 . . ?
C200 C195 S112 123.3(11) . . ?
C195 C196 O49 122.4(13) . . ?
C195 C196 C197 120.2 . . ?
C197 C196 O49 117.4(13) . . ?
C196 C197 S120 125.2(11) . . ?
C198 C197 S120 114.5(10) . . ?
C198 C197 C196 119.9 . . ?
C197 C198 H198 120.0 . . ?
C199 C198 C197 120.0 . . ?
C199 C198 H198 120.0 . . ?
C198 C199 C200 120.1 . . ?
C198 C199 C290 128.6(14) . . ?
C200 C199 C290 110.1(14) . . ?
C195 C200 H200 120.0 . . ?
C199 C200 C195 120.0 . . ?
C199 C200 H200 120.0 . . ?
C202 C201 S112 142.2(11) . . ?
C206 C201 S112 97.1(11) . . ?
C206 C201 C202 120.1 . . ?
C201 C202 H202 120.0 . . ?
C201 C202 C203 119.9 . . ?
C203 C202 H202 120.0 . . ?
C202 C203 C286 96.8(13) . . ?
C204 C203 C202 120.1 . . ?
C204 C203 C286 142.0(14) . . ?
C203 C204 H204 120.0 . . ?
C203 C204 C205 120.0 . . ?
C205 C204 H204 120.0 . . ?
C204 C205 S118 107.6(10) . . ?
C206 C205 S118 132.5(9) . . ?
C206 C205 C204 119.9 . . ?
C201 C206 O38 138.0(11) . . ?
C201 C206 C205 120.1 . . ?
C205 C206 O38 101.3(10) . . ?
C208 C207 O58 123.9(12) . . ?
C212 C207 O58 115.5(12) . . ?
C212 C207 C208 120.0 . . ?
C207 C208 S115 126.3(10) . . ?
C209 C208 S115 113.6(11) . . ?
C209 C208 C207 120.0 . . ?
C208 C209 H209 120.0 . . ?
C210 C209 C208 120.0 . . ?
C210 C209 H209 120.0 . . ?
C209 C210 C298 118.2(14) . . ?
C211 C210 C209 120.0 . . ?
C211 C210 C298 121.2(14) . . ?
C210 C211 H211 120.0 . . ?
C210 C211 C212 120.0 . . ?
C212 C211 H211 120.0 . . ?
C207 C212 S118 125.1(10) . . ?
C207 C212 C211 120.0 . . ?
C211 C212 S118 114.0(10) . . ?
C214 C213 H213 120.0 . . ?
C214 C213 C218 120.0 . . ?
C218 C213 H213 120.0 . . ?
C213 C214 C342 126.1(14) . . ?
C215 C214 C213 120.0 . . ?
C215 C214 C342 113.8(14) . . ?
C214 C215 H215 120.0 . . ?
C214 C215 C216 120.0 . . ?
C216 C215 H215 120.0 . . ?
C215 C216 S111 127.1(12) . . ?
C217 C216 S111 112.7(12) . . ?
C217 C216 C215 120.0 . . ?
C216 C217 O82 129.1(13) . . ?
C218 C217 O82 110.8(13) . . ?
C218 C217 C216 120.0 . . ?
C213 C218 S124 109.6(10) . . ?
C217 C218 S124 130.4(10) . . ?
C217 C218 C213 120.0 . . ?
C220 C219 C224 120.0 . . ?
C220 C219 C338 116.3(17) . . ?
C224 C219 C338 123.6(17) . . ?
C219 C220 H220 120.0 . . ?
C219 C220 C221 120.0 . . ?
C221 C220 H220 120.0 . . ?
C220 C221 S124 106.9(13) . . ?
C222 C221 S124 129.9(13) . . ?
C222 C221 C220 120.0 . . ?
C221 C222 O41 111.4(16) . . ?
C223 C222 O41 126.8(16) . . ?
C223 C222 C221 120.1 . . ?
C222 C223 S122 119.3(14) . . ?
C222 C223 C224 120.0 . . ?
C224 C223 S122 118.5(13) . . ?
C219 C224 C223 119.9 . . ?
C219 C224 H224 120.0 . . ?
C223 C224 H224 120.0 . . ?
C226 C225 C334 110.8(14) . . ?
C230 C225 C226 120.0 . . ?
C230 C225 C334 129.0(14) . . ?
C225 C226 H226 120.0 . . ?
C225 C226 C227 119.9 . . ?
C227 C226 H226 120.0 . . ?
C226 C227 S121 121.8(11) . . ?
C228 C227 S121 117.9(11) . . ?
C228 C227 C226 120.1 . . ?
C227 C228 O57 122.6(14) . . ?
C227 C228 C229 119.9 . . ?
C229 C228 O57 116.6(14) . . ?
C228 C229 S122 137.9(12) . . ?
C228 C229 C230 120.0 . . ?
C230 C229 S122 102.0(12) . . ?
C225 C230 C229 120.0 . . ?
C225 C230 H230 120.0 . . ?
C229 C230 H230 120.0 . . ?
C232 C231 H231 120.0 . . ?
C232 C231 C236 120.0 . . ?
C236 C231 H231 120.0 . . ?
C231 C232 C233 120.1 . . ?
C231 C232 C346 119.5(13) . . ?
C233 C232 C346 120.4(13) . . ?
C232 C233 H233 120.1 . . ?
C232 C233 C234 119.9 . . ?
C234 C233 H233 120.1 . . ?
C233 C234 S111 112.6(12) . . ?
C235 C234 S111 126.8(12) . . ?
C235 C234 C233 120.1 . . ?
C234 C235 O40 114.3(12) . . ?
C234 C235 C236 119.9 . . ?
C236 C235 O40 123.3(12) . . ?
C231 C236 S121 123.0(10) . . ?
C231 C236 C235 120.0 . . ?
C235 C236 S121 115.5(10) . . ?
C238 C237 H237 120.0 . . ?
C238 C237 C242 120.0 . . ?
C242 C237 H237 120.0 . . ?
C237 C238 C135 124(2) . . ?
C237 C238 C239 120.0 . . ?
C239 C238 C135 115(2) . . ?
C238 C239 H239 120.0 . . ?
C240 C239 C238 120.0 . . ?
C240 C239 H239 120.0 . . ?
C239 C240 C134 118.2(17) . . ?
C239 C240 C241 120.0 . . ?
C241 C240 C134 121.6(17) . . ?
C240 C241 H241 120.0 . . ?
C242 C241 C240 120.1 . . ?
C242 C241 H241 120.0 . . ?
C241 C242 C237 119.9 . . ?
O102 C242 C237 106.6(17) . . ?
O102 C242 C241 133.4(17) . . ?
C244 C243 H243 119.9 . . ?
C248 C243 H243 119.9 . . ?
C248 C243 C244 120.1 . . ?
C243 C244 C136 126.6(18) . . ?
C245 C244 C136 110.3(17) . . ?
C245 C244 C243 120.0 . . ?
C244 C245 H245 120.0 . . ?
C244 C245 C246 119.9 . . ?
C246 C245 H245 120.0 . . ?
C247 C246 C245 120.0 . . ?
O104 C246 C245 116.2(17) . . ?
O104 C246 C247 123.7(17) . . ?
C246 C247 H247 120.0 . . ?
C248 C247 C246 120.0 . . ?
C248 C247 H247 120.0 . . ?
C243 C248 C126 118.9(16) . . ?
C243 C248 C247 120.0 . . ?
C247 C248 C126 113.6(15) . . ?
C250 C249 C125 124.3(14) . . ?
C254 C249 C125 114.5(15) . . ?
C254 C249 C250 120.0 . . ?
C249 C250 H250 120.0 . . ?
C251 C250 C249 120.1 . . ?
C251 C250 H250 120.0 . . ?
C250 C251 C252 120.0 . . ?
O107 C251 C250 118.0(15) . . ?
O107 C251 C252 117.5(14) . . ?
C251 C252 H252 120.0 . . ?
C251 C252 C253 119.9 . . ?
C253 C252 H252 120.0 . . ?
C252 C253 C133 114.4(15) . . ?
C254 C253 C133 124.9(15) . . ?
C254 C253 C252 120.0 . . ?
C249 C254 H254 120.0 . . ?
C253 C254 C249 120.0 . . ?
C253 C254 H254 120.0 . . ?
C256 C255 H255 120.0 . . ?
C256 C255 C260 120.0 . . ?
C260 C255 H255 120.0 . . ?
C255 C256 C140 123.5(16) . . ?
C255 C256 C257 120.0 . . ?
C257 C256 C140 116.3(16) . . ?
C256 C257 H257 120.0 . . ?
C258 C257 C256 120.0 . . ?
C258 C257 H257 120.0 . . ?
C257 C258 C127 109.5(15) . . ?
C257 C258 C259 119.9 . . ?
C259 C258 C127 126.2(15) . . ?
C258 C259 H259 120.0 . . ?
C258 C259 C260 120.1 . . ?
C260 C259 H259 120.0 . . ?
C259 C260 C255 119.9 . . ?
O101 C260 C255 121.1(15) . . ?
O101 C260 C259 116.0(15) . . ?
C262 C261 H261 120.0 . . ?
C262 C261 C266 120.0 . . ?
C266 C261 H261 120.0 . . ?
C261 C262 C132 118.3(17) . . ?
C261 C262 C263 120.1 . . ?
C263 C262 C132 120.4(17) . . ?
C262 C263 H263 120.1 . . ?
C264 C263 C262 119.9 . . ?
C264 C263 H263 120.1 . . ?
C263 C264 C138 112.9(16) . . ?
C265 C264 C138 126.5(16) . . ?
C265 C264 C263 120.1 . . ?
C264 C265 H265 120.0 . . ?
C264 C265 C266 120.0 . . ?
C266 C265 H265 120.0 . . ?
C261 C266 C265 119.9 . . ?
O106 C266 C261 127.6(16) . . ?
O106 C266 C265 112.5(16) . . ?
C268 C267 H267 120.0 . . ?
C268 C267 C272 120.1 . . ?
C272 C267 H267 120.0 . . ?
C267 C268 C269 119.9 . . ?
O108 C268 C267 117.4(15) . . ?
O108 C268 C269 117.9(15) . . ?
C268 C269 H269 120.0 . . ?
C270 C269 C268 120.0 . . ?
C270 C269 H269 120.0 . . ?
C269 C270 C130 117.4(16) . . ?
C269 C270 C271 120.0 . . ?
C271 C270 C130 122.0(16) . . ?
C270 C271 H271 120.0 . . ?
C270 C271 C272 120.0 . . ?
C272 C271 H271 120.0 . . ?
C267 C272 C139 111.0(14) . . ?
C267 C272 C271 120.0 . . ?
C271 C272 C139 123.3(14) . . ?
C274 C273 H273 120.1 . . ?
C278 C273 H273 120.1 . . ?
C278 C273 C274 119.8 . . ?
C275 C274 C273 120.1 . . ?
O105 C274 C273 117.1(15) . . ?
O105 C274 C275 121.9(15) . . ?
C274 C275 H275 120.0 . . ?
C276 C275 C274 120.0 . . ?
C276 C275 H275 120.0 . . ?
C275 C276 C129 118.9(15) . . ?
C275 C276 C277 120.0 . . ?
C277 C276 C129 120.8(14) . . ?
C276 C277 H277 120.0 . . ?
C278 C277 C276 120.0 . . ?
C278 C277 H277 120.0 . . ?
C273 C278 C131 90.2(19) . . ?
C277 C278 C131 145.5(18) . . ?
C277 C278 C273 120.1 . . ?
C280 C279 C137 111.1(17) . . ?
C284 C279 C137 128.2(17) . . ?
C284 C279 C280 120.0 . . ?
C279 C280 H280 120.0 . . ?
C279 C280 C281 120.0 . . ?
C281 C280 H280 120.0 . . ?
C280 C281 C128 125.8(15) . . ?
C282 C281 C128 113.3(15) . . ?
C282 C281 C280 120.0 . . ?
C281 C282 H282 120.0 . . ?
C281 C282 C283 120.1 . . ?
C283 C282 H282 120.0 . . ?
C284 C283 C282 120.0 . . ?
O103 C283 C282 134.0(17) . . ?
O103 C283 C284 105.9(17) . . ?
C279 C284 H284 120.0 . . ?
C283 C284 C279 120.0 . . ?
C283 C284 H284 120.0 . . ?
H28A C285 H28B 109.5 . . ?
H28A C285 H28C 109.5 . . ?
H28B C285 H28C 109.5 . . ?
C286 C285 H28A 109.5 . . ?
C286 C285 H28B 109.5 . . ?
C286 C285 H28C 109.5 . . ?
C285 C286 C203 137.5(15) . . ?
C285 C286 C288 109.5 . . ?
C287 C286 C203 95.5(14) . . ?
C287 C286 C285 109.5 . . ?
C287 C286 C288 109.5 . . ?
C288 C286 C203 92.7(16) . . ?
C286 C287 H28D 109.5 . . ?
C286 C287 H28E 109.5 . . ?
C286 C287 H28F 109.5 . . ?
H28D C287 H28E 109.5 . . ?
H28D C287 H28F 109.5 . . ?
H28E C287 H28F 109.5 . . ?
C286 C288 H28G 109.5 . . ?
C286 C288 H28H 109.5 . . ?
C286 C288 H28I 109.5 . . ?
H28G C288 H28H 109.5 . . ?
H28G C288 H28I 109.5 . . ?
H28H C288 H28I 109.5 . . ?
H28J C289 H28K 109.5 . . ?
H28J C289 H28L 109.5 . . ?
H28K C289 H28L 109.5 . . ?
C290 C289 H28J 109.5 . . ?
C290 C289 H28K 109.5 . . ?
C290 C289 H28L 109.5 . . ?
C289 C290 C199 123.3(14) . . ?
C291 C290 C199 106.1(15) . . ?
C291 C290 C289 109.5 . . ?
C292 C290 C199 98.2(15) . . ?
C292 C290 C289 109.5 . . ?
C292 C290 C291 109.5 . . ?
C290 C291 H29A 109.5 . . ?
C290 C291 H29B 109.5 . . ?
C290 C291 H29C 109.5 . . ?
H29A C291 H29B 109.5 . . ?
H29A C291 H29C 109.5 . . ?
H29B C291 H29C 109.5 . . ?
C290 C292 H29D 109.5 . . ?
C290 C292 H29E 109.5 . . ?
C290 C292 H29F 109.5 . . ?
H29D C292 H29E 109.5 . . ?
H29D C292 H29F 109.5 . . ?
H29E C292 H29F 109.5 . . ?
H29G C293 H29H 109.5 . . ?
H29G C293 H29I 109.5 . . ?
H29H C293 H29I 109.5 . . ?
C294 C293 H29G 109.5 . . ?
C294 C293 H29H 109.5 . . ?
C294 C293 H29I 109.5 . . ?
C293 C294 C192 98.5(14) . . ?
C293 C294 C295 109.6 . . ?
C293 C294 C296 109.5 . . ?
C295 C294 C192 113.0(16) . . ?
C295 C294 C296 109.4 . . ?
C296 C294 C192 116.3(16) . . ?
C294 C295 H29J 109.5 . . ?
C294 C295 H29K 109.5 . . ?
C294 C295 H29L 109.5 . . ?
H29J C295 H29K 109.5 . . ?
H29J C295 H29L 109.5 . . ?
H29K C295 H29L 109.5 . . ?
C294 C296 H29M 109.5 . . ?
C294 C296 H29N 109.5 . . ?
C294 C296 H29O 109.5 . . ?
H29M C296 H29N 109.5 . . ?
H29M C296 H29O 109.5 . . ?
H29N C296 H29O 109.5 . . ?
H29P C297 H29Q 109.5 . . ?
H29P C297 H29R 109.5 . . ?
H29Q C297 H29R 109.5 . . ?
C298 C297 H29P 109.5 . . ?
C298 C297 H29Q 109.5 . . ?
C298 C297 H29R 109.5 . . ?
C297 C298 C210 100.9(12) . . ?
C297 C298 C299 109.5 . . ?
C297 C298 C300 109.5 . . ?
C299 C298 C210 104.0(14) . . ?
C300 C298 C210 122.8(15) . . ?
C300 C298 C299 109.4 . . ?
C298 C299 H29S 109.5 . . ?
C298 C299 H29T 109.5 . . ?
C298 C299 H29U 109.5 . . ?
H29S C299 H29T 109.5 . . ?
H29S C299 H29U 109.5 . . ?
H29T C299 H29U 109.5 . . ?
C298 C300 H30A 109.5 . . ?
C298 C300 H30B 109.5 . . ?
C298 C300 H30C 109.5 . . ?
H30A C300 H30B 109.5 . . ?
H30A C300 H30C 109.5 . . ?
H30B C300 H30C 109.5 . . ?
H30D C301 H30E 109.5 . . ?
H30D C301 H30F 109.5 . . ?
H30E C301 H30F 109.5 . . ?
C302 C301 H30D 109.5 . . ?
C302 C301 H30E 109.5 . . ?
C302 C301 H30F 109.5 . . ?
C301 C302 C180 110.4(15) . . ?
C301 C302 C303 109.5 . . ?
C301 C302 C304 109.5 . . ?
C303 C302 C180 105.5(15) . . ?
C304 C302 C180 112.5(14) . . ?
C304 C302 C303 109.4 . . ?
C302 C303 H30G 109.5 . . ?
C302 C303 H30H 109.5 . . ?
C302 C303 H30I 109.5 . . ?
H30G C303 H30H 109.5 . . ?
H30G C303 H30I 109.5 . . ?
H30H C303 H30I 109.5 . . ?
C302 C304 H30J 109.5 . . ?
C302 C304 H30K 109.5 . . ?
C302 C304 H30L 109.5 . . ?
H30J C304 H30K 109.5 . . ?
H30J C304 H30L 109.5 . . ?
H30K C304 H30L 109.5 . . ?
H30M C305 H30N 109.5 . . ?
H30M C305 H30O 109.5 . . ?
H30N C305 H30O 109.5 . . ?
C306 C305 H30M 109.5 . . ?
C306 C305 H30N 109.5 . . ?
C306 C305 H30O 109.5 . . ?
C305 C306 C173 111.6(15) . . ?
C307 C306 C173 108.6(16) . . ?
C307 C306 C305 109.5 . . ?
C307 C306 C308 109.5 . . ?
C308 C306 C173 108.2(17) . . ?
C308 C306 C305 109.4 . . ?
C306 C307 H30P 109.5 . . ?
C306 C307 H30Q 109.5 . . ?
C306 C307 H30R 109.5 . . ?
H30P C307 H30Q 109.5 . . ?
H30P C307 H30R 109.5 . . ?
H30Q C307 H30R 109.5 . . ?
C306 C308 H30S 109.5 . . ?
C306 C308 H30T 109.5 . . ?
C306 C308 H30U 109.5 . . ?
H30S C308 H30T 109.5 . . ?
H30S C308 H30U 109.5 . . ?
H30T C308 H30U 109.5 . . ?
H30V C309 H30W 109.5 . . ?
H30V C309 H30X 109.5 . . ?
H30W C309 H30X 109.5 . . ?
C310 C309 H30V 109.5 . . ?
C310 C309 H30W 109.5 . . ?
C310 C309 H30X 109.5 . . ?
C309 C310 C169 112.6(16) . . ?
C311 C310 C169 103.2(18) . . ?
C311 C310 C309 109.5 . . ?
C311 C310 C312 109.5 . . ?
C312 C310 C169 112.3(18) . . ?
C312 C310 C309 109.5 . . ?
C310 C311 H31A 109.5 . . ?
C310 C311 H31B 109.5 . . ?
C310 C311 H31C 109.5 . . ?
H31A C311 H31B 109.5 . . ?
H31A C311 H31C 109.5 . . ?
H31B C311 H31C 109.5 . . ?
C310 C312 H31D 109.5 . . ?
C310 C312 H31E 109.5 . . ?
C310 C312 H31F 109.5 . . ?
H31D C312 H31E 109.5 . . ?
H31D C312 H31F 109.5 . . ?
H31E C312 H31F 109.5 . . ?
H31G C313 H31H 109.5 . . ?
H31G C313 H31I 109.5 . . ?
H31H C313 H31I 109.5 . . ?
C314 C313 H31G 109.5 . . ?
C314 C313 H31H 109.5 . . ?
C314 C313 H31I 109.5 . . ?
C313 C314 C188 122.6(14) . . ?
C313 C314 C315 109.4 . . ?
C315 C314 C188 101.7(14) . . ?
C316 C314 C188 103.5(16) . . ?
C316 C314 C313 109.4 . . ?
C316 C314 C315 109.5 . . ?
C314 C315 H31J 109.5 . . ?
C314 C315 H31K 109.5 . . ?
C314 C315 H31L 109.5 . . ?
H31J C315 H31K 109.5 . . ?
H31J C315 H31L 109.5 . . ?
H31K C315 H31L 109.5 . . ?
C314 C316 H31M 109.5 . . ?
C314 C316 H31N 109.5 . . ?
C314 C316 H31O 109.5 . . ?
H31M C316 H31N 109.5 . . ?
H31M C316 H31O 109.5 . . ?
H31N C316 H31O 109.5 . . ?
H31P C317 H31Q 109.5 . . ?
H31P C317 H31R 109.5 . . ?
H31Q C317 H31R 109.5 . . ?
C318 C317 H31P 109.5 . . ?
C318 C317 H31Q 109.5 . . ?
C318 C317 H31R 109.5 . . ?
C317 C318 C149 98.7(12) . . ?
C317 C318 C319 109.5 . . ?
C317 C318 C320 109.5 . . ?
C319 C318 C149 119.4(12) . . ?
C319 C318 C320 109.4 . . ?
C320 C318 C149 109.7(13) . . ?
C318 C319 H31S 109.5 . . ?
C318 C319 H31T 109.5 . . ?
C318 C319 H31U 109.5 . . ?
H31S C319 H31T 109.5 . . ?
H31S C319 H31U 109.5 . . ?
H31T C319 H31U 109.5 . . ?
C318 C320 H32A 109.5 . . ?
C318 C320 H32B 109.5 . . ?
C318 C320 H32C 109.5 . . ?
H32A C320 H32B 109.5 . . ?
H32A C320 H32C 109.5 . . ?
H32B C320 H32C 109.5 . . ?
H32D C321 H32E 109.5 . . ?
H32D C321 H32F 109.5 . . ?
H32E C321 H32F 109.5 . . ?
C322 C321 H32D 109.5 . . ?
C322 C321 H32E 109.5 . . ?
C322 C321 H32F 109.5 . . ?
C321 C322 C153 111.2(16) . . ?
C321 C322 C324 109.4 . . ?
C323 C322 C153 106.9(18) . . ?
C323 C322 C321 109.4 . . ?
C323 C322 C324 109.5 . . ?
C324 C322 C153 110.3(17) . . ?
C322 C323 H32G 109.5 . . ?
C322 C323 H32H 109.5 . . ?
C322 C323 H32I 109.5 . . ?
H32G C323 H32H 109.5 . . ?
H32G C323 H32I 109.5 . . ?
H32H C323 H32I 109.5 . . ?
C322 C324 H32J 109.5 . . ?
C322 C324 H32K 109.5 . . ?
C322 C324 H32L 109.5 . . ?
H32J C324 H32K 109.5 . . ?
H32J C324 H32L 109.5 . . ?
H32K C324 H32L 109.5 . . ?
H32M C325 H32N 109.5 . . ?
H32M C325 H32O 109.5 . . ?
H32N C325 H32O 109.5 . . ?
C326 C325 H32M 109.5 . . ?
C326 C325 H32N 109.5 . . ?
C326 C325 H32O 109.5 . . ?
C325 C326 C164 111.0(15) . . ?
C327 C326 C164 93.5(17) . . ?
C327 C326 C325 109.5 . . ?
C327 C326 C328 109.4 . . ?
C328 C326 C164 122.4(15) . . ?
C328 C326 C325 109.5 . . ?
C326 C327 H32P 109.5 . . ?
C326 C327 H32Q 109.5 . . ?
C326 C327 H32R 109.5 . . ?
H32P C327 H32Q 109.5 . . ?
H32P C327 H32R 109.5 . . ?
H32Q C327 H32R 109.5 . . ?
C326 C328 H32S 109.5 . . ?
C326 C328 H32T 109.5 . . ?
C326 C328 H32U 109.5 . . ?
H32S C328 H32T 109.5 . . ?
H32S C328 H32U 109.5 . . ?
H32T C328 H32U 109.5 . . ?
H32V C329 H32W 109.5 . . ?
H32V C329 H32X 109.5 . . ?
H32W C329 H32X 109.5 . . ?
C330 C329 H32V 109.5 . . ?
C330 C329 H32W 109.5 . . ?
C330 C329 H32X 109.5 . . ?
C329 C330 C142 109.5(18) . . ?
C329 C330 C331 109.4 . . ?
C329 C330 C332 109.6 . . ?
C331 C330 C142 116.9(18) . . ?
C332 C330 C142 101.6(17) . . ?
C332 C330 C331 109.5 . . ?
C330 C331 H33A 109.5 . . ?
C330 C331 H33B 109.5 . . ?
C330 C331 H33C 109.5 . . ?
H33A C331 H33B 109.5 . . ?
H33A C331 H33C 109.5 . . ?
H33B C331 H33C 109.5 . . ?
C330 C332 H33D 109.5 . . ?
C330 C332 H33E 109.5 . . ?
C330 C332 H33F 109.5 . . ?
H33D C332 H33E 109.5 . . ?
H33D C332 H33F 109.5 . . ?
H33E C332 H33F 109.5 . . ?
H33G C333 H33H 109.5 . . ?
H33G C333 H33I 109.5 . . ?
H33H C333 H33I 109.5 . . ?
C334 C333 H33G 109.5 . . ?
C334 C333 H33H 109.5 . . ?
C334 C333 H33I 109.5 . . ?
C333 C334 C225 106.3(13) . . ?
C335 C334 C225 108.0(14) . . ?
C335 C334 C333 109.4 . . ?
C336 C334 C225 113.9(14) . . ?
C336 C334 C333 109.5 . . ?
C336 C334 C335 109.6 . . ?
C334 C335 H33J 109.5 . . ?
C334 C335 H33K 109.5 . . ?
C334 C335 H33L 109.5 . . ?
H33J C335 H33K 109.5 . . ?
H33J C335 H33L 109.5 . . ?
H33K C335 H33L 109.5 . . ?
C334 C336 H33M 109.5 . . ?
C334 C336 H33N 109.5 . . ?
C334 C336 H33O 109.5 . . ?
H33M C336 H33N 109.5 . . ?
H33M C336 H33O 109.5 . . ?
H33N C336 H33O 109.5 . . ?
H33P C337 H33Q 109.5 . . ?
H33P C337 H33R 109.5 . . ?
H33Q C337 H33R 109.5 . . ?
C338 C337 H33P 109.5 . . ?
C338 C337 H33Q 109.5 . . ?
C338 C337 H33R 109.5 . . ?
C337 C338 C219 111.6(16) . . ?
C339 C338 C219 104.1(17) . . ?
C339 C338 C337 109.4 . . ?
C340 C338 C219 112.6(17) . . ?
C340 C338 C337 109.5 . . ?
C340 C338 C339 109.5 . . ?
C338 C339 H33S 109.5 . . ?
C338 C339 H33T 109.5 . . ?
C338 C339 H33U 109.5 . . ?
H33S C339 H33T 109.5 . . ?
H33S C339 H33U 109.5 . . ?
H33T C339 H33U 109.5 . . ?
C338 C340 H34A 109.5 . . ?
C338 C340 H34B 109.5 . . ?
C338 C340 H34C 109.5 . . ?
H34A C340 H34B 109.5 . . ?
H34A C340 H34C 109.5 . . ?
H34B C340 H34C 109.5 . . ?
H34D C341 H34E 109.5 . . ?
H34D C341 H34F 109.5 . . ?
H34E C341 H34F 109.5 . . ?
C342 C341 H34D 109.5 . . ?
C342 C341 H34E 109.5 . . ?
C342 C341 H34F 109.5 . . ?
C341 C342 C214 114.5(16) . . ?
C341 C342 C343 109.5 . . ?
C341 C342 C344 109.5 . . ?
C343 C342 C214 95.6(15) . . ?
C343 C342 C344 109.4 . . ?
C344 C342 C214 117.3(16) . . ?
C342 C343 H34G 109.5 . . ?
C342 C343 H34H 109.5 . . ?
C342 C343 H34I 109.5 . . ?
H34G C343 H34H 109.5 . . ?
H34G C343 H34I 109.5 . . ?
H34H C343 H34I 109.5 . . ?
C342 C344 H34J 109.5 . . ?
C342 C344 H34K 109.5 . . ?
C342 C344 H34L 109.5 . . ?
H34J C344 H34K 109.5 . . ?
H34J C344 H34L 109.5 . . ?
H34K C344 H34L 109.5 . . ?
H34M C345 H34N 109.5 . . ?
H34M C345 H34O 109.5 . . ?
H34N C345 H34O 109.5 . . ?
C346 C345 H34M 109.5 . . ?
C346 C345 H34N 109.5 . . ?
C346 C345 H34O 109.5 . . ?
C345 C346 C232 124.0(13) . . ?
C347 C346 C232 104.4(14) . . ?
C347 C346 C345 109.5 . . ?
C348 C346 C232 99.1(15) . . ?
C348 C346 C345 109.5 . . ?
C348 C346 C347 109.5 . . ?
C346 C347 H34P 109.5 . . ?
C346 C347 H34Q 109.5 . . ?
C346 C347 H34R 109.5 . . ?
H34P C347 H34Q 109.5 . . ?
H34P C347 H34R 109.5 . . ?
H34Q C347 H34R 109.5 . . ?
C346 C348 H34S 109.5 . . ?
C346 C348 H34T 109.5 . . ?
C346 C348 H34U 109.5 . . ?
H34S C348 H34T 109.5 . . ?
H34S C348 H34U 109.5 . . ?
H34T C348 H34U 109.5 . . ?

loop_
_geom_bond_atom_site_label_1
_geom_bond_atom_site_label_2
_geom_bond_distance
_geom_bond_site_symmetry_2
_geom_bond_publ_flag
Co1 Co8 2.936(5) . ?
Co1 O26 2.186(16) . ?
Co1 O31 1.777(17) . ?
Co1 O35 2.022(14) . ?
Co1 O65 2.108(14) . ?
Co1 O75 2.003(17) . ?
Co2 Co4 2.985(5) . ?
Co2 O25 2.174(13) . ?
Co2 O28 1.961(16) . ?
Co2 O55 1.762(18) . ?
Co2 O60 2.085(16) . ?
Co2 O67 2.107(15) . ?
Co2 O98 2.260(16) . ?
Co3 Co5 2.981(6) . ?
Co3 O19 2.146(15) . ?
Co3 O45 2.201(15) . ?
Co3 O47 2.328(19) . ?
Co3 O51 1.927(16) . ?
Co3 O67 1.916(16) . ?
Co3 O98 2.131(18) . ?
Co4 O34 2.100(19) . ?
Co4 O55 2.093(18) . ?
Co4 O56 2.082(16) . ?
Co4 O84 2.086(15) . ?
Co4 O86 1.843(17) . ?
Co4 O98 2.192(18) . ?
Co5 O18 2.002(15) . ?
Co5 O51 2.130(19) . ?
Co5 O59 2.303(17) . ?
Co5 O79 2.022(15) . ?
Co5 O84 1.765(19) . ?
Co5 O98 2.288(15) . ?
Co6 Co7 2.983(5) . ?
Co6 Co8 2.999(5) . ?
Co6 O22 2.198(19) . ?
Co6 O69 2.172(17) . ?
Co6 O80 2.146(14) . ?
Co6 O81 1.896(18) . ?
Co6 O89 2.274(17) . ?
Co6 O95 2.008(18) . ?
Co7 O17 2.145(17) . ?
Co7 O65 1.977(14) . ?
Co7 O69 1.930(16) . ?
Co7 O70 2.307(18) . ?
Co7 O72 2.089(18) . ?
Co7 O80 2.208(17) . ?
Co8 O31 2.056(19) . ?
Co8 O54 2.034(16) . ?
Co8 O68 1.981(17) . ?
Co8 O74 2.010(19) . ?
Co8 O80 2.277(16) . ?
Co8 O81 2.293(16) . ?
Co9 Co12 2.975(5) . ?
Co9 O23 2.205(16) . ?
Co9 O40 1.954(11) . ?
Co9 O42 1.992(14) . ?
Co9 O44 2.188(19) . ?
Co9 O50 1.968(17) . ?
Co9 O82 2.175(17) . ?
Co10 Co13 2.960(5) . ?
Co10 O20 2.239(15) . ?
Co10 O21 2.276(16) . ?
Co10 O38 2.329(15) . ?
Co10 O58 1.953(14) . ?
Co10 O71 1.783(18) . ?
Co10 O90 2.168(17) . ?
Co11 Co16 2.966(5) . ?
Co11 O41 2.150(17) . ?
Co11 O44 2.172(17) . ?
Co11 O48 1.749(19) . ?
Co11 O57 2.287(15) . ?
Co11 O78 2.203(17) . ?
Co11 O96 1.839(18) . ?
Co12 O32 2.175(15) . ?
Co12 O40 2.172(15) . ?
Co12 O43 1.69(2) . ?
Co12 O44 2.397(18) . ?
Co12 O57 1.960(16) . ?
Co12 O93 2.077(18) . ?
Co13 Co15 2.940(6) . ?
Co13 O21 2.185(19) . ?
Co13 O36 1.951(18) . ?
Co13 O38 2.030(13) . ?
Co13 O49 2.015(18) . ?
Co13 O53 2.078(18) . ?
Co14 Co15 2.982(5) . ?
Co14 O21 2.162(19) . ?
Co14 O30 2.147(18) . ?
Co14 O58 2.269(13) . ?
Co14 O63 1.89(2) . ?
Co14 O66 1.829(18) . ?
Co14 O83 2.185(19) . ?
Co15 O21 2.222(18) . ?
Co15 O29 2.101(18) . ?
Co15 O30 2.076(15) . ?
Co15 O49 2.272(18) . ?
Co15 O77 1.764(17) . ?
Co15 O88 2.257(17) . ?
Co16 O41 2.106(16) . ?
Co16 O44 2.11(2) . ?
Co16 O52 2.261(17) . ?
Co16 O64 2.01(2) . ?
Co16 O82 2.341(16) . ?
Co16 O87 1.845(19) . ?
S109 O33 1.73(2) . ?
S109 O60 1.444(18) . ?
S109 C146 1.717(18) . ?
S109 C162 1.664(15) . ?
S110 O39 1.378(15) . ?
S110 O75 1.721(19) . ?
S110 C167 1.527(17) . ?
S110 C171 1.829(16) . ?
S111 O23 1.673(17) . ?
S111 C216 1.642(16) . ?
S111 C234 1.754(15) . ?
S111 O100 1.502(19) . ?
S112 O24 1.42(2) . ?
S112 O46 1.37(2) . ?
S112 C195 1.653(17) . ?
S112 C201 1.834(17) . ?
S113 O27 1.449(16) . ?
S113 O79 1.539(19) . ?
S113 C147 1.822(15) . ?
S113 C155 1.615(17) . ?
S114 O37 1.298(19) . ?
S114 O47 1.269(18) . ?
S114 C157 1.820(16) . ?
S114 C160 1.692(15) . ?
S115 O62 1.500(19) . ?
S115 O66 1.638(19) . ?
S115 C194 1.784(16) . ?
S115 C208 1.639(15) . ?
S116 O72 1.321(18) . ?
S116 O92 1.371(17) . ?
S116 C175 1.736(16) . ?
S116 C178 1.912(16) . ?
S117 O61 1.456(16) . ?
S117 O95 1.368(19) . ?
S117 C182 1.647(17) . ?
S117 C186 1.675(7) . ?
S118 O20 1.49(2) . ?
S118 O94 1.442(16) . ?
S118 C205 2.037(15) . ?
S118 C212 1.800(15) . ?
S119 O85 1.18(2) . ?
S119 O86 1.416(17) . ?
S119 C144 1.724(17) . ?
S119 C151 1.797(13) . ?
S120 O29 1.45(2) . ?
S120 O91 1.21(2) . ?
S120 C190 1.765(15) . ?
S120 C197 1.821(15) . ?
S121 O32 1.563(19) . ?
S121 O99 1.442(18) . ?
S121 C227 1.815(16) . ?
S121 C236 1.939(15) . ?
S122 O76 1.50(2) . ?
S122 O78 1.46(2) . ?
S122 C223 1.670(18) . ?
S122 C229 1.604(17) . ?
S123 O68 1.290(16) . ?
S123 O73 1.21(2) . ?
S123 C165 1.989(16) . ?
S123 C184 1.675(7) . ?
O17 C126 1.54(3) . ?
O18 C125 1.42(3) . ?
O19 C128 1.39(2) . ?
S124 O52 1.419(19) . ?
S124 O97 1.45(2) . ?
S124 C218 1.945(15) . ?
S124 C221 1.814(17) . ?
O22 C127 1.67(3) . ?
C125 O34 1.14(3) . ?
C125 C249 1.484(13) . ?
O25 C128 1.36(2) . ?
O26 C126 1.09(2) . ?
O28 C140 1.38(3) . ?
O30 C189 1.44(2) . ?
O31 C166 1.45(2) . ?
O35 C133 1.18(3) . ?
O36 C130 1.38(3) . ?
O38 C206 1.85(2) . ?
O40 C235 1.778(18) . ?
O41 C222 1.44(2) . ?
O42 C132 1.18(3) . ?
O43 C131 0.95(2) . ?
O45 C129 1.44(3) . ?
C126 C248 1.495(13) . ?
C127 O74 1.37(3) . ?
C127 C258 1.514(14) . ?
C128 C281 1.494(13) . ?
O49 C196 1.64(2) . ?
O50 C139 1.21(2) . ?
O51 C156 1.419(19) . ?
O53 C138 1.13(3) . ?
O54 C133 1.24(3) . ?
O55 C145 1.30(2) . ?
O56 C140 1.05(3) . ?
O57 C228 1.391(17) . ?
O58 C207 1.469(15) . ?
O59 C129 1.19(2) . ?
C129 C276 1.507(13) . ?
O63 C135 0.91(3) . ?
O64 C132 1.38(3) . ?
O65 C176 1.408(18) . ?
O67 C161 1.433(19) . ?
O69 C177 1.373(18) . ?
O70 C134 1.29(3) . ?
O71 C135 1.46(4) . ?
C130 O88 1.12(3) . ?
C130 C270 1.502(13) . ?
O77 C136 1.24(3) . ?
C131 C278 1.507(14) . ?
O81 C185 1.149(19) . ?
O82 C217 1.460(19) . ?
O83 C136 1.06(3) . ?
O84 C152 1.426(18) . ?
C132 C262 1.506(13) . ?
O87 C137 1.45(3) . ?
O89 C134 1.06(2) . ?
C133 C253 1.516(13) . ?
O90 C138 1.15(3) . ?
O93 C139 1.12(2) . ?
C134 C240 1.497(13) . ?
O96 C137 1.09(3) . ?
C135 C238 1.490(14) . ?
C136 C244 1.492(14) . ?
C137 C279 1.502(14) . ?
C138 C264 1.508(14) . ?
C139 C272 1.503(13) . ?
C140 C256 1.519(13) . ?
C141 H141 0.9500 . ?
C141 C142 1.3943 . ?
C141 C146 1.3923 . ?
C142 C143 1.3937 . ?
C142 C330 1.594(5) . ?
C143 H143 0.9500 . ?
C143 C144 1.3942 . ?
C144 C145 1.3932 . ?
C145 C146 1.3956 . ?
C147 C148 1.3956 . ?
C147 C152 1.3934 . ?
C148 H148 0.9500 . ?
C148 C149 1.3935 . ?
C149 C150 1.3933 . ?
C149 C318 1.594(5) . ?
C150 H150 0.9500 . ?
C150 C151 1.3939 . ?
C151 C152 1.3959 . ?
C153 C154 1.3938 . ?
C153 C158 1.3940 . ?
C153 C322 1.594(5) . ?
C154 H154 0.9500 . ?
C154 C155 1.3952 . ?
C155 C156 1.3935 . ?
C156 C157 1.3943 . ?
C157 C158 1.3954 . ?
C158 H158 0.9500 . ?
C159 H159 0.9500 . ?
C159 C160 1.3953 . ?
C159 C164 1.3932 . ?
C160 C161 1.3947 . ?
C161 C162 1.3953 . ?
C162 C163 1.3941 . ?
C163 H163 0.9500 . ?
C163 C164 1.3950 . ?
C164 C326 1.594(5) . ?
C165 C166 1.3930 . ?
C165 C170 1.3939 . ?
C166 C167 1.3944 . ?
C167 C168 1.3929 . ?
C168 H168 0.9500 . ?
C168 C169 1.3975 . ?
C169 C170 1.3948 . ?
C169 C310 1.594(5) . ?
C170 H170 0.9500 . ?
C171 C172 1.3945 . ?
C171 C176 1.3959 . ?
C172 H172 0.9500 . ?
C172 C173 1.3948 . ?
C173 C174 1.3942 . ?
C173 C306 1.595(5) . ?
C174 H174 0.9500 . ?
C174 C175 1.3951 . ?
C175 C176 1.3948 . ?
C177 C178 1.3940 . ?
C177 C182 1.3948 . ?
C178 C179 1.3961 . ?
C179 H179 0.9500 . ?
C179 C180 1.3947 . ?
C180 C181 1.3945 . ?
C180 C302 1.594(5) . ?
C181 H181 0.9500 . ?
C181 C182 1.3934 . ?
C183 H183 0.9500 . ?
C183 C184 1.3929 . ?
C183 C188 1.3947 . ?
C184 C185 1.3948 . ?
C185 C186 1.3946 . ?
C186 C187 1.3922 . ?
C187 H187 0.9500 . ?
C187 C188 1.3938 . ?
C188 C314 1.594(5) . ?
C189 C190 1.3940 . ?
C189 C194 1.3953 . ?
C190 C191 1.3949 . ?
C191 H191 0.9500 . ?
C191 C192 1.3949 . ?
C192 C193 1.3947 . ?
C192 C294 1.595(5) . ?
C193 H193 0.9500 . ?
C193 C194 1.3934 . ?
C195 C196 1.3928 . ?
C195 C200 1.3949 . ?
C196 C197 1.3948 . ?
C197 C198 1.3947 . ?
C198 H198 0.9500 . ?
C198 C199 1.3937 . ?
C199 C200 1.3937 . ?
C199 C290 1.595(5) . ?
C200 H200 0.9500 . ?
C201 C202 1.3943 . ?
C201 C206 1.3936 . ?
C202 H202 0.9500 . ?
C202 C203 1.3943 . ?
C203 C204 1.3934 . ?
C203 C286 1.595(5) . ?
C204 H204 0.9500 . ?
C204 C205 1.3983 . ?
C205 C206 1.3936 . ?
C207 C208 1.3955 . ?
C207 C212 1.3934 . ?
C208 C209 1.3949 . ?
C209 H209 0.9500 . ?
C209 C210 1.3942 . ?
C210 C211 1.3933 . ?
C210 C298 1.595(5) . ?
C211 H211 0.9500 . ?
C211 C212 1.3944 . ?
C213 H213 0.9500 . ?
C213 C214 1.3949 . ?
C213 C218 1.3952 . ?
C214 C215 1.3948 . ?
C214 C342 1.595(5) . ?
C215 H215 0.9500 . ?
C215 C216 1.3960 . ?
C216 C217 1.3954 . ?
C217 C218 1.3939 . ?
C219 C220 1.3937 . ?
C219 C224 1.3944 . ?
C219 C338 1.595(5) . ?
C220 H220 0.9500 . ?
C220 C221 1.3951 . ?
C221 C222 1.3935 . ?
C222 C223 1.3922 . ?
C223 C224 1.3956 . ?
C224 H224 0.9500 . ?
C225 C226 1.3945 . ?
C225 C230 1.3927 . ?
C225 C334 1.595(5) . ?
C226 H226 0.9500 . ?
C226 C227 1.3949 . ?
C227 C228 1.3940 . ?
C228 C229 1.3948 . ?
C229 C230 1.3952 . ?
C230 H230 0.9500 . ?
C231 H231 0.9500 . ?
C231 C232 1.3930 . ?
C231 C236 1.3936 . ?
C232 C233 1.3942 . ?
C232 C346 1.594(5) . ?
C233 H233 0.9500 . ?
C233 C234 1.3942 . ?
C234 C235 1.3934 . ?
C235 C236 1.3945 . ?
C237 H237 0.9500 . ?
C237 C238 1.3927 . ?
C237 C242 1.3960 . ?
C238 C239 1.3951 . ?
C239 H239 0.9500 . ?
C239 C240 1.3932 . ?
C240 C241 1.3937 . ?
C241 H241 0.9500 . ?
C241 C242 1.3929 . ?
C242 O102 1.303(2) . ?
C243 H243 0.9500 . ?
C243 C244 1.3955 . ?
C243 C248 1.3922 . ?
C244 C245 1.3941 . ?
C245 H245 0.9500 . ?
C245 C246 1.3962 . ?
C246 C247 1.3953 . ?
C246 O104 1.303(2) . ?
C247 H247 0.9500 . ?
C247 C248 1.3949 . ?
C249 C250 1.3953 . ?
C249 C254 1.3946 . ?
C250 H250 0.9500 . ?
C250 C251 1.3932 . ?
C251 C252 1.3949 . ?
C251 O107 1.303(2) . ?
C252 H252 0.9500 . ?
C252 C253 1.3960 . ?
C253 C254 1.3936 . ?
C254 H254 0.9500 . ?
C255 H255 0.9500 . ?
C255 C256 1.3930 . ?
C255 C260 1.3952 . ?
C256 C257 1.3946 . ?
C257 H257 0.9500 . ?
C257 C258 1.3943 . ?
C258 C259 1.3944 . ?
C259 H259 0.9500 . ?
C259 C260 1.3946 . ?
C260 O101 1.303(2) . ?
C261 H261 0.9500 . ?
C261 C262 1.3940 . ?
C261 C266 1.3945 . ?
C262 C263 1.3952 . ?
C263 H263 0.9500 . ?
C263 C264 1.3945 . ?
C264 C265 1.3935 . ?
C265 H265 0.9500 . ?
C265 C266 1.3956 . ?
C266 O106 1.303(2) . ?
C267 H267 0.9500 . ?
C267 C268 1.3935 . ?
C267 C272 1.3948 . ?
C268 C269 1.3949 . ?
C268 O108 1.303(2) . ?
C269 H269 0.9500 . ?
C269 C270 1.3935 . ?
C270 C271 1.3947 . ?
C271 H271 0.9500 . ?
C271 C272 1.3952 . ?
C273 H273 0.9500 . ?
C273 C274 1.3967 . ?
C273 C278 1.3951 . ?
C274 C275 1.3940 . ?
C274 O105 1.303(2) . ?
C275 H275 0.9500 . ?
C275 C276 1.3933 . ?
C276 C277 1.3947 . ?
C277 H277 0.9500 . ?
C277 C278 1.3935 . ?
C279 C280 1.3952 . ?
C279 C284 1.3943 . ?
C280 H280 0.9500 . ?
C280 C281 1.3954 . ?
C281 C282 1.3937 . ?
C282 H282 0.9500 . ?
C282 C283 1.3943 . ?
C283 C284 1.3940 . ?
C283 O103 1.3019(15) . ?
C284 H284 0.9500 . ?
C285 H28A 0.9800 . ?
C285 H28B 0.9800 . ?
C285 H28C 0.9800 . ?
C285 C286 1.5379 . ?
C286 C287 1.5373 . ?
C286 C288 1.5382 . ?
C287 H28D 0.9800 . ?
C287 H28E 0.9800 . ?
C287 H28F 0.9800 . ?
C288 H28G 0.9800 . ?
C288 H28H 0.9800 . ?
C288 H28I 0.9800 . ?
C289 H28J 0.9800 . ?
C289 H28K 0.9800 . ?
C289 H28L 0.9800 . ?
C289 C290 1.5398 . ?
C290 C291 1.5385 . ?
C290 C292 1.5383 . ?
C291 H29A 0.9800 . ?
C291 H29B 0.9800 . ?
C291 H29C 0.9800 . ?
C292 H29D 0.9800 . ?
C292 H29E 0.9800 . ?
C292 H29F 0.9800 . ?
C293 H29G 0.9800 . ?
C293 H29H 0.9800 . ?
C293 H29I 0.9800 . ?
C293 C294 1.5366 . ?
C294 C295 1.5396 . ?
C294 C296 1.5400 . ?
C295 H29J 0.9800 . ?
C295 H29K 0.9800 . ?
C295 H29L 0.9800 . ?
C296 H29M 0.9800 . ?
C296 H29N 0.9800 . ?
C296 H29O 0.9800 . ?
C297 H29P 0.9800 . ?
C297 H29Q 0.9800 . ?
C297 H29R 0.9800 . ?
C297 C298 1.5376 . ?
C298 C299 1.5398 . ?
C298 C300 1.5388 . ?
C299 H29S 0.9800 . ?
C299 H29T 0.9800 . ?
C299 H29U 0.9800 . ?
C300 H30A 0.9800 . ?
C300 H30B 0.9800 . ?
C300 H30C 0.9800 . ?
C301 H30D 0.9800 . ?
C301 H30E 0.9800 . ?
C301 H30F 0.9800 . ?
C301 C302 1.5378 . ?
C302 C303 1.5397 . ?
C302 C304 1.5379 . ?
C303 H30G 0.9800 . ?
C303 H30H 0.9800 . ?
C303 H30I 0.9800 . ?
C304 H30J 0.9800 . ?
C304 H30K 0.9800 . ?
C304 H30L 0.9800 . ?
C305 H30M 0.9800 . ?
C305 H30N 0.9800 . ?
C305 H30O 0.9800 . ?
C305 C306 1.5397 . ?
C306 C307 1.5375 . ?
C306 C308 1.5386 . ?
C307 H30P 0.9800 . ?
C307 H30Q 0.9800 . ?
C307 H30R 0.9800 . ?
C308 H30S 0.9800 . ?
C308 H30T 0.9800 . ?
C308 H30U 0.9800 . ?
C309 H30V 0.9800 . ?
C309 H30W 0.9800 . ?
C309 H30X 0.9800 . ?
C309 C310 1.5392 . ?
C310 C311 1.5373 . ?
C310 C312 1.5381 . ?
C311 H31A 0.9800 . ?
C311 H31B 0.9800 . ?
C311 H31C 0.9800 . ?
C312 H31D 0.9800 . ?
C312 H31E 0.9800 . ?
C312 H31F 0.9800 . ?
C313 H31G 0.9800 . ?
C313 H31H 0.9800 . ?
C313 H31I 0.9800 . ?
C313 C314 1.5386 . ?
C314 C315 1.5388 . ?
C314 C316 1.5380 . ?
C315 H31J 0.9800 . ?
C315 H31K 0.9800 . ?
C315 H31L 0.9800 . ?
C316 H31M 0.9800 . ?
C316 H31N 0.9800 . ?
C316 H31O 0.9800 . ?
C317 H31P 0.9800 . ?
C317 H31Q 0.9800 . ?
C317 H31R 0.9800 . ?
C317 C318 1.5373 . ?
C318 C319 1.5386 . ?
C318 C320 1.5388 . ?
C319 H31S 0.9800 . ?
C319 H31T 0.9800 . ?
C319 H31U 0.9800 . ?
C320 H32A 0.9800 . ?
C320 H32B 0.9800 . ?
C320 H32C 0.9800 . ?
C321 H32D 0.9800 . ?
C321 H32E 0.9800 . ?
C321 H32F 0.9800 . ?
C321 C322 1.5396 . ?
C322 C323 1.5386 . ?
C322 C324 1.5404 . ?
C323 H32G 0.9800 . ?
C323 H32H 0.9800 . ?
C323 H32I 0.9800 . ?
C324 H32J 0.9800 . ?
C324 H32K 0.9800 . ?
C324 H32L 0.9800 . ?
C325 H32M 0.9800 . ?
C325 H32N 0.9800 . ?
C325 H32O 0.9800 . ?
C325 C326 1.5390 . ?
C326 C327 1.5379 . ?
C326 C328 1.5384 . ?
C327 H32P 0.9800 . ?
C327 H32Q 0.9800 . ?
C327 H32R 0.9800 . ?
C328 H32S 0.9800 . ?
C328 H32T 0.9800 . ?
C328 H32U 0.9800 . ?
C329 H32V 0.9800 . ?
C329 H32W 0.9800 . ?
C329 H32X 0.9800 . ?
C329 C330 1.5371 . ?
C330 C331 1.5400 . ?
C330 C332 1.5381 . ?
C331 H33A 0.9800 . ?
C331 H33B 0.9800 . ?
C331 H33C 0.9800 . ?
C332 H33D 0.9800 . ?
C332 H33E 0.9800 . ?
C332 H33F 0.9800 . ?
C333 H33G 0.9800 . ?
C333 H33H 0.9800 . ?
C333 H33I 0.9800 . ?
C333 C334 1.5397 . ?
C334 C335 1.5381 . ?
C334 C336 1.5370 . ?
C335 H33J 0.9800 . ?
C335 H33K 0.9800 . ?
C335 H33L 0.9800 . ?
C336 H33M 0.9800 . ?
C336 H33N 0.9800 . ?
C336 H33O 0.9800 . ?
C337 H33P 0.9800 . ?
C337 H33Q 0.9800 . ?
C337 H33R 0.9800 . ?
C337 C338 1.5395 . ?
C338 C339 1.5386 . ?
C338 C340 1.5384 . ?
C339 H33S 0.9800 . ?
C339 H33T 0.9800 . ?
C339 H33U 0.9800 . ?
C340 H34A 0.9800 . ?
C340 H34B 0.9800 . ?
C340 H34C 0.9800 . ?
C341 H34D 0.9800 . ?
C341 H34E 0.9800 . ?
C341 H34F 0.9800 . ?
C341 C342 1.5378 . ?
C342 C343 1.5388 . ?
C342 C344 1.5401 . ?
C343 H34G 0.9800 . ?
C343 H34H 0.9800 . ?
C343 H34I 0.9800 . ?
C344 H34J 0.9800 . ?
C344 H34K 0.9800 . ?
C344 H34L 0.9800 . ?
C345 H34M 0.9800 . ?
C345 H34N 0.9800 . ?
C345 H34O 0.9800 . ?
C345 C346 1.5386 . ?
C346 C347 1.5382 . ?
C346 C348 1.5376 . ?
C347 H34P 0.9800 . ?
C347 H34Q 0.9800 . ?
C347 H34R 0.9800 . ?
C348 H34S 0.9800 . ?
C348 H34T 0.9800 . ?
C348 H34U 0.9800 . ?

loop_
_geom_torsion_atom_site_label_1
_geom_torsion_atom_site_label_2
_geom_torsion_atom_site_label_3
_geom_torsion_atom_site_label_4
_geom_torsion
_geom_torsion_site_symmetry_1
_geom_torsion_site_symmetry_2
_geom_torsion_site_symmetry_3
_geom_torsion_site_symmetry_4
_geom_torsion_publ_flag
Co1 O26 C126 O17 -22(4) . . . . ?
Co1 O26 C126 C248 164.9(19) . . . . ?
Co1 O31 C166 C165 -172.2(11) . . . . ?
Co1 O31 C166 C167 5(2) . . . . ?
Co1 O35 C133 O54 -17(3) . . . . ?
Co1 O35 C133 C253 -177.1(14) . . . . ?
Co1 O65 C176 C171 8(2) . . . . ?
Co1 O65 C176 C175 -176.4(9) . . . . ?
Co2 Co4 O86 S119 72.8(10) . . . . ?
Co2 O25 C128 O19 -31(3) . . . . ?
Co2 O25 C128 C281 176.6(15) . . . . ?
Co2 O28 C140 O56 20(4) . . . . ?
Co2 O28 C140 C256 178.7(12) . . . . ?
Co2 O55 C145 C144 -167.7(14) . . . . ?
Co2 O55 C145 C146 7(2) . . . . ?
Co2 O67 C161 C160 -175.8(9) . . . . ?
Co2 O67 C161 C162 8(2) . . . . ?
Co3 Co5 O84 Co4 -62.2(8) . . . . ?
Co3 Co5 O84 C152 108(2) . . . . ?
Co3 O19 C128 O25 28(3) . . . . ?
Co3 O19 C128 C281 -176.5(13) . . . . ?
Co3 O45 C129 O59 -5(3) . . . . ?
Co3 O45 C129 C276 -179.2(10) . . . . ?
Co3 O51 C156 C155 -166.2(15) . . . . ?
Co3 O51 C156 C157 24(3) . . . . ?
Co3 O67 C161 C160 -6(2) . . . . ?
Co3 O67 C161 C162 177.6(11) . . . . ?
Co4 Co2 O55 C145 162(3) . . . . ?
Co4 O55 C145 C144 -8(2) . . . . ?
Co4 O55 C145 C146 166.8(9) . . . . ?
Co4 O56 C140 O28 -25(5) . . . . ?
Co4 O56 C140 C256 178.3(12) . . . . ?
Co4 O84 C152 C147 172.5(9) . . . . ?
Co4 O84 C152 C151 -12(2) . . . . ?
Co5 O18 C125 O34 13(4) . . . . ?
Co5 O18 C125 C249 -171.6(13) . . . . ?
Co5 O51 C156 C155 -15(2) . . . . ?
Co5 O51 C156 C157 175.0(9) . . . . ?
Co5 O59 C129 O45 3(3) . . . . ?
Co5 O59 C129 C276 176.4(11) . . . . ?
Co5 O84 C152 C147 3(2) . . . . ?
Co5 O84 C152 C151 178.8(13) . . . . ?
Co6 O22 C127 O74 38(2) . . . . ?
Co6 O22 C127 C258 166.7(13) . . . . ?
Co6 O69 C177 C178 178.6(9) . . . . ?
Co6 O69 C177 C182 -5(2) . . . . ?
Co6 O81 C185 C184 177(2) . . . . ?
Co6 O81 C185 C186 4(4) . . . . ?
Co6 O89 C134 O70 -17(4) . . . . ?
Co6 O89 C134 C240 170.6(13) . . . . ?
Co7 Co6 O81 Co8 -67.4(6) . . . . ?
Co7 Co6 O81 C185 107(3) . . . . ?
Co7 O17 C126 O26 17(4) . . . . ?
Co7 O17 C126 C248 -167.8(13) . . . . ?
Co7 O65 C176 C171 169.3(11) . . . . ?
Co7 O65 C176 C175 -16(2) . . . . ?
Co7 O69 C177 C178 -4(3) . . . . ?
Co7 O69 C177 C182 172.5(18) . . . . ?
Co7 O70 C134 O89 13(3) . . . . ?
Co7 O70 C134 C240 -173.8(11) . . . . ?
Co8 Co1 O31 C166 160(2) . . . . ?
Co8 Co6 O81 C185 175(4) . . . . ?
Co8 O31 C166 C165 -18(2) . . . . ?
Co8 O31 C166 C167 159.2(11) . . . . ?
Co8 O54 C133 O35 19(4) . . . . ?
Co8 O54 C133 C253 -178.4(14) . . . . ?
Co8 O81 C185 C184 -10(3) . . . . ?
Co8 O81 C185 C186 177.2(10) . . . . ?
Co9 Co12 O43 C131 98(6) . . . . ?
Co9 O40 C235 C234 -37.3(18) . . . . ?
Co9 O40 C235 C236 160.8(11) . . . . ?
Co9 O42 C132 O64 18(4) . . . . ?
Co9 O42 C132 C262 169.7(14) . . . . ?
Co9 O50 C139 O93 -1(4) . . . . ?
Co9 O50 C139 C272 -159.8(16) . . . . ?
Co9 O82 C217 C216 15(2) . . . . ?
Co9 O82 C217 C218 -168.0(9) . . . . ?
Co10 O38 C206 C201 -162.8(13) . . . . ?
Co10 O38 C206 C205 26.8(19) . . . . ?
Co10 O58 C207 C208 153.5(11) . . . . ?
Co10 O58 C207 C212 -35.5(18) . . . . ?
Co10 O71 C135 O63 29(5) . . . . ?
Co10 O71 C135 C238 -169.7(17) . . . . ?
Co10 O90 C138 O53 -20(5) . . . . ?
Co10 O90 C138 C264 159.8(14) . . . . ?
Co11 Co16 O87 C137 20.2(17) . . . . ?
Co11 O41 C222 C221 168.2(10) . . . . ?
Co11 O41 C222 C223 -27(2) . . . . ?
Co11 O57 C228 C227 -171.5(9) . . . . ?
Co11 O57 C228 C229 19.4(19) . . . . ?
Co11 O96 C137 O87 18(6) . . . . ?
Co11 O96 C137 C279 -177.1(18) . . . . ?
Co12 O40 C235 C234 -166.4(10) . . . . ?
Co12 O40 C235 C236 31.7(19) . . . . ?
Co12 O43 C131 C278 -170(16) . . . . ?
Co12 O57 C228 C227 -29(2) . . . . ?
Co12 O57 C228 C229 161.9(13) . . . . ?
Co12 O93 C139 O50 -9(4) . . . . ?
Co12 O93 C139 C272 148.6(17) . . . . ?
Co13 Co10 O71 C135 51(3) . . . . ?
Co13 Co15 O77 C136 -60(3) . . . . ?
Co13 O36 C130 O88 2(5) . . . . ?
Co13 O36 C130 C270 165.0(15) . . . . ?
Co13 O38 C206 C201 -22(2) . . . . ?
Co13 O38 C206 C205 167.7(11) . . . . ?
Co13 O49 C196 C195 25(2) . . . . ?
Co13 O49 C196 C197 -157.7(11) . . . . ?
Co13 O53 C138 O90 11(5) . . . . ?
Co13 O53 C138 C264 -168.8(16) . . . . ?
Co14 Co15 O77 C136 14(3) . . . . ?
Co14 O30 C189 C190 166.4(10) . . . . ?
Co14 O30 C189 C194 -31(2) . . . . ?
Co14 O58 C207 C208 23.5(17) . . . . ?
Co14 O58 C207 C212 -165.5(8) . . . . ?
Co14 O63 C135 O71 -24(10) . . . . ?
Co14 O63 C135 C238 -179(3) . . . . ?
Co14 O83 C136 O77 28(5) . . . . ?
Co14 O83 C136 C244 -151.3(18) . . . . ?
Co15 Co14 O63 C135 -61(8) . . . . ?
Co15 Co14 O66 S115 50.3(14) . . . . ?
Co15 O30 C189 C190 37(2) . . . . ?
Co15 O30 C189 C194 -160.9(10) . . . . ?
Co15 O49 C196 C195 153.1(10) . . . . ?
Co15 O49 C196 C197 -29.7(18) . . . . ?
Co15 O77 C136 O83 -27(5) . . . . ?
Co15 O77 C136 C244 152(2) . . . . ?
Co16 Co11 O96 C137 0(4) . . . . ?
Co16 O41 C222 C221 46(2) . . . . ?
Co16 O41 C222 C223 -149.3(12) . . . . ?
Co16 O64 C132 O42 -9(4) . . . . ?
Co16 O64 C132 C262 -161.6(16) . . . . ?
Co16 O82 C217 C216 163.5(10) . . . . ?
Co16 O82 C217 C218 -19.3(19) . . . . ?
Co16 O87 C137 O96 -30(4) . . . . ?
Co16 O87 C137 C279 162.1(16) . . . . ?
S109 C162 C163 C164 -178.0(12) . . . . ?
S110 C167 C168 C169 163.3(13) . . . . ?
S110 C171 C172 C173 175.7(13) . . . . ?
S110 C171 C176 O65 0.0(18) . . . . ?
S110 C171 C176 C175 -175.0(14) . . . . ?
S111 C216 C217 O82 1.9(13) . . . . ?
S111 C216 C217 C218 -175.1(10) . . . . ?
S111 C234 C235 O40 8.7(17) . . . . ?
S111 C234 C235 C236 171.2(18) . . . . ?
S112 C195 C196 O49 3.4(14) . . . . ?
S112 C195 C196 C197 -173.7(13) . . . . ?
S112 C195 C200 C199 173.2(14) . . . . ?
S112 C201 C202 C203 -168(2) . . . . ?
S112 C201 C206 O38 3.5(18) . . . . ?
S112 C201 C206 C205 172.6(14) . . . . ?
S113 C147 C148 C149 174.8(12) . . . . ?
S113 C147 C152 O84 3.2(17) . . . . ?
S113 C147 C152 C151 -173.1(16) . . . . ?
S113 C155 C156 O51 7(2) . . . . ?
S113 C155 C156 C157 176.5(16) . . . . ?
S114 C157 C158 C153 -177.5(13) . . . . ?
S114 C160 C161 O67 -1.1(15) . . . . ?
S114 C160 C161 C162 175.4(14) . . . . ?
S115 C208 C209 C210 176.3(13) . . . . ?
S116 C175 C176 O65 6.2(16) . . . . ?
S116 C175 C176 C171 -178.4(16) . . . . ?
S116 C178 C179 C180 171.6(13) . . . . ?
S117 C186 C187 C188 174.3(14) . . . . ?
S118 C205 C206 O38 -7.8(16) . . . . ?
S118 C205 C206 C201 179.6(18) . . . . ?
S119 C144 C145 O55 5(2) . . . . ?
S119 C144 C145 C146 -169.7(14) . . . . ?
S119 C151 C152 O84 13.4(18) . . . . ?
S119 C151 C152 C147 -171.2(13) . . . . ?
S120 C190 C191 C192 -178.2(14) . . . . ?
S120 C197 C198 C199 172.3(11) . . . . ?
S121 C227 C228 O57 5.4(16) . . . . ?
S121 C227 C228 C229 174.2(14) . . . . ?
S122 C223 C224 C219 -163.0(16) . . . . ?
S122 C229 C230 C225 177.2(13) . . . . ?
S123 C165 C166 O31 10.6(16) . . . . ?
S123 C165 C166 C167 -166.9(14) . . . . ?
S123 C165 C170 C169 168.0(13) . . . . ?
S123 C184 C185 O81 10(2) . . . . ?
S123 C184 C185 C186 -177.2(16) . . . . ?
O17 C126 C248 C243 -39(2) . . . . ?
O17 C126 C248 C247 171.4(13) . . . . ?
O18 Co5 O84 Co4 79.1(8) . . . . ?
O18 Co5 O84 C152 -111(2) . . . . ?
O18 C125 O34 Co4 -8(5) . . . . ?
O18 C125 C249 C250 -12(3) . . . . ?
O18 C125 C249 C254 -178.7(14) . . . . ?
O19 C128 C281 C280 -21(2) . . . . ?
O19 C128 C281 C282 170.1(15) . . . . ?
S124 C221 C222 O41 -37.5(18) . . . . ?
S124 C221 C222 C223 156.6(17) . . . . ?
O20 Co10 O71 C135 -154(2) . . . . ?
O20 S118 C212 C207 45.6(15) . . . . ?
O20 S118 C212 C211 -145.0(10) . . . . ?
O21 Co10 O71 C135 20(2) . . . . ?
O21 Co14 O63 C135 -35(8) . . . . ?
O21 Co14 O66 S115 -36(4) . . . . ?
O21 Co15 O77 C136 -26(3) . . . . ?
O22 Co6 O81 Co8 81.6(7) . . . . ?
O22 Co6 O81 C185 -104(3) . . . . ?
O22 C127 O74 Co8 -40(3) . . . . ?
O22 C127 C258 C257 -175.3(11) . . . . ?
O22 C127 C258 C259 28(2) . . . . ?
C125 C249 C250 C251 -166.4(18) . . . . ?
C125 C249 C254 C253 167.6(16) . . . . ?
O23 S111 C216 C215 137.5(10) . . . . ?
O23 S111 C216 C217 -47.9(10) . . . . ?
O23 S111 C234 C233 -149.2(12) . . . . ?
O23 S111 C234 C235 39.0(18) . . . . ?
O24 S112 C195 C196 -51.5(17) . . . . ?
O24 S112 C195 C200 135.2(14) . . . . ?
O24 S112 C201 C202 -134.0(19) . . . . ?
O24 S112 C201 C206 56.5(14) . . . . ?
O25 C128 C281 C280 134.9(19) . . . . ?
O25 C128 C281 C282 -34(3) . . . . ?
O26 C126 C248 C243 136(3) . . . . ?
O26 C126 C248 C247 -14(4) . . . . ?
O27 S113 O79 Co5 -168.1(10) . . . . ?
O27 S113 C147 C148 -28.4(12) . . . . ?
O27 S113 C147 C152 145.3(13) . . . . ?
O27 S113 C155 C154 16.1(16) . . . . ?
O27 S113 C155 C156 -160.5(12) . . . . ?
O28 Co2 O55 Co4 -67.7(8) . . . . ?
O28 Co2 O55 C145 94(2) . . . . ?
O28 C140 C256 C255 17(2) . . . . ?
O28 C140 C256 C257 -167.4(14) . . . . ?
O29 Co15 O77 C136 149(3) . . . . ?
O29 S120 C190 C189 -18.5(17) . . . . ?
O29 S120 C190 C191 159.6(11) . . . . ?
O29 S120 C197 C196 35.8(12) . . . . ?
O29 S120 C197 C198 -136.1(10) . . . . ?
O30 Co14 O63 C135 12(11) . . . . ?
O30 Co14 O66 S115 27.6(12) . . . . ?
O30 Co15 O77 C136 57(3) . . . . ?
O30 C189 C190 S120 -20.0(17) . . . . ?
O30 C189 C190 C191 162.0(18) . . . . ?
O30 C189 C194 S115 9.2(16) . . . . ?
O30 C189 C194 C193 -162.3(18) . . . . ?
O31 C166 C167 S110 21.7(19) . . . . ?
O31 C166 C167 C168 -177.5(17) . . . . ?
O32 Co12 O43 C131 -116(6) . . . . ?
O32 S121 C227 C226 -145.5(11) . . . . ?
O32 S121 C227 C228 40.4(12) . . . . ?
O33 S109 O60 Co2 166.8(10) . . . . ?
O33 S109 C146 C141 29.5(12) . . . . ?
O33 S109 C146 C145 -165.0(15) . . . . ?
O33 S109 C162 C161 159.5(11) . . . . ?
O33 S109 C162 C163 -22.3(14) . . . . ?
O34 Co4 O86 S119 -132.2(10) . . . . ?
O34 C125 C249 C250 165(2) . . . . ?
O34 C125 C249 C254 -3(3) . . . . ?
O35 Co1 O31 Co8 -68.4(8) . . . . ?
O35 Co1 O31 C166 91.2(17) . . . . ?
O35 C133 C253 C252 1(3) . . . . ?
O35 C133 C253 C254 -169(2) . . . . ?
O36 C130 O88 Co15 -3(5) . . . . ?
O36 C130 C270 C269 149.1(17) . . . . ?
O36 C130 C270 C271 -22(3) . . . . ?
O37 S114 O47 Co3 -173.1(9) . . . . ?
O37 S114 C157 C156 159.8(13) . . . . ?
O37 S114 C157 C158 -23.1(13) . . . . ?
O37 S114 C160 C159 16.5(14) . . . . ?
O37 S114 C160 C161 -159.1(12) . . . . ?
O39 S110 O75 Co1 176.2(10) . . . . ?
O39 S110 C167 C166 -178.1(12) . . . . ?
O39 S110 C167 C168 19.8(14) . . . . ?
O39 S110 C171 C172 -29.2(13) . . . . ?
O39 S110 C171 C176 146.0(13) . . . . ?
O40 C235 C236 S121 -5.4(17) . . . . ?
O40 C235 C236 C231 160.9(18) . . . . ?
O41 Co11 O96 C137 -36(4) . . . . ?
O41 Co16 O87 C137 63.4(19) . . . . ?
O41 C222 C223 S122 -0.7(19) . . . . ?
O41 C222 C223 C224 -164(2) . . . . ?
O42 C132 C262 C261 170(2) . . . . ?
O42 C132 C262 C263 3(3) . . . . ?
O43 C131 C278 C273 -29(20) . . . . ?
O43 C131 C278 C277 124(19) . . . . ?
O44 Co11 O96 C137 41(4) . . . . ?
O44 Co12 O43 C131 56(6) . . . . ?
O44 Co16 O87 C137 -19.7(19) . . . . ?
O45 C129 C276 C275 -178.2(11) . . . . ?
O45 C129 C276 C277 8.7(19) . . . . ?
O46 S112 C195 C196 -177.1(11) . . . . ?
O46 S112 C195 C200 9.5(14) . . . . ?
O46 S112 C201 C202 -28(2) . . . . ?
O46 S112 C201 C206 162.8(12) . . . . ?
O47 S114 C157 C156 39.8(17) . . . . ?
O47 S114 C157 C158 -143.0(12) . . . . ?
O47 S114 C160 C159 141.3(13) . . . . ?
O47 S114 C160 C161 -34.4(17) . . . . ?
C127 C258 C259 C260 154(2) . . . . ?
O48 Co11 O96 C137 141(4) . . . . ?
C128 C281 C282 C283 169.5(18) . . . . ?
O49 C196 C197 S120 11.4(14) . . . . ?
O49 C196 C197 C198 -177.2(14) . . . . ?
O50 C139 C272 C267 -156(2) . . . . ?
O50 C139 C272 C271 -3(3) . . . . ?
O51 Co5 O84 Co4 -104.3(8) . . . . ?
O51 Co5 O84 C152 66(2) . . . . ?
O51 C156 C157 S114 -11.9(16) . . . . ?
O51 C156 C157 C158 171.1(16) . . . . ?
O52 Co16 O87 C137 154.4(18) . . . . ?
O52 S124 C221 C220 154.0(12) . . . . ?
O52 S124 C221 C222 -5.0(19) . . . . ?
O53 C138 C264 C263 13(3) . . . . ?
O53 C138 C264 C265 -159(2) . . . . ?
O54 C133 C253 C252 -160.9(16) . . . . ?
O54 C133 C253 C254 29(3) . . . . ?
O55 Co4 O86 S119 53.2(10) . . . . ?
O55 C145 C146 S109 20.5(19) . . . . ?
O55 C145 C146 C141 -175.9(16) . . . . ?
O56 Co4 O86 S119 144.4(10) . . . . ?
O56 C140 C256 C255 178(2) . . . . ?
O56 C140 C256 C257 -6(3) . . . . ?
O57 Co12 O43 C131 -32(6) . . . . ?
O57 C228 C229 S122 -7(2) . . . . ?
O57 C228 C229 C230 169.4(17) . . . . ?
O58 Co10 O71 C135 -65(2) . . . . ?
O58 Co14 O63 C135 44(8) . . . . ?
O58 Co14 O66 S115 -50.0(11) . . . . ?
O58 C207 C208 S115 -5.1(18) . . . . ?
O58 C207 C208 C209 170.6(16) . . . . ?
O58 C207 C212 S118 -2.5(15) . . . . ?
O58 C207 C212 C211 -171.3(15) . . . . ?
O59 C129 C276 C275 7(2) . . . . ?
O59 C129 C276 C277 -165.7(15) . . . . ?
C129 C276 C277 C278 173.2(16) . . . . ?
O60 Co2 O55 Co4 -159.5(7) . . . . ?
O60 Co2 O55 C145 2(2) . . . . ?
O60 S109 C146 C141 138.4(10) . . . . ?
O60 S109 C146 C145 -56.1(18) . . . . ?
O60 S109 C162 C161 37.0(14) . . . . ?
O60 S109 C162 C163 -144.9(11) . . . . ?
O61 S117 O95 Co6 159.1(12) . . . . ?
O61 S117 C182 C177 -146.8(13) . . . . ?
O61 S117 C182 C181 42.1(12) . . . . ?
O61 S117 C186 C185 155.9(14) . . . . ?
O61 S117 C186 C187 -18.0(18) . . . . ?
O62 S115 O66 Co14 -166.5(12) . . . . ?
O62 S115 C194 C189 158.9(12) . . . . ?
O62 S115 C194 C193 -29.3(13) . . . . ?
O62 S115 C208 C207 -167.8(13) . . . . ?
O62 S115 C208 C209 16.2(14) . . . . ?
O63 Co14 O66 S115 -141.4(13) . . . . ?
O63 C135 C238 C237 156(5) . . . . ?
O63 C135 C238 C239 -35(7) . . . . ?
O64 Co16 O87 C137 -123.3(18) . . . . ?
O64 C132 C262 C261 -37(3) . . . . ?
O64 C132 C262 C263 156.1(18) . . . . ?
O65 Co1 O31 Co8 112.6(7) . . . . ?
O65 Co1 O31 C166 -87.7(16) . . . . ?
O66 Co14 O63 C135 131(8) . . . . ?
O66 S115 C194 C189 27.5(14) . . . . ?
O66 S115 C194 C193 -160.6(10) . . . . ?
O66 S115 C208 C207 -36.8(14) . . . . ?
O66 S115 C208 C209 147.2(10) . . . . ?
O67 Co2 O55 Co4 110.9(7) . . . . ?
O67 Co2 O55 C145 -88(2) . . . . ?
O67 C161 C162 S109 -6.0(16) . . . . ?
O67 C161 C162 C163 175.9(16) . . . . ?
O68 S123 C184 C183 148.2(11) . . . . ?
O68 S123 C184 C185 -34.5(16) . . . . ?
O69 Co6 O81 Co8 -106.1(6) . . . . ?
O69 Co6 O81 C185 68(3) . . . . ?
O69 C177 C178 S116 5.8(16) . . . . ?
O69 C177 C178 C179 176.7(16) . . . . ?
O69 C177 C182 S117 13(2) . . . . ?
O69 C177 C182 C181 -176.0(19) . . . . ?
O70 C134 C240 C239 15(2) . . . . ?
O70 C134 C240 C241 -160.8(14) . . . . ?
O71 C135 C238 C237 1(4) . . . . ?
O71 C135 C238 C239 170.3(19) . . . . ?
O72 S116 C175 C174 151.3(12) . . . . ?
O72 S116 C175 C176 -30.2(16) . . . . ?
O73 S123 O68 Co8 -168.4(13) . . . . ?
O73 S123 C184 C183 19.7(17) . . . . ?
O73 S123 C184 C185 -163.0(15) . . . . ?
O74 C127 C258 C257 -43(2) . . . . ?
O74 C127 C258 C259 160.4(16) . . . . ?
O75 Co1 O31 Co8 -160.9(6) . . . . ?
O75 Co1 O31 C166 -1.3(18) . . . . ?
O75 S110 C167 C166 -49.7(15) . . . . ?
O75 S110 C167 C168 148.1(9) . . . . ?
O75 S110 C171 C172 -142.9(10) . . . . ?
O75 S110 C171 C176 32.3(14) . . . . ?
C130 C270 C271 C272 171(2) . . . . ?
O76 S122 O78 Co11 -163.9(11) . . . . ?
O76 S122 C223 C222 166.1(13) . . . . ?
O76 S122 C223 C224 -30.9(15) . . . . ?
O76 S122 C229 C228 -168.4(16) . . . . ?
O76 S122 C229 C230 15.2(16) . . . . ?
O77 C136 C244 C243 -174(3) . . . . ?
O77 C136 C244 C245 27(5) . . . . ?
O78 Co11 O96 C137 -127(4) . . . . ?
O78 S122 C223 C222 48.8(15) . . . . ?
O78 S122 C223 C224 -148.2(12) . . . . ?
O78 S122 C229 C228 -39.1(19) . . . . ?
O78 S122 C229 C230 144.5(10) . . . . ?
O79 Co5 O84 Co4 164.0(8) . . . . ?
O79 Co5 O84 C152 -26(2) . . . . ?
O79 S113 C147 C148 -150.5(10) . . . . ?
O79 S113 C147 C152 23.3(16) . . . . ?
O79 S113 C155 C154 144.7(10) . . . . ?
O79 S113 C155 C156 -31.8(15) . . . . ?
O80 Co6 O81 Co8 -21.1(7) . . . . ?
O80 Co6 O81 C185 153(3) . . . . ?
O81 C185 C186 S117 0(2) . . . . ?
O81 C185 C186 C187 174(2) . . . . ?
O82 Co16 O87 C137 154(2) . . . . ?
O82 C217 C218 S124 1.5(13) . . . . ?
O82 C217 C218 C213 -177.5(13) . . . . ?
O83 Co14 O63 C135 -131(8) . . . . ?
O83 Co14 O66 S115 117.1(12) . . . . ?
O83 C136 C244 C243 5(4) . . . . ?
O83 C136 C244 C245 -155(3) . . . . ?
O84 Co4 O86 S119 -46.9(11) . . . . ?
O85 S119 O86 Co4 175.4(12) . . . . ?
O85 S119 C144 C143 -19.4(15) . . . . ?
O85 S119 C144 C145 150.5(14) . . . . ?
O85 S119 C151 C150 33.7(16) . . . . ?
O85 S119 C151 C152 -155.1(14) . . . . ?
O86 S119 C144 C143 -140.4(11) . . . . ?
O86 S119 C144 C145 29.5(14) . . . . ?
O86 S119 C151 C150 155.7(11) . . . . ?
O86 S119 C151 C152 -33.1(13) . . . . ?
C132 C262 C263 C264 167.1(19) . . . . ?
O87 C137 C279 C280 179.9(17) . . . . ?
O87 C137 C279 C284 9(3) . . . . ?
O88 Co15 O77 C136 -130(3) . . . . ?
O88 C130 C270 C269 -44(3) . . . . ?
O88 C130 C270 C271 145(2) . . . . ?
O89 C134 C240 C239 -170.5(18) . . . . ?
O89 C134 C240 C241 14(3) . . . . ?
C133 C253 C254 C249 169.8(18) . . . . ?
O90 Co10 O71 C135 126(2) . . . . ?
O90 C138 C264 C263 -167.4(19) . . . . ?
O90 C138 C264 C265 21(3) . . . . ?
O91 S120 O29 Co15 171.8(14) . . . . ?
O91 S120 C190 C189 -161.3(14) . . . . ?
O91 S120 C190 C191 16.8(15) . . . . ?
O91 S120 C197 C196 168.6(11) . . . . ?
O91 S120 C197 C198 -3.3(12) . . . . ?
O92 S116 O72 Co7 -164.5(10) . . . . ?
O92 S116 C175 C174 26.2(16) . . . . ?
O92 S116 C175 C176 -155.4(14) . . . . ?
O93 Co12 O43 C131 159(6) . . . . ?
O93 C139 C272 C267 48(3) . . . . ?
O93 C139 C272 C271 -159(2) . . . . ?
O94 S118 O20 Co10 -176.1(10) . . . . ?
O94 S118 C212 C207 175.2(13) . . . . ?
O94 S118 C212 C211 -15.4(14) . . . . ?
O95 Co6 O81 Co8 163.8(9) . . . . ?
O95 Co6 O81 C185 -22(3) . . . . ?
O95 S117 C182 C177 -38.0(17) . . . . ?
O95 S117 C182 C181 150.8(11) . . . . ?
O95 S117 C186 C185 25.7(16) . . . . ?
O95 S117 C186 C187 -148.1(12) . . . . ?
C134 C240 C241 C242 175.8(18) . . . . ?
O96 C137 C279 C280 12(5) . . . . ?
O96 C137 C279 C284 -158(3) . . . . ?
O97 S124 O52 Co16 -176.8(11) . . . . ?
O97 S124 C221 C220 4.7(14) . . . . ?
O97 S124 C221 C222 -154.3(14) . . . . ?
C135 C238 C239 C240 -170(2) . . . . ?
O98 Co2 O55 Co4 32.9(7) . . . . ?
O98 Co2 O55 C145 -166(2) . . . . ?
O98 Co4 O86 S119 23(3) . . . . ?
O98 Co5 O84 Co4 -24.9(8) . . . . ?
O98 Co5 O84 C152 145(2) . . . . ?
O99 S121 O32 Co12 170.8(10) . . . . ?
O99 S121 C227 C226 -13.4(15) . . . . ?
O99 S121 C227 C228 172.6(11) . . . . ?
C136 C244 C245 C246 161(2) . . . . ?
C137 C279 C280 C281 -171(2) . . . . ?
C137 C279 C284 C283 170(2) . . . . ?
C138 C264 C265 C266 171(2) . . . . ?
C140 C256 C257 C258 -176.3(16) . . . . ?
C141 C142 C143 C144 -0.1 . . . . ?
C141 C142 C330 C329 -110.5(16) . . . . ?
C141 C142 C330 C331 15(2) . . . . ?
C141 C142 C330 C332 133.7(14) . . . . ?
C142 C141 C146 S109 168.6(13) . . . . ?
C142 C141 C146 C145 0.0 . . . . ?
C142 C143 C144 S119 170.0(14) . . . . ?
C142 C143 C144 C145 0.1 . . . . ?
C143 C142 C330 C329 54.4(16) . . . . ?
C143 C142 C330 C331 179.5(13) . . . . ?
C143 C142 C330 C332 -61.4(15) . . . . ?
C143 C144 C145 O55 175(2) . . . . ?
C143 C144 C145 C146 0.0 . . . . ?
C144 S119 O86 Co4 -61.9(12) . . . . ?
C144 S119 C151 C150 -87.4(13) . . . . ?
C144 S119 C151 C152 83.7(12) . . . . ?
C144 C145 C146 S109 -163.6(19) . . . . ?
C144 C145 C146 C141 0.0 . . . . ?
C146 S109 O60 Co2 55.3(12) . . . . ?
C146 S109 C162 C161 -74.0(13) . . . . ?
C146 S109 C162 C163 104.1(11) . . . . ?
C146 C141 C142 C143 0.1 . . . . ?
C146 C141 C142 C330 164(2) . . . . ?
C147 S113 O79 Co5 -47.3(12) . . . . ?
C147 S113 C155 C154 -101.8(10) . . . . ?
C147 S113 C155 C156 81.7(13) . . . . ?
C147 C148 C149 C150 0.0 . . . . ?
C147 C148 C149 C318 -161.7(16) . . . . ?
C148 C147 C152 O84 176.3(16) . . . . ?
C148 C147 C152 C151 0.0 . . . . ?
C148 C149 C150 C151 -0.1 . . . . ?
C148 C149 C318 C317 -125.2(12) . . . . ?
C148 C149 C318 C319 -7.0(17) . . . . ?
C148 C149 C318 C320 120.3(12) . . . . ?
C149 C150 C151 S119 171.2(13) . . . . ?
C149 C150 C151 C152 0.0 . . . . ?
C150 C149 C318 C317 71.7(11) . . . . ?
C150 C149 C318 C319 -170.1(10) . . . . ?
C150 C149 C318 C320 -42.7(13) . . . . ?
C150 C151 C152 O84 -175.4(19) . . . . ?
C150 C151 C152 C147 0.0 . . . . ?
C151 S119 O86 Co4 53.8(12) . . . . ?
C151 S119 C144 C143 99.5(11) . . . . ?
C151 S119 C144 C145 -90.7(12) . . . . ?
C152 C147 C148 C149 0.0 . . . . ?
C153 C154 C155 S113 -176.7(15) . . . . ?
C153 C154 C155 C156 0.0 . . . . ?
C154 C153 C158 C157 0.2 . . . . ?
C154 C153 C322 C321 37.5(17) . . . . ?
C154 C153 C322 C323 156.9(12) . . . . ?
C154 C153 C322 C324 -84.1(15) . . . . ?
C154 C155 C156 O51 -169.3(19) . . . . ?
C154 C155 C156 C157 0.1 . . . . ?
C155 S113 O79 Co5 62.6(13) . . . . ?
C155 S113 C147 C148 91.9(10) . . . . ?
C155 S113 C147 C152 -94.4(15) . . . . ?
C155 C156 C157 S114 177.0(15) . . . . ?
C155 C156 C157 C158 0.0 . . . . ?
C156 C157 C158 C153 -0.1 . . . . ?
C157 S114 O47 Co3 -57.7(13) . . . . ?
C157 S114 C160 C159 -94.3(11) . . . . ?
C157 S114 C160 C161 90.0(13) . . . . ?
C158 C153 C154 C155 -0.1 . . . . ?
C158 C153 C322 C321 -147.4(14) . . . . ?
C158 C153 C322 C323 -28.0(18) . . . . ?
C158 C153 C322 C324 91.0(17) . . . . ?
C159 C160 C161 O67 -176.4(15) . . . . ?
C159 C160 C161 C162 0.1 . . . . ?
C159 C164 C326 C325 177.9(12) . . . . ?
C159 C164 C326 C327 -69.6(13) . . . . ?
C159 C164 C326 C328 46.1(18) . . . . ?
C160 S114 O47 Co3 61.8(13) . . . . ?
C160 S114 C157 C156 -83.3(14) . . . . ?
C160 S114 C157 C158 93.8(11) . . . . ?
C160 C159 C164 C163 -0.1 . . . . ?
C160 C159 C164 C326 -170.9(16) . . . . ?
C160 C161 C162 S109 177.8(13) . . . . ?
C160 C161 C162 C163 -0.2 . . . . ?
C161 C162 C163 C164 0.3 . . . . ?
C162 S109 O60 Co2 -64.0(13) . . . . ?
C162 S109 C146 C141 -101.7(11) . . . . ?
C162 S109 C146 C145 63.8(18) . . . . ?
C162 C163 C164 C159 -0.1 . . . . ?
C162 C163 C164 C326 171.2(15) . . . . ?
C163 C164 C326 C325 6.9(16) . . . . ?
C163 C164 C326 C327 119.3(12) . . . . ?
C163 C164 C326 C328 -125.0(13) . . . . ?
C164 C159 C160 S114 -175.9(12) . . . . ?
C164 C159 C160 C161 0.1 . . . . ?
C165 S123 O68 Co8 -49.4(13) . . . . ?
C165 S123 C184 C183 -94.7(10) . . . . ?
C165 S123 C184 C185 82.7(13) . . . . ?
C165 C166 C167 S110 -160.9(15) . . . . ?
C165 C166 C167 C168 -0.1 . . . . ?
C166 C165 C170 C169 -0.1 . . . . ?
C166 C167 C168 C169 0.1 . . . . ?
C167 S110 O75 Co1 45.5(12) . . . . ?
C167 S110 C171 C172 96.8(12) . . . . ?
C167 S110 C171 C176 -88.0(14) . . . . ?
C167 C168 C169 C170 -0.1 . . . . ?
C167 C168 C169 C310 178.4(19) . . . . ?
C168 C169 C170 C165 0.1 . . . . ?
C168 C169 C310 C309 -11.5(19) . . . . ?
C168 C169 C310 C311 106.4(14) . . . . ?
C168 C169 C310 C312 -135.7(14) . . . . ?
C170 C165 C166 O31 177.6(16) . . . . ?
C170 C165 C166 C167 0.1 . . . . ?
C170 C169 C310 C309 166.9(13) . . . . ?
C170 C169 C310 C311 -75.1(15) . . . . ?
C170 C169 C310 C312 42.7(18) . . . . ?
C171 S110 O75 Co1 -74.5(10) . . . . ?
C171 S110 C167 C166 61.6(15) . . . . ?
C171 S110 C167 C168 -100.5(11) . . . . ?
C171 C172 C173 C174 -0.1 . . . . ?
C171 C172 C173 C306 -171(2) . . . . ?
C172 C171 C176 O65 174.9(17) . . . . ?
C172 C171 C176 C175 -0.1 . . . . ?
C172 C173 C174 C175 0.0 . . . . ?
C172 C173 C306 C305 -133.2(14) . . . . ?
C172 C173 C306 C307 -12.5(19) . . . . ?
C172 C173 C306 C308 106.3(16) . . . . ?
C173 C174 C175 S116 178.7(14) . . . . ?
C173 C174 C175 C176 0.1 . . . . ?
C174 C173 C306 C305 54.8(14) . . . . ?
C174 C173 C306 C307 175.5(11) . . . . ?
C174 C173 C306 C308 -65.7(13) . . . . ?
C174 C175 C176 O65 -175.4(16) . . . . ?
C174 C175 C176 C171 -0.1 . . . . ?
C175 S116 O72 Co7 67.5(14) . . . . ?
C176 C171 C172 C173 0.1 . . . . ?
C177 C178 C179 C180 0.0 . . . . ?
C178 S116 O72 Co7 -38.7(15) . . . . ?
C178 S116 C175 C174 -91.2(11) . . . . ?
C178 S116 C175 C176 87.2(13) . . . . ?
C178 C177 C182 S117 -170.5(17) . . . . ?
C178 C177 C182 C181 0.1 . . . . ?
C178 C179 C180 C181 0.0 . . . . ?
C178 C179 C180 C302 -168.7(16) . . . . ?
C179 C180 C181 C182 0.0 . . . . ?
C179 C180 C302 C301 -157.2(10) . . . . ?
C179 C180 C302 C303 -39.1(13) . . . . ?
C179 C180 C302 C304 80.2(14) . . . . ?
C180 C181 C182 S117 171.8(15) . . . . ?
C180 C181 C182 C177 -0.1 . . . . ?
C181 C180 C302 C301 34.9(17) . . . . ?
C181 C180 C302 C303 153.1(13) . . . . ?
C181 C180 C302 C304 -87.6(16) . . . . ?
C182 S117 O95 Co6 57.6(17) . . . . ?
C182 S117 C186 C185 -88.2(14) . . . . ?
C182 S117 C186 C187 97.9(11) . . . . ?
C182 C177 C178 S116 -170.9(14) . . . . ?
C182 C177 C178 C179 0.0 . . . . ?
C183 C184 C185 O81 -173(2) . . . . ?
C183 C184 C185 C186 -0.1 . . . . ?
C183 C188 C314 C313 -165.0(15) . . . . ?
C183 C188 C314 C315 -43(2) . . . . ?
C183 C188 C314 C316 71(2) . . . . ?
C184 S123 O68 Co8 62.4(11) . . . . ?
C184 C183 C188 C187 0.1 . . . . ?
C184 C183 C188 C314 166(2) . . . . ?
C184 C185 C186 S117 -173.4(15) . . . . ?
C184 C185 C186 C187 0.0 . . . . ?
C185 C186 C187 C188 0.0 . . . . ?
C186 S117 O95 Co6 -56.1(16) . . . . ?
C186 S117 C182 C177 74.1(15) . . . . ?
C186 S117 C182 C181 -97.0(11) . . . . ?
C186 C187 C188 C183 -0.1 . . . . ?
C186 C187 C188 C314 -169.8(16) . . . . ?
C187 C188 C314 C313 2.3(15) . . . . ?
C187 C188 C314 C315 124.6(11) . . . . ?
C187 C188 C314 C316 -121.8(10) . . . . ?
C188 C183 C184 S123 177.7(13) . . . . ?
C188 C183 C184 C185 0.0 . . . . ?
C189 C190 C191 C192 0.0 . . . . ?
C190 S120 O29 Co15 39.8(17) . . . . ?
C190 S120 C197 C196 -84.5(12) . . . . ?
C190 S120 C197 C198 103.6(10) . . . . ?
C190 C189 C194 S115 171.5(15) . . . . ?
C190 C189 C194 C193 0.0 . . . . ?
C190 C191 C192 C193 0.0 . . . . ?
C190 C191 C192 C294 155.6(17) . . . . ?
C191 C192 C193 C194 0.0 . . . . ?
C191 C192 C294 C293 61.1(13) . . . . ?
C191 C192 C294 C295 176.7(11) . . . . ?
C191 C192 C294 C296 -55.6(16) . . . . ?
C192 C193 C194 S115 -172.4(14) . . . . ?
C192 C193 C194 C189 0.0 . . . . ?
C193 C192 C294 C293 -141.5(11) . . . . ?
C193 C192 C294 C295 -25.9(15) . . . . ?
C193 C192 C294 C296 101.8(13) . . . . ?
C194 S115 O66 Co14 -47.1(15) . . . . ?
C194 S115 C208 C207 82.7(14) . . . . ?
C194 S115 C208 C209 -93.3(11) . . . . ?
C194 C189 C190 S120 178.0(16) . . . . ?
C194 C189 C190 C191 0.0 . . . . ?
C195 S112 C201 C202 70(2) . . . . ?
C195 S112 C201 C206 -99.0(11) . . . . ?
C195 C196 C197 S120 -171.4(12) . . . . ?
C195 C196 C197 C198 0.1 . . . . ?
C196 C195 C200 C199 0.1 . . . . ?
C196 C197 C198 C199 0.0 . . . . ?
C197 S120 O29 Co15 -74.8(13) . . . . ?
C197 S120 C190 C189 96.0(13) . . . . ?
C197 S120 C190 C191 -85.9(12) . . . . ?
C197 C198 C199 C200 0.0 . . . . ?
C197 C198 C199 C290 166.2(17) . . . . ?
C198 C199 C200 C195 0.0 . . . . ?
C198 C199 C290 C289 116.9(16) . . . . ?
C198 C199 C290 C291 -116.0(15) . . . . ?
C198 C199 C290 C292 -2.9(16) . . . . ?
C200 C195 C196 O49 177.0(15) . . . . ?
C200 C195 C196 C197 -0.2 . . . . ?
C200 C199 C290 C289 -75.8(14) . . . . ?
C200 C199 C290 C291 51.3(11) . . . . ?
C200 C199 C290 C292 164.4(10) . . . . ?
C201 S112 C195 C196 98.9(11) . . . . ?
C201 S112 C195 C200 -74.4(13) . . . . ?
C201 C202 C203 C204 0.0 . . . . ?
C201 C202 C203 C286 -170.2(17) . . . . ?
C202 C201 C206 O38 -169(2) . . . . ?
C202 C201 C206 C205 0.0 . . . . ?
C202 C203 C204 C205 0.0 . . . . ?
C202 C203 C286 C285 51(2) . . . . ?
C202 C203 C286 C287 177.7(12) . . . . ?
C202 C203 C286 C288 -72.4(12) . . . . ?
C203 C204 C205 S118 -179.7(14) . . . . ?
C203 C204 C205 C206 0.0 . . . . ?
C204 C203 C286 C285 -115(2) . . . . ?
C204 C203 C286 C287 11(2) . . . . ?
C204 C203 C286 C288 121(2) . . . . ?
C204 C205 C206 O38 172.6(15) . . . . ?
C204 C205 C206 C201 0.0 . . . . ?
C205 S118 O20 Co10 75.7(12) . . . . ?
C205 S118 C212 C207 -76.7(14) . . . . ?
C205 S118 C212 C211 92.7(11) . . . . ?
C206 C201 C202 C203 0.0 . . . . ?
C207 C208 C209 C210 0.0 . . . . ?
C208 S115 O66 Co14 71.4(13) . . . . ?
C208 S115 C194 C189 -86.9(12) . . . . ?
C208 S115 C194 C193 85.0(12) . . . . ?
C208 C207 C212 S118 168.9(16) . . . . ?
C208 C207 C212 C211 0.1 . . . . ?
C208 C209 C210 C211 0.0 . . . . ?
C208 C209 C210 C298 171.3(16) . . . . ?
C209 C210 C211 C212 0.1 . . . . ?
C209 C210 C298 C297 135.1(12) . . . . ?
C209 C210 C298 C299 -111.4(12) . . . . ?
C209 C210 C298 C300 13.2(17) . . . . ?
C210 C211 C212 S118 -170.1(14) . . . . ?
C210 C211 C212 C207 -0.1 . . . . ?
C211 C210 C298 C297 -53.7(14) . . . . ?
C211 C210 C298 C299 59.8(14) . . . . ?
C211 C210 C298 C300 -175.6(11) . . . . ?
C212 S118 O20 Co10 -52.9(12) . . . . ?
C212 C207 C208 S115 -175.8(15) . . . . ?
C212 C207 C208 C209 0.0 . . . . ?
C213 C214 C215 C216 0.0 . . . . ?
C213 C214 C342 C341 -31.8(17) . . . . ?
C213 C214 C342 C343 82.6(13) . . . . ?
C213 C214 C342 C344 -162.2(11) . . . . ?
C214 C213 C218 S124 -179.3(8) . . . . ?
C214 C213 C218 C217 -0.1 . . . . ?
C214 C215 C216 S111 174.3(12) . . . . ?
C214 C215 C216 C217 0.0 . . . . ?
C215 C214 C342 C341 149.2(11) . . . . ?
C215 C214 C342 C343 -96.4(11) . . . . ?
C215 C214 C342 C344 18.8(16) . . . . ?
C215 C216 C217 O82 177.0(15) . . . . ?
C215 C216 C217 C218 -0.1 . . . . ?
C216 S111 O23 Co9 80.7(11) . . . . ?
C216 S111 C234 C233 77.9(15) . . . . ?
C216 S111 C234 C235 -93.9(16) . . . . ?
C216 C217 C218 S124 179.1(10) . . . . ?
C216 C217 C218 C213 0.1 . . . . ?
C218 S124 O52 Co16 -71.6(11) . . . . ?
C218 S124 C221 C220 -95.1(10) . . . . ?
C218 S124 C221 C222 105.9(14) . . . . ?
C218 C213 C214 C215 0.0 . . . . ?
C218 C213 C214 C342 -178.9(16) . . . . ?
C219 C220 C221 S124 -161.3(13) . . . . ?
C219 C220 C221 C222 0.2 . . . . ?
C220 C219 C224 C223 0.1 . . . . ?
C220 C219 C338 C337 -137.5(12) . . . . ?
C220 C219 C338 C339 -19.6(15) . . . . ?
C220 C219 C338 C340 98.9(14) . . . . ?
C220 C221 C222 O41 165.8(17) . . . . ?
C220 C221 C222 C223 -0.1 . . . . ?
C221 S124 O52 Co16 35.7(15) . . . . ?
C221 C222 C223 S122 162.9(15) . . . . ?
C221 C222 C223 C224 0.1 . . . . ?
C222 C223 C224 C219 -0.1 . . . . ?
C223 S122 O78 Co11 -60.3(14) . . . . ?
C223 S122 C229 C228 87.3(18) . . . . ?
C223 S122 C229 C230 -89.1(12) . . . . ?
C224 C219 C220 C221 -0.2 . . . . ?
C224 C219 C338 C337 46.1(18) . . . . ?
C224 C219 C338 C339 164.0(13) . . . . ?
C224 C219 C338 C340 -77.5(17) . . . . ?
C225 C226 C227 S121 -173.9(15) . . . . ?
C225 C226 C227 C228 0.0 . . . . ?
C226 C225 C230 C229 0.0 . . . . ?
C226 C225 C334 C333 132.6(11) . . . . ?
C226 C225 C334 C335 -110.0(12) . . . . ?
C226 C225 C334 C336 11.9(15) . . . . ?
C226 C227 C228 O57 -168.7(18) . . . . ?
C226 C227 C228 C229 0.0 . . . . ?
C227 S121 O32 Co12 -66.2(11) . . . . ?
C227 C228 C229 S122 -176.0(19) . . . . ?
C227 C228 C229 C230 0.0 . . . . ?
C228 C229 C230 C225 0.0 . . . . ?
C229 S122 O78 Co11 64.0(12) . . . . ?
C229 S122 C223 C222 -72.1(14) . . . . ?
C229 S122 C223 C224 91.0(14) . . . . ?
C230 C225 C226 C227 0.0 . . . . ?
C230 C225 C334 C333 -42.3(17) . . . . ?
C230 C225 C334 C335 75.1(16) . . . . ?
C230 C225 C334 C336 -162.9(12) . . . . ?
C231 C232 C233 C234 0.0 . . . . ?
C231 C232 C346 C345 -4(2) . . . . ?
C231 C232 C346 C347 122.5(13) . . . . ?
C231 C232 C346 C348 -124.6(13) . . . . ?
C232 C231 C236 S121 165.2(16) . . . . ?
C232 C231 C236 C235 0.0 . . . . ?
C232 C233 C234 S111 -172.4(16) . . . . ?
C232 C233 C234 C235 0.0 . . . . ?
C233 C232 C346 C345 179.1(11) . . . . ?
C233 C232 C346 C347 -54.8(16) . . . . ?
C233 C232 C346 C348 58.1(15) . . . . ?
C233 C234 C235 O40 -162.5(17) . . . . ?
C233 C234 C235 C236 0.0 . . . . ?
C234 S111 O23 Co9 -57.0(13) . . . . ?
C234 S111 C216 C215 -88.0(14) . . . . ?
C234 S111 C216 C217 86.7(12) . . . . ?
C234 C235 C236 S121 -166.3(15) . . . . ?
C234 C235 C236 C231 0.0 . . . . ?
C236 S121 O32 Co12 67.0(12) . . . . ?
C236 S121 C227 C226 82.7(12) . . . . ?
C236 S121 C227 C228 -91.4(12) . . . . ?
C236 C231 C232 C233 0.0 . . . . ?
C236 C231 C232 C346 -177.4(19) . . . . ?
C237 C238 C239 C240 0.0 . . . . ?
C238 C237 C242 C241 -0.1 . . . . ?
C238 C237 C242 O102 -180(2) . . . . ?
C238 C239 C240 C134 -176.0(18) . . . . ?
C238 C239 C240 C241 -0.1 . . . . ?
C239 C240 C241 C242 0.0 . . . . ?
C240 C241 C242 C237 0.1 . . . . ?
C240 C241 C242 O102 180(3) . . . . ?
C242 C237 C238 C135 169(2) . . . . ?
C242 C237 C238 C239 0.0 . . . . ?
C243 C244 C245 C246 -0.1 . . . . ?
C244 C243 C248 C126 -147.7(18) . . . . ?
C244 C243 C248 C247 0.0 . . . . ?
C244 C245 C246 C247 0.1 . . . . ?
C244 C245 C246 O104 177(2) . . . . ?
C245 C246 C247 C248 0.0 . . . . ?
C246 C247 C248 C126 149.3(18) . . . . ?
C246 C247 C248 C243 0.0 . . . . ?
C248 C243 C244 C136 -158(2) . . . . ?
C248 C243 C244 C245 0.1 . . . . ?
C249 C125 O34 Co4 176.8(14) . . . . ?
C249 C250 C251 C252 -0.1 . . . . ?
C249 C250 C251 O107 -155.9(17) . . . . ?
C250 C249 C254 C253 -0.2 . . . . ?
C250 C251 C252 C253 0.0 . . . . ?
C251 C252 C253 C133 -170.7(16) . . . . ?
C251 C252 C253 C254 0.0 . . . . ?
C252 C253 C254 C249 0.1 . . . . ?
C254 C249 C250 C251 0.2 . . . . ?
C255 C256 C257 C258 -0.2 . . . . ?
C256 C255 C260 C259 -0.2 . . . . ?
C256 C255 C260 O101 159.6(19) . . . . ?
C256 C257 C258 C127 -157.8(18) . . . . ?
C256 C257 C258 C259 0.2 . . . . ?
C257 C258 C259 C260 -0.1 . . . . ?
C258 C127 O74 Co8 -160.9(15) . . . . ?
C258 C259 C260 C255 0.1 . . . . ?
C258 C259 C260 O101 -160.7(18) . . . . ?
C260 C255 C256 C140 176.0(18) . . . . ?
C260 C255 C256 C257 0.2 . . . . ?
C261 C262 C263 C264 0.0 . . . . ?
C262 C261 C266 C265 0.1 . . . . ?
C262 C261 C266 O106 179(2) . . . . ?
C262 C263 C264 C138 -172(2) . . . . ?
C262 C263 C264 C265 0.0 . . . . ?
C263 C264 C265 C266 0.0 . . . . ?
C264 C265 C266 C261 -0.1 . . . . ?
C264 C265 C266 O106 -179(2) . . . . ?
C266 C261 C262 C132 -167.4(19) . . . . ?
C266 C261 C262 C263 -0.1 . . . . ?
C267 C268 C269 C270 0.0 . . . . ?
C268 C267 C272 C139 154.0(17) . . . . ?
C268 C267 C272 C271 0.0 . . . . ?
C268 C269 C270 C130 -171.3(19) . . . . ?
C268 C269 C270 C271 0.0 . . . . ?
C269 C270 C271 C272 0.0 . . . . ?
C270 C130 O88 Co15 -166.3(13) . . . . ?
C270 C271 C272 C139 -150.7(19) . . . . ?
C270 C271 C272 C267 0.0 . . . . ?
C272 C267 C268 C269 0.0 . . . . ?
C272 C267 C268 O108 155.2(19) . . . . ?
C273 C274 C275 C276 0.1 . . . . ?
C274 C273 C278 C131 162.7(19) . . . . ?
C274 C273 C278 C277 0.0 . . . . ?
C274 C275 C276 C129 -173.3(15) . . . . ?
C274 C275 C276 C277 -0.2 . . . . ?
C275 C276 C277 C278 0.1 . . . . ?
C276 C277 C278 C131 -148(3) . . . . ?
C276 C277 C278 C273 0.0 . . . . ?
C278 C273 C274 C275 0.0 . . . . ?
C278 C273 C274 O105 169.1(18) . . . . ?
C279 C280 C281 C128 -168(2) . . . . ?
C279 C280 C281 C282 0.1 . . . . ?
C280 C279 C284 C283 0.0 . . . . ?
C280 C281 C282 C283 -0.1 . . . . ?
C281 C282 C283 C284 0.0 . . . . ?
C281 C282 C283 O103 -175(3) . . . . ?
C282 C283 C284 C279 0.0 . . . . ?
C284 C279 C280 C281 -0.1 . . . . ?
O100 S111 O23 Co9 -163.8(8) . . . . ?
O100 S111 C216 C215 18.4(12) . . . . ?
O100 S111 C216 C217 -167.0(8) . . . . ?
O100 S111 C234 C233 -33.3(13) . . . . ?
O100 S111 C234 C235 154.9(14) . . . . ?
C286 C203 C204 C205 164(3) . . . . ?
C290 C199 C200 C195 -168.5(14) . . . . ?
C294 C192 C193 C194 -158.5(15) . . . . ?
C298 C210 C211 C212 -171.0(16) . . . . ?
C302 C180 C181 C182 167.1(18) . . . . ?
C306 C173 C174 C175 172.8(16) . . . . ?
C310 C169 C170 C165 -178.3(19) . . . . ?
C318 C149 C150 C151 164.1(14) . . . . ?
C322 C153 C154 C155 175.2(17) . . . . ?
C322 C153 C158 C157 -174.7(19) . . . . ?
C330 C142 C143 C144 -165.4(18) . . . . ?
C334 C225 C226 C227 -175.4(16) . . . . ?
C334 C225 C230 C229 174.4(19) . . . . ?
C338 C219 C220 C221 -176.7(18) . . . . ?
C338 C219 C224 C223 176.4(19) . . . . ?
C342 C214 C215 C216 179.0(14) . . . . ?
C346 C232 C233 C234 177(2) . . . . ?
O103 C283 C284 C279 177(2) . . . . ?
O104 C246 C247 C248 -176(2) . . . . ?
O105 C274 C275 C276 -168.5(19) . . . . ?
O107 C251 C252 C253 155.9(17) . . . . ?
O108 C268 C269 C270 -155(2) . . . . ?

loop_
_smtbx_masks_void_nr
_smtbx_masks_void_average_x
_smtbx_masks_void_average_y
_smtbx_masks_void_average_z
_smtbx_masks_void_volume
_smtbx_masks_void_count_electrons
_smtbx_masks_void_content
1 -0.195 -0.080 -0.336 16008.3 2048.6 '16 C10N1O1H12,16 CHCl3'
